data_4105785
loop_
_publ_author_name
'Yun-Peng Xie'
'Thomas C. W. Mak'

_publ_section_title
;
 Silver(I)-Ethynide Clusters Constructed with Phosphonate-Functionized
 Polyoxovanadates
;
_journal_name_full 'Journal of the American Chemical Society'
_journal_page_first 3760
_journal_page_last 3763
_journal_paper_doi 10.1021/ja1112035
_journal_volume 133
_journal_year 2011
_chemical_absolute_configuration ad
_chemical_formula_sum 'C233 H284 Ag43 N11 O97 P12 V18'
_chemical_formula_weight 10717.68
_chemical_name_systematic
; 
 ? 
;
_space_group_IT_number 4
_symmetry_cell_setting monoclinic
_symmetry_space_group_name_Hall 'P 2yb'
_symmetry_space_group_name_H-M 'P 1 21 1'
_atom_sites_solution_hydrogens geom
_atom_sites_solution_primary direct
_atom_sites_solution_secondary difmap
_audit_creation_method SHELXL-97
_cell_angle_alpha 90.00
_cell_angle_beta 99.636(6)
_cell_angle_gamma 90.00
_cell_formula_units_Z 2
_cell_length_a 23.597(7)
_cell_length_b 23.139(7)
_cell_length_c 33.025(10)
_cell_measurement_reflns_used 9783
_cell_measurement_temperature 293(2)
_cell_measurement_theta_max 27.86
_cell_measurement_theta_min 2.25
_cell_volume 17778(9)
_computing_cell_refinement SAINT(Bruker,2001)
_computing_data_collection APEX2(Bruker,2003)
_computing_data_reduction APEX2(Bruker,2003)
_computing_structure_refinement 'SHELXL-97 (Sheldrick, 1997)'
_computing_structure_solution 'SHELXS-97 (Sheldrick, 1997)'
_diffrn_ambient_temperature 293(2)
_diffrn_measured_fraction_theta_full 0.986
_diffrn_measured_fraction_theta_max 0.986
_diffrn_measurement_device_type 'SMART CCD APEX II'
_diffrn_measurement_method '\w and \f'
_diffrn_radiation_monochromator graphite
_diffrn_radiation_source 'fine-focus sealed tube'
_diffrn_radiation_type MoK\a
_diffrn_radiation_wavelength 0.71073
_diffrn_reflns_av_R_equivalents 0.0595
_diffrn_reflns_av_sigmaI/netI 0.0600
_diffrn_reflns_limit_h_max 31
_diffrn_reflns_limit_h_min -31
_diffrn_reflns_limit_k_max 30
_diffrn_reflns_limit_k_min -30
_diffrn_reflns_limit_l_max 43
_diffrn_reflns_limit_l_min -43
_diffrn_reflns_number 312311
_diffrn_reflns_theta_full 28.08
_diffrn_reflns_theta_max 28.08
_diffrn_reflns_theta_min 1.24
_exptl_absorpt_coefficient_mu 2.874
_exptl_absorpt_correction_T_max 0.756
_exptl_absorpt_correction_T_min 0.600
_exptl_absorpt_correction_type multi-scan
_exptl_absorpt_process_details SADABS
_exptl_crystal_colour orang-red
_exptl_crystal_density_diffrn 2.002
_exptl_crystal_description block
_exptl_crystal_F_000 10300
_exptl_crystal_size_max 0.18
_exptl_crystal_size_mid 0.16
_exptl_crystal_size_min 0.10
_refine_diff_density_max 5.144
_refine_diff_density_min -4.103
_refine_diff_density_rms 0.210
_refine_ls_abs_structure_details 'Flack (1983), 41495 Friedel pairs'
_refine_ls_abs_structure_Flack -0.019(18)
_refine_ls_extinction_method none
_refine_ls_goodness_of_fit_ref 1.067
_refine_ls_hydrogen_treatment constr
_refine_ls_matrix_type full
_refine_ls_number_parameters 3273
_refine_ls_number_reflns 85247
_refine_ls_number_restraints 39
_refine_ls_restrained_S_all 1.068
_refine_ls_R_factor_all 0.0791
_refine_ls_R_factor_gt 0.0506
_refine_ls_shift/su_max 0.002
_refine_ls_shift/su_mean 0.000
_refine_ls_structure_factor_coef Fsqd
_refine_ls_weighting_details 'calc w=1/[\s^2^(Fo^2^)+(0.0593P)^2^+136.8319P] where P=(Fo^2^+2Fc^2^)/3'
_refine_ls_weighting_scheme calc
_refine_ls_wR_factor_gt 0.1235
_refine_ls_wR_factor_ref 0.1434
_reflns_number_gt 68221
_reflns_number_total 85247
_reflns_threshold_expression >2sigma(I)
_cod_data_source_file ja1112035_si_002_2.cif
_cod_data_source_block 2
_cod_original_cell_volume 17777(9)
_cod_database_code 4105785

loop_
_symmetry_equiv_pos_as_xyz
'x, y, z'
'-x, y+1/2, -z'

loop_
_atom_site_label
_atom_site_type_symbol
_atom_site_fract_x
_atom_site_fract_y
_atom_site_fract_z
_atom_site_U_iso_or_equiv
_atom_site_adp_type
_atom_site_occupancy
_atom_site_symmetry_multiplicity
_atom_site_calc_flag
_atom_site_refinement_flags
Ag1 Ag 0.37672(3) 0.73725(3) 0.08355(2) 0.02489(14) Uani 1 1 d .
Ag2 Ag 0.36110(9) 0.55281(9) 0.15390(6) 0.0368(4) Uani 0.50 1 d P
Ag2' Ag 0.32317(11) 0.56609(8) 0.14625(6) 0.0435(5) Uani 0.50 1 d P
Ag3' Ag 0.23698(7) 0.59073(7) 0.20316(6) 0.0343(3) Uani 0.50 1 d P
Ag3 Ag 0.24942(7) 0.58479(7) 0.17345(6) 0.0360(4) Uani 0.50 1 d P
Ag4 Ag 0.19782(3) 0.71097(3) 0.17388(2) 0.02452(14) Uani 1 1 d .
Ag5 Ag 0.51681(3) 0.69855(3) 0.36082(2) 0.02701(15) Uani 1 1 d .
Ag6 Ag 0.39698(3) 0.85161(3) 0.18917(2) 0.02290(14) Uani 1 1 d .
Ag7 Ag 0.28657(3) 0.92033(3) 0.06183(2) 0.02476(14) Uani 1 1 d .
Ag8 Ag 0.55555(3) 0.64785(3) 0.26282(2) 0.02749(15) Uani 1 1 d .
Ag9 Ag 0.11300(3) 0.93277(4) 0.22949(2) 0.03291(17) Uani 1 1 d .
Ag10 Ag 0.55348(3) 0.82912(3) 0.37259(2) 0.02741(15) Uani 1 1 d .
Ag11 Ag 0.34585(4) 0.93593(3) 0.24949(2) 0.02914(16) Uani 1 1 d .
Ag12 Ag 0.32027(4) 0.96647(4) 0.15878(2) 0.03279(17) Uani 1 1 d .
Ag13 Ag 0.33172(3) 0.77551(3) 0.26450(2) 0.02395(14) Uani 1 1 d .
Ag14 Ag 0.52805(4) 1.05680(4) 0.32899(2) 0.03444(17) Uani 1 1 d .
Ag15 Ag 0.31167(4) 1.01482(3) 0.32223(2) 0.03128(16) Uani 1 1 d .
Ag16 Ag 0.60617(3) 0.86279(3) 0.23761(2) 0.02856(15) Uani 1 1 d .
Ag17 Ag 0.25333(3) 0.68526(3) 0.07786(2) 0.03062(16) Uani 1 1 d .
Ag18 Ag 0.13868(3) 0.70425(4) 0.08629(3) 0.03225(17) Uani 1 1 d .
Ag19 Ag 0.51984(3) 0.84946(3) 0.16754(2) 0.02724(15) Uani 1 1 d .
Ag20 Ag 0.48987(3) 0.58619(3) 0.31772(2) 0.03153(16) Uani 1 1 d .
Ag21 Ag 0.39262(3) 0.86678(3) 0.10367(2) 0.02443(14) Uani 1 1 d .
Ag22 Ag 0.20006(3) 0.79511(3) 0.05133(2) 0.02980(16) Uani 1 1 d .
Ag23 Ag 0.63574(4) 0.84712(4) 0.15005(3) 0.03628(18) Uani 1 1 d .
Ag24 Ag 0.10070(4) 0.76210(4) -0.00691(3) 0.03462(18) Uani 1 1 d .
Ag25 Ag 0.23964(4) 1.01615(4) 0.24265(2) 0.03734(19) Uani 1 1 d .
Ag26 Ag 0.49960(4) 0.95292(3) 0.21748(2) 0.03266(17) Uani 1 1 d .
Ag27 Ag 0.42745(3) 0.68594(3) 0.27639(2) 0.02715(15) Uani 1 1 d .
Ag28 Ag 0.42507(3) 1.03182(3) 0.26348(2) 0.02914(16) Uani 1 1 d .
Ag29 Ag 0.37589(4) 0.57044(4) 0.23799(3) 0.0428(2) Uani 1 1 d .
Ag30 Ag 0.58093(3) 0.75721(3) 0.30349(2) 0.03011(16) Uani 1 1 d .
Ag31 Ag 0.30369(4) 0.65533(4) 0.27683(3) 0.03589(18) Uani 1 1 d .
Ag32 Ag 0.03630(4) 0.72044(4) 0.15624(3) 0.03981(19) Uani 1 1 d .
Ag33 Ag 0.58676(4) 0.97228(4) 0.28564(3) 0.03784(19) Uani 1 1 d .
Ag34 Ag 0.18933(4) 0.96972(4) 0.30671(3) 0.03751(18) Uani 1 1 d .
Ag35 Ag 0.64511(4) 0.85973(4) 0.32556(2) 0.03527(18) Uani 1 1 d .
Ag36 Ag 0.27479(5) 0.84651(4) 0.31757(3) 0.0473(2) Uani 1 1 d .
Ag37 Ag 0.38207(4) 0.79345(4) 0.35455(3) 0.0436(2) Uani 1 1 d .
Ag38 Ag 0.11852(4) 0.84577(6) 0.29489(3) 0.0562(3) Uani 1 1 d .
Ag39 Ag 0.07945(5) 0.72351(6) 0.24596(4) 0.0666(3) Uani 1 1 d .
Ag40 Ag 0.11309(5) 0.63113(4) 0.19110(5) 0.0690(4) Uani 1 1 d .
Ag41 Ag 0.19921(6) 0.73774(11) 0.27176(4) 0.1085(7) Uani 1 1 d .
Ag42 Ag 0.28632(3) 0.83139(3) 0.12195(2) 0.02082(13) Uani 1 1 d .
Ag43 Ag 0.20653(3) 0.95521(3) 0.11299(2) 0.02639(15) Uani 1 1 d .
V1 V 0.01245(7) 0.86560(7) 0.02436(5) 0.0267(3) Uani 1 1 d .
V2 V 0.06232(7) 0.99328(7) 0.07049(5) 0.0259(3) Uani 1 1 d .
V3 V -0.00335(7) 0.96175(8) 0.14802(5) 0.0293(4) Uani 1 1 d .
V4 V -0.05236(7) 0.83332(8) 0.10198(6) 0.0318(4) Uani 1 1 d .
V5 V 0.12272(6) 0.84407(6) 0.13258(5) 0.0189(3) Uani 1 1 d .
V6 V 0.22575(6) 0.85547(7) 0.20900(5) 0.0192(3) Uani 1 1 d .
V7 V 0.38522(7) 0.88595(8) 0.45802(5) 0.0262(3) Uani 1 1 d .
V8 V 0.36483(8) 1.03013(8) 0.43151(5) 0.0310(4) Uani 1 1 d .
V9 V 0.50385(8) 1.04179(8) 0.43392(5) 0.0309(4) Uani 1 1 d .
V10 V 0.52484(7) 0.89938(8) 0.46447(5) 0.0265(3) Uani 1 1 d .
V11 V 0.42920(7) 0.92951(7) 0.34970(5) 0.0220(3) Uani 1 1 d .
V12 V 0.46305(7) 0.83797(7) 0.28702(5) 0.0202(3) Uani 1 1 d .
V13 V 0.49022(7) 0.65522(7) 0.05567(5) 0.0252(3) Uani 1 1 d .
V14 V 0.49115(8) 0.54214(7) 0.11540(6) 0.0278(4) Uani 1 1 d .
V15 V 0.61219(7) 0.59545(7) 0.17672(5) 0.0273(3) Uani 1 1 d .
V16 V 0.61377(7) 0.70711(7) 0.11462(5) 0.0258(3) Uani 1 1 d .
V17 V 0.47151(6) 0.69701(6) 0.17036(5) 0.0190(3) Uani 1 1 d .
V18 V 0.33883(6) 0.71211(6) 0.17486(5) 0.0199(3) Uani 1 1 d .
O1 O -0.0207(3) 0.8630(3) -0.0218(2) 0.0326(16) Uani 1 1 d .
O2 O 0.0181(3) 0.9378(3) 0.0355(2) 0.0284(15) Uani 1 1 d .
O3 O 0.0557(4) 1.0492(3) 0.0418(2) 0.0390(18) Uani 1 1 d .
O4 O 0.0102(3) 1.0051(3) 0.1005(2) 0.0315(16) Uani 1 1 d .
O5 O -0.0462(3) 1.0066(4) 0.1647(2) 0.0391(18) Uani 1 1 d .
O6 O -0.0484(3) 0.9111(4) 0.1214(2) 0.0349(17) Uani 1 1 d .
O7 O -0.1183(3) 0.8190(4) 0.1034(3) 0.045(2) Uani 1 1 d .
O8 O -0.0529(3) 0.8518(3) 0.0517(2) 0.0296(15) Uani 1 1 d .
O9 O 0.0529(3) 0.8565(3) 0.0960(2) 0.0267(14) Uani 1 1 d .
O10 O 0.0703(3) 0.9090(3) 0.1208(2) 0.0252(14) Uani 1 1 d .
O11 O 0.1152(3) 0.7733(3) 0.1397(2) 0.0233(13) Uani 1 1 d .
O12 O 0.1773(3) 0.8518(3) 0.10711(18) 0.0204(12) Uani 1 1 d .
O13 O 0.1539(3) 0.8726(3) 0.1842(2) 0.0255(14) Uani 1 1 d .
O14 O 0.2296(3) 0.7821(3) 0.2173(2) 0.0241(13) Uani 1 1 d .
O15 O 0.2420(3) 0.8914(3) 0.2538(2) 0.0246(14) Uani 1 1 d .
O16 O 0.2743(3) 0.8755(3) 0.17902(18) 0.0206(13) Uani 1 1 d .
O17 O 0.3241(3) 1.0676(3) 0.4555(2) 0.0353(17) Uani 1 1 d .
O18 O 0.4330(3) 1.0579(3) 0.4516(2) 0.0338(16) Uani 1 1 d .
O19 O 0.5413(4) 1.0927(3) 0.4577(2) 0.0398(18) Uani 1 1 d .
O20 O 0.5206(3) 0.9817(3) 0.4649(2) 0.0280(15) Uani 1 1 d .
O21 O 0.5760(3) 0.8897(3) 0.5020(2) 0.0349(17) Uani 1 1 d .
O22 O 0.4640(3) 0.8879(3) 0.4866(2) 0.0301(15) Uani 1 1 d .
O23 O 0.3581(3) 0.8578(3) 0.4952(2) 0.0302(15) Uani 1 1 d .
O24 O 0.3743(3) 0.9600(3) 0.4624(2) 0.0295(15) Uani 1 1 d .
O25 O 0.4327(3) 0.9763(3) 0.3973(2) 0.0266(14) Uani 1 1 d .
O26 O 0.4421(3) 0.9142(3) 0.40823(19) 0.0250(14) Uani 1 1 d .
O27 O 0.3603(3) 0.9266(3) 0.32821(19) 0.0275(14) Uani 1 1 d .
O28 O 0.4639(3) 0.9704(3) 0.3208(2) 0.0269(14) Uani 1 1 d .
O29 O 0.4602(3) 0.8553(3) 0.34058(18) 0.0239(13) Uani 1 1 d .
O30 O 0.3968(3) 0.8558(3) 0.26110(19) 0.0245(13) Uani 1 1 d .
O31 O 0.5136(3) 0.8742(3) 0.2675(2) 0.0239(13) Uani 1 1 d .
O32 O 0.4769(3) 0.7660(3) 0.2861(2) 0.0248(14) Uani 1 1 d .
O33 O 0.4878(3) 0.6567(3) 0.0067(2) 0.0312(15) Uani 1 1 d .
O34 O 0.4978(3) 0.5794(3) 0.0660(2) 0.0278(15) Uani 1 1 d .
O35 O 0.4909(3) 0.4757(3) 0.1009(2) 0.0321(16) Uani 1 1 d .
O36 O 0.5653(3) 0.5525(3) 0.1385(2) 0.0307(15) Uani 1 1 d .
O37 O 0.6635(3) 0.5529(3) 0.1921(2) 0.0357(17) Uani 1 1 d .
O38 O 0.6428(3) 0.6385(3) 0.1402(2) 0.0273(15) Uani 1 1 d .
O39 O 0.6682(3) 0.7258(3) 0.0940(2) 0.0312(16) Uani 1 1 d .
O40 O 0.5678(3) 0.6736(3) 0.0739(2) 0.0248(14) Uani 1 1 d .
O41 O 0.4875(2) 0.6471(3) 0.12654(19) 0.0217(13) Uani 1 1 d .
O42 O 0.5404(3) 0.6696(3) 0.1531(2) 0.0251(14) Uani 1 1 d .
O43 O 0.4791(3) 0.7677(3) 0.1714(2) 0.0307(16) Uani 1 1 d .
O44 O 0.4752(3) 0.6732(3) 0.2177(2) 0.0296(15) Uani 1 1 d .
O45 O 0.3940(3) 0.6911(3) 0.1468(2) 0.0305(16) Uani 1 1 d .
O46 O 0.2808(3) 0.7319(3) 0.1402(2) 0.0259(14) Uani 1 1 d .
O47 O 0.3218(3) 0.6582(3) 0.2033(2) 0.0334(16) Uani 1 1 d .
O48 O 0.3637(3) 0.7691(3) 0.20537(19) 0.0210(13) Uani 1 1 d .
P1 P 0.13797(11) 0.91204(10) 0.01622(7) 0.0228(5) Uani 1 1 d .
P2 P 0.12431(12) 1.02804(11) 0.16044(8) 0.0287(5) Uani 1 1 d .
P3 P -0.00149(11) 0.84575(13) 0.20120(9) 0.0322(6) Uani 1 1 d .
P4 P 0.00153(11) 0.73069(12) 0.05626(9) 0.0319(6) Uani 1 1 d .
P5 P 0.27329(12) 0.92695(12) 0.39806(8) 0.0279(5) Uani 1 1 d .
P6 P 0.41037(14) 1.10417(11) 0.36085(8) 0.0321(6) Uani 1 1 d .
P7 P 0.59528(11) 0.96195(11) 0.39742(8) 0.0271(5) Uani 1 1 d .
P8 P 0.46553(11) 0.77871(11) 0.43359(7) 0.0228(5) Uani 1 1 d .
P9 P 0.36958(11) 0.59564(10) 0.06799(8) 0.0228(5) Uani 1 1 d .
P10 P 0.50664(11) 0.53212(10) 0.21417(8) 0.0259(5) Uani 1 1 d .
P11 P 0.64513(10) 0.72439(11) 0.21491(8) 0.0240(5) Uani 1 1 d .
P12 P 0.51221(10) 0.79458(10) 0.07476(7) 0.0210(5) Uani 1 1 d .
O49 O 0.0926(3) 0.8625(3) 0.0122(2) 0.0257(14) Uani 1 1 d .
O50 O 0.1290(3) 0.9534(3) 0.0507(2) 0.0260(14) Uani 1 1 d .
O51 O 0.1978(3) 0.8852(3) 0.02387(19) 0.0249(14) Uani 1 1 d .
O52 O 0.1238(3) 1.0172(3) 0.11394(19) 0.0273(14) Uani 1 1 d .
O53 O 0.0731(3) 0.9977(3) 0.1750(2) 0.0299(15) Uani 1 1 d .
O54 O 0.1812(3) 1.0066(3) 0.1830(2) 0.0297(15) Uani 1 1 d .
O55 O 0.0127(3) 0.9108(3) 0.1948(2) 0.0312(16) Uani 1 1 d .
O56 O -0.0153(3) 0.8144(3) 0.1590(2) 0.0328(16) Uani 1 1 d .
O57 O 0.0474(3) 0.8164(4) 0.2292(2) 0.0375(18) Uani 1 1 d .
O58 O -0.0260(3) 0.7547(3) 0.0925(2) 0.0331(16) Uani 1 1 d .
O59 O 0.0288(3) 0.7815(3) 0.0353(2) 0.0301(15) Uani 1 1 d .
O60 O 0.0446(3) 0.6846(3) 0.0720(3) 0.042(2) Uani 1 1 d .
O61 O 0.3172(3) 0.8796(3) 0.4145(2) 0.0285(15) Uani 1 1 d .
O62 O 0.3035(3) 0.9848(3) 0.3953(2) 0.0283(15) Uani 1 1 d .
O63 O 0.2403(3) 0.9097(3) 0.3567(2) 0.0325(16) Uani 1 1 d .
O64 O 0.3625(3) 1.0743(3) 0.3808(2) 0.0350(17) Uani 1 1 d .
O65 O 0.4705(3) 1.0841(3) 0.3825(2) 0.0342(17) Uani 1 1 d .
O66 O 0.4002(4) 1.0927(3) 0.3151(2) 0.042(2) Uani 1 1 d .
O67 O 0.5579(3) 1.0163(3) 0.3981(2) 0.0306(15) Uani 1 1 d .
O68 O 0.5685(3) 0.9114(3) 0.4181(2) 0.0292(15) Uani 1 1 d .
O69 O 0.6006(3) 0.9456(3) 0.3544(2) 0.0312(15) Uani 1 1 d .
O70 O 0.5175(3) 0.8196(3) 0.4407(2) 0.0302(15) Uani 1 1 d .
O71 O 0.4095(3) 0.8117(3) 0.43139(19) 0.0239(13) Uani 1 1 d .
O72 O 0.4626(3) 0.7456(3) 0.39292(19) 0.0242(13) Uani 1 1 d .
O73 O 0.4040(3) 0.6483(3) 0.0564(2) 0.0255(14) Uani 1 1 d .
O74 O 0.4074(3) 0.5579(3) 0.1004(2) 0.0255(14) Uani 1 1 d .
O75 O 0.3167(3) 0.6137(3) 0.0855(2) 0.0273(14) Uani 1 1 d .
O76 O 0.4710(3) 0.5341(3) 0.1707(2) 0.0280(15) Uani 1 1 d .
O77 O 0.5606(3) 0.5705(3) 0.2157(2) 0.0274(14) Uani 1 1 d .
O78 O 0.4723(3) 0.5508(3) 0.2466(2) 0.0306(15) Uani 1 1 d .
O79 O 0.6274(3) 0.6593(3) 0.2178(2) 0.0271(14) Uani 1 1 d .
O80 O 0.6359(3) 0.7445(3) 0.17032(19) 0.0248(14) Uani 1 1 d .
O81 O 0.6119(3) 0.7606(3) 0.2406(2) 0.0297(15) Uani 1 1 d .
O82 O 0.5691(3) 0.7793(3) 0.10415(19) 0.0256(14) Uani 1 1 d .
O83 O 0.4744(3) 0.7395(3) 0.0651(2) 0.0253(14) Uani 1 1 d .
O84 O 0.4809(3) 0.8416(3) 0.0934(2) 0.0271(14) Uani 1 1 d .
C1 C 0.3205(4) 0.8183(4) 0.0658(3) 0.0239(19) Uani 1 1 d .
C2 C 0.3214(4) 0.7964(4) 0.0320(3) 0.0228(18) Uani 1 1 d .
C3 C 0.3162(5) 0.7818(4) -0.0114(3) 0.027(2) Uani 1 1 d .
C4 C 0.2763(5) 0.8125(5) -0.0387(3) 0.037(2) Uani 1 1 d .
H4 H 0.2531 0.8404 -0.0295 0.044 Uiso 1 1 calc R
C5 C 0.2724(6) 0.8000(5) -0.0807(4) 0.046(3) Uani 1 1 d .
H5 H 0.2464 0.8203 -0.0997 0.056 Uiso 1 1 calc R
C6 C 0.3064(6) 0.7579(6) -0.0942(3) 0.047(3) Uani 1 1 d .
H6 H 0.3034 0.7498 -0.1221 0.057 Uiso 1 1 calc R
C7 C 0.3460(7) 0.7273(6) -0.0648(4) 0.052(3) Uani 1 1 d .
H7 H 0.3692 0.6990 -0.0735 0.062 Uiso 1 1 calc R
C8 C 0.3505(6) 0.7388(5) -0.0241(4) 0.044(3) Uani 1 1 d .
H8 H 0.3761 0.7183 -0.0050 0.053 Uiso 1 1 calc R
C9 C 0.3365(4) 1.0184(4) 0.2227(3) 0.026(2) Uani 1 1 d .
C10 C 0.3296(6) 1.0682(5) 0.2103(3) 0.041(3) Uani 1 1 d .
C11 C 0.3175(7) 1.1266(5) 0.1985(4) 0.054(4) Uani 1 1 d .
C12 C 0.2981(9) 1.1660(9) 0.2273(7) 0.088(6) Uiso 1 1 d .
H12 H 0.2901 1.1524 0.2522 0.105 Uiso 1 1 calc R
C13 C 0.2914(12) 1.2242(12) 0.2177(9) 0.119(8) Uiso 1 1 d .
H13 H 0.2832 1.2513 0.2367 0.143 Uiso 1 1 calc R
C14 C 0.2980(11) 1.2407(12) 0.1763(8) 0.111(8) Uiso 1 1 d .
H14 H 0.2925 1.2791 0.1685 0.133 Uiso 1 1 calc R
C15 C 0.3114(8) 1.2038(8) 0.1494(6) 0.076(5) Uiso 1 1 d .
H15 H 0.3138 1.2161 0.1229 0.091 Uiso 1 1 calc R
C16 C 0.3220(7) 1.1470(5) 0.1599(5) 0.055(4) Uani 1 1 d .
H16 H 0.3324 1.1217 0.1406 0.065 Uiso 1 1 calc R
C17 C 0.2998(4) 0.7520(5) 0.3178(3) 0.033(2) Uani 1 1 d .
C18 C 0.2905(5) 0.7322(5) 0.3511(4) 0.035(2) Uani 1 1 d .
C19 C 0.2766(5) 0.7072(5) 0.3883(4) 0.039(3) Uani 1 1 d .
C20 C 0.2679(7) 0.6481(6) 0.3902(4) 0.058(4) Uani 1 1 d .
H20 H 0.2722 0.6253 0.3678 0.070 Uiso 1 1 calc R
C21 C 0.2534(8) 0.6232(7) 0.4240(5) 0.069(5) Uani 1 1 d .
H21 H 0.2441 0.5841 0.4242 0.082 Uiso 1 1 calc R
C22 C 0.2528(7) 0.6572(7) 0.4582(5) 0.065(4) Uani 1 1 d .
H22 H 0.2456 0.6401 0.4823 0.078 Uiso 1 1 calc R
C23 C 0.2623(6) 0.7152(6) 0.4575(4) 0.050(3) Uani 1 1 d .
H23 H 0.2610 0.7375 0.4808 0.060 Uiso 1 1 calc R
C24 C 0.2740(5) 0.7409(5) 0.4216(4) 0.041(3) Uani 1 1 d .
H24 H 0.2800 0.7805 0.4205 0.049 Uiso 1 1 calc R
C25 C 0.5719(4) 0.6467(5) 0.3329(3) 0.027(2) Uani 1 1 d .
C26 C 0.6137(4) 0.6194(4) 0.3279(3) 0.029(2) Uani 1 1 d .
C27 C 0.6663(5) 0.5860(5) 0.3297(4) 0.035(2) Uani 1 1 d .
C28 C 0.6994(6) 0.5768(7) 0.3673(5) 0.060(4) Uani 1 1 d .
H28 H 0.6888 0.5936 0.3906 0.072 Uiso 1 1 calc R
C29 C 0.7491(7) 0.5426(9) 0.3714(5) 0.075(5) Uani 1 1 d .
H29 H 0.7699 0.5340 0.3972 0.090 Uiso 1 1 calc R
C30 C 0.7662(7) 0.5224(8) 0.3367(6) 0.078(5) Uani 1 1 d .
H30 H 0.8005 0.5019 0.3388 0.094 Uiso 1 1 calc R
C31 C 0.7336(7) 0.5318(7) 0.2983(5) 0.068(5) Uani 1 1 d .
H31 H 0.7456 0.5163 0.2751 0.081 Uiso 1 1 calc R
C32 C 0.6838(5) 0.5636(6) 0.2939(4) 0.047(3) Uani 1 1 d .
H32 H 0.6622 0.5703 0.2681 0.056 Uiso 1 1 calc R
C33 C 0.2278(5) 1.0557(5) 0.3002(3) 0.037(2) Uani 1 1 d .
C34 C 0.2160(6) 1.0994(5) 0.3172(4) 0.049(3) Uani 1 1 d .
C35 C 0.2045(7) 1.1488(7) 0.3419(5) 0.061(4) Uani 1 1 d .
C36 C 0.1728(9) 1.1946(7) 0.3230(6) 0.088(6) Uani 1 1 d .
H36 H 0.1585 1.1929 0.2950 0.105 Uiso 1 1 calc R
C37 C 0.1629(11) 1.2406(9) 0.3442(9) 0.115(9) Uani 1 1 d .
H37 H 0.1446 1.2728 0.3311 0.138 Uiso 1 1 calc R
C38 C 0.1807(13) 1.2400(13) 0.3880(11) 0.148(14) Uani 1 1 d .
H38 H 0.1698 1.2701 0.4037 0.178 Uiso 1 1 calc R
C39 C 0.2108(11) 1.1994(11) 0.4054(8) 0.114(9) Uani 1 1 d .
H39 H 0.2245 1.2017 0.4334 0.137 Uiso 1 1 calc R
C40 C 0.2243(8) 1.1506(8) 0.3835(5) 0.079(5) Uani 1 1 d .
H40 H 0.2459 1.1204 0.3968 0.095 Uiso 1 1 calc R
C41 C 0.0994(5) 0.9346(6) 0.2950(4) 0.044(3) Uani 1 1 d .
C42 C 0.0761(8) 0.9776(9) 0.2936(6) 0.083(6) Uani 1 1 d .
C43 C 0.0426(7) 1.0352(6) 0.2915(5) 0.106(8) Uani 1 1 d G
C44 C -0.0024(7) 1.0442(7) 0.2591(4) 0.100(8) Uani 1 1 d G
H44 H -0.0131 1.0151 0.2400 0.120 Uiso 1 1 calc R
C45 C -0.0313(7) 1.0968(8) 0.2554(5) 0.120(8) Uiso 1 1 d G
H45 H -0.0613 1.1028 0.2337 0.144 Uiso 1 1 calc R
C46 C -0.0153(9) 1.1403(6) 0.2840(7) 0.150(12) Uiso 1 1 d G
H46 H -0.0346 1.1755 0.2815 0.180 Uiso 1 1 calc R
C47 C 0.0297(10) 1.1313(8) 0.3164(6) 0.25(2) Uiso 1 1 d G
H47 H 0.0404 1.1604 0.3355 0.297 Uiso 1 1 calc R
C48 C 0.0586(8) 1.0787(9) 0.3201(5) 0.143(11) Uiso 1 1 d G
H48 H 0.0886 1.0727 0.3418 0.172 Uiso 1 1 calc R
C49 C 0.2819(4) 1.0019(4) 0.0991(3) 0.0242(19) Uani 1 1 d .
C50 C 0.2874(4) 1.0440(4) 0.0773(3) 0.0246(19) Uani 1 1 d .
C51 C 0.2946(5) 1.0947(5) 0.0532(3) 0.034(2) Uani 1 1 d .
C52 C 0.2492(6) 1.1307(6) 0.0397(5) 0.062(4) Uani 1 1 d .
H52 H 0.2134 1.1244 0.0472 0.075 Uiso 1 1 calc R
C53 C 0.2581(6) 1.1763(8) 0.0150(6) 0.075(5) Uani 1 1 d .
H53 H 0.2273 1.2006 0.0058 0.090 Uiso 1 1 calc R
C54 C 0.3085(6) 1.1879(7) 0.0033(5) 0.061(4) Uani 1 1 d .
H54 H 0.3133 1.2205 -0.0123 0.073 Uiso 1 1 calc R
C55 C 0.3527(7) 1.1500(10) 0.0151(6) 0.092(7) Uani 1 1 d .
H55 H 0.3874 1.1546 0.0055 0.110 Uiso 1 1 calc R
C56 C 0.3460(8) 1.1047(8) 0.0413(6) 0.085(6) Uani 1 1 d .
H56 H 0.3771 1.0809 0.0509 0.102 Uiso 1 1 calc R
C57 C 0.4226(5) 0.9266(4) 0.1605(3) 0.026(2) Uani 1 1 d .
C58 C 0.4380(4) 0.9733(4) 0.1474(3) 0.0239(19) Uani 1 1 d .
C59 C 0.4562(4) 1.0230(4) 0.1280(3) 0.030(2) Uani 1 1 d .
C60 C 0.4828(6) 1.0209(6) 0.0944(4) 0.057(4) Uani 1 1 d .
H60 H 0.4875 0.9854 0.0822 0.068 Uiso 1 1 calc R
C61 C 0.5025(6) 1.0696(7) 0.0784(5) 0.061(4) Uani 1 1 d .
H61 H 0.5221 1.0666 0.0563 0.073 Uiso 1 1 calc R
C62 C 0.4938(8) 1.1237(7) 0.0945(7) 0.085(6) Uani 1 1 d .
H62 H 0.5043 1.1570 0.0819 0.102 Uiso 1 1 calc R
C63 C 0.4695(8) 1.1272(6) 0.1292(5) 0.072(5) Uani 1 1 d .
H63 H 0.4656 1.1627 0.1416 0.086 Uiso 1 1 calc R
C64 C 0.4508(7) 1.0763(6) 0.1456(5) 0.057(4) Uani 1 1 d .
H64 H 0.4341 1.0785 0.1691 0.068 Uiso 1 1 calc R
C65 C 0.5247(5) 1.0338(4) 0.2543(3) 0.029(2) Uani 1 1 d .
C66 C 0.5181(5) 1.0863(5) 0.2504(4) 0.043(3) Uani 1 1 d .
C67 C 0.5152(6) 1.1456(5) 0.2430(4) 0.064(4) Uiso 1 1 d G
C68 C 0.4643(5) 1.1765(7) 0.2416(5) 0.099(7) Uiso 1 1 d G
H68 H 0.4321 1.1586 0.2487 0.118 Uiso 1 1 calc R
C69 C 0.4616(8) 1.2341(7) 0.2295(6) 0.185(15) Uiso 1 1 d G
H69 H 0.4276 1.2547 0.2285 0.222 Uiso 1 1 calc R
C70 C 0.5098(11) 1.2609(6) 0.2189(6) 0.134(10) Uiso 1 1 d G
H70 H 0.5080 1.2994 0.2108 0.160 Uiso 1 1 calc R
C71 C 0.5606(8) 1.2300(8) 0.2203(7) 0.22(2) Uiso 1 1 d G
H71 H 0.5928 1.2480 0.2132 0.262 Uiso 1 1 calc R
C72 C 0.5633(5) 1.1724(8) 0.2324(6) 0.148(11) Uiso 1 1 d G
H72 H 0.5974 1.1518 0.2333 0.178 Uiso 1 1 calc R
C73 C 0.6349(4) 0.7866(4) 0.3637(3) 0.029(2) Uani 1 1 d .
C74 C 0.6636(4) 0.7541(5) 0.3865(3) 0.031(2) Uani 1 1 d .
C75 C 0.6953(5) 0.7139(4) 0.4146(3) 0.050(3) Uani 1 1 d G
C76 C 0.6666(4) 0.6828(5) 0.4409(4) 0.068(4) Uiso 1 1 d G
H76 H 0.6273 0.6878 0.4398 0.081 Uiso 1 1 calc R
C77 C 0.6967(7) 0.6443(6) 0.4689(4) 0.106(7) Uiso 1 1 d G
H77 H 0.6774 0.6235 0.4865 0.128 Uiso 1 1 calc R
C78 C 0.7554(7) 0.6369(7) 0.4706(5) 0.153(12) Uiso 1 1 d G
H78 H 0.7756 0.6111 0.4893 0.183 Uiso 1 1 calc R
C79 C 0.7842(4) 0.6680(8) 0.4442(6) 0.163(13) Uiso 1 1 d G
H79 H 0.8235 0.6630 0.4453 0.196 Uiso 1 1 calc R
C80 C 0.7541(5) 0.7065(6) 0.4163(4) 0.091(6) Uiso 1 1 d G
H80 H 0.7734 0.7273 0.3986 0.109 Uiso 1 1 calc R
C81 C 0.3907(4) 0.6133(4) 0.3038(3) 0.030(2) Uani 1 1 d .
C82 C 0.3799(5) 0.5816(5) 0.3302(3) 0.034(2) Uani 1 1 d .
C83 C 0.3654(6) 0.5450(6) 0.3618(3) 0.047(3) Uani 1 1 d .
C84 C 0.3190(10) 0.5056(8) 0.3533(5) 0.100(8) Uani 1 1 d .
H84 H 0.2986 0.5012 0.3269 0.119 Uiso 1 1 calc R
C85 C 0.3048(12) 0.4737(9) 0.3862(6) 0.120(10) Uani 1 1 d .
H85 H 0.2730 0.4494 0.3817 0.144 Uiso 1 1 calc R
C86 C 0.3363(10) 0.4771(8) 0.4244(5) 0.083(6) Uani 1 1 d .
H86 H 0.3269 0.4535 0.4451 0.099 Uiso 1 1 calc R
C87 C 0.3832(8) 0.5159(6) 0.4336(4) 0.060(4) Uani 1 1 d .
H87 H 0.4047 0.5182 0.4598 0.072 Uiso 1 1 calc R
C88 C 0.3956(6) 0.5501(6) 0.4019(3) 0.043(3) Uani 1 1 d .
H88 H 0.4248 0.5774 0.4074 0.052 Uiso 1 1 calc R
C89 C 0.3091(5) 0.5186(4) 0.1958(3) 0.033(2) Uani 1 1 d .
C90 C 0.2993(6) 0.4801(5) 0.2192(3) 0.039(3) Uani 1 1 d .
C91 C 0.2856(5) 0.4343(5) 0.2454(3) 0.050(3) Uani 1 1 d G
C92 C 0.2300(5) 0.4260(7) 0.2531(5) 0.19(2) Uani 1 1 d G
H92 H 0.2005 0.4501 0.2410 0.233 Uiso 1 1 calc R
C93 C 0.2186(5) 0.3818(7) 0.2791(6) 0.179(15) Uiso 1 1 d G
H93 H 0.1814 0.3763 0.2842 0.215 Uiso 1 1 calc R
C94 C 0.2627(7) 0.3457(5) 0.2973(4) 0.078(5) Uiso 1 1 d G
H94 H 0.2551 0.3161 0.3146 0.093 Uiso 1 1 calc R
C95 C 0.3183(6) 0.3540(6) 0.2896(5) 0.153(11) Uiso 1 1 d G
H95 H 0.3478 0.3299 0.3018 0.183 Uiso 1 1 calc R
C96 C 0.3297(5) 0.3982(7) 0.2637(5) 0.149(11) Uiso 1 1 d G
H96 H 0.3669 0.4038 0.2585 0.179 Uiso 1 1 calc R
C97 C 0.1725(4) 0.6321(4) 0.1420(4) 0.028(2) Uani 1 1 d .
C98 C 0.1645(4) 0.5937(4) 0.1171(4) 0.033(2) Uani 1 1 d .
C99 C 0.1502(5) 0.5483(5) 0.0867(4) 0.039(3) Uani 1 1 d .
C100 C 0.0982(5) 0.5502(5) 0.0595(4) 0.045(3) Uani 1 1 d .
H100 H 0.0724 0.5802 0.0608 0.054 Uiso 1 1 calc R
C101 C 0.0855(6) 0.5063(6) 0.0304(4) 0.055(4) Uani 1 1 d .
H101 H 0.0513 0.5074 0.0118 0.066 Uiso 1 1 calc R
C102 C 0.1238(6) 0.4611(6) 0.0292(5) 0.059(4) Uani 1 1 d .
H102 H 0.1149 0.4319 0.0099 0.071 Uiso 1 1 calc R
C103 C 0.1753(7) 0.4592(7) 0.0565(6) 0.068(5) Uani 1 1 d .
H103 H 0.2009 0.4288 0.0554 0.082 Uiso 1 1 calc R
C104 C 0.1880(6) 0.5016(6) 0.0846(5) 0.054(4) Uani 1 1 d .
H104 H 0.2225 0.5000 0.1029 0.065 Uiso 1 1 calc R
C105 C 0.1813(5) 0.7076(4) 0.0292(3) 0.034(2) Uani 1 1 d .
C106 C 0.1699(4) 0.6824(4) -0.0038(4) 0.032(2) Uani 1 1 d .
C107 C 0.1602(5) 0.6496(5) -0.0421(4) 0.038(3) Uani 1 1 d .
C108 C 0.1244(6) 0.6013(6) -0.0442(5) 0.060(4) Uani 1 1 d .
H108 H 0.1070 0.5900 -0.0222 0.072 Uiso 1 1 calc R
C109 C 0.1162(7) 0.5710(7) -0.0812(5) 0.068(5) Uani 1 1 d .
H109 H 0.0933 0.5380 -0.0837 0.082 Uiso 1 1 calc R
C110 C 0.1407(6) 0.5881(9) -0.1135(6) 0.084(7) Uani 1 1 d .
H110 H 0.1338 0.5673 -0.1379 0.101 Uiso 1 1 calc R
C111 C 0.1756(7) 0.6357(9) -0.1105(5) 0.075(5) Uani 1 1 d .
H111 H 0.1924 0.6473 -0.1328 0.090 Uiso 1 1 calc R
C112 C 0.1853(6) 0.6660(7) -0.0749(5) 0.056(4) Uani 1 1 d .
H112 H 0.2093 0.6981 -0.0727 0.067 Uiso 1 1 calc R
C113 C 0.0284(5) 0.6594(6) 0.2048(4) 0.047(3) Uani 1 1 d .
C114 C -0.0018(6) 0.6382(10) 0.2254(6) 0.084(6) Uani 1 1 d .
C115 C -0.0351(9) 0.5981(10) 0.2454(6) 0.112(8) Uiso 1 1 d G
C116 C -0.0890(9) 0.6171(9) 0.2514(7) 0.124(9) Uiso 1 1 d G
H116 H -0.1040 0.6513 0.2394 0.149 Uiso 1 1 calc R
C117 C -0.1204(10) 0.5848(15) 0.2754(9) 0.30(2) Uiso 1 1 d GU
H117 H -0.1564 0.5975 0.2795 0.362 Uiso 1 1 calc R
C118 C -0.0980(16) 0.5336(15) 0.2934(9) 0.31(2) Uiso 1 1 d GU
H118 H -0.1190 0.5120 0.3095 0.374 Uiso 1 1 calc R
C119 C -0.0441(17) 0.5146(10) 0.2874(9) 0.31(2) Uiso 1 1 d GU
H119 H -0.0291 0.4804 0.2994 0.377 Uiso 1 1 calc R
C120 C -0.0127(10) 0.5469(12) 0.2634(9) 0.209(18) Uiso 1 1 d G
H120 H 0.0234 0.5342 0.2594 0.251 Uiso 1 1 calc R
C121 C 0.5820(4) 0.9156(4) 0.1778(3) 0.028(2) Uani 1 1 d .
C122 C 0.6040(4) 0.9586(5) 0.1661(3) 0.033(2) Uani 1 1 d .
C123 C 0.6312(5) 1.0110(6) 0.1566(4) 0.043(3) Uani 1 1 d .
C124 C 0.6180(10) 1.0619(7) 0.1723(10) 0.128(11) Uani 1 1 d .
H124 H 0.5895 1.0633 0.1885 0.153 Uiso 1 1 calc R
C125 C 0.6465(11) 1.1133(11) 0.1647(8) 0.106(7) Uiso 1 1 d .
H125 H 0.6399 1.1475 0.1779 0.127 Uiso 1 1 calc R
C126 C 0.6841(8) 1.1118(8) 0.1374(7) 0.083(6) Uani 1 1 d .
H126 H 0.7018 1.1458 0.1312 0.099 Uiso 1 1 calc R
C127 C 0.6956(10) 1.0638(12) 0.1200(6) 0.106(9) Uani 1 1 d .
H127 H 0.7216 1.0637 0.1017 0.128 Uiso 1 1 calc R
C128 C 0.6685(11) 1.0113(9) 0.1289(6) 0.107(9) Uani 1 1 d .
H128 H 0.6761 0.9772 0.1159 0.128 Uiso 1 1 calc R
C129 C 0.1331(6) 0.7528(7) 0.3041(4) 0.056(3) Uiso 1 1 d D
C130 C 0.1198(17) 0.751(3) 0.3342(7) 0.57(3) Uiso 1 1 d D
C131 C 0.105(2) 0.745(2) 0.3742(9) 0.57(3) Uiso 1 1 d GD
C132 C 0.114(2) 0.6924(19) 0.3948(14) 0.57(3) Uiso 1 1 d GD
H132 H 0.1341 0.6631 0.3839 0.685 Uiso 1 1 calc RD
C133 C 0.094(3) 0.684(2) 0.4316(14) 0.57(3) Uiso 1 1 d GD
H133 H 0.1005 0.6488 0.4453 0.685 Uiso 1 1 calc R
C134 C 0.065(2) 0.728(3) 0.4478(10) 0.57(3) Uiso 1 1 d GD
H134 H 0.0512 0.7221 0.4724 0.685 Uiso 1 1 calc R
C135 C 0.055(2) 0.780(3) 0.4272(15) 0.57(3) Uiso 1 1 d GD
H135 H 0.0353 0.8096 0.4381 0.685 Uiso 1 1 calc R
C136 C 0.075(2) 0.7888(18) 0.3905(13) 0.57(3) Uiso 1 1 d GD
H136 H 0.0689 0.8239 0.3767 0.685 Uiso 1 1 calc R
C137 C 0.6696(4) 0.9179(5) 0.2818(3) 0.034(2) Uani 1 1 d .
C138 C 0.6997(6) 0.9535(7) 0.2713(4) 0.053(4) Uani 1 1 d .
C139 C 0.7309(8) 0.9947(10) 0.2549(6) 0.102(6) Uiso 1 1 d GU
C140 C 0.7657(9) 0.9774(8) 0.2271(6) 0.136(7) Uiso 1 1 d GU
H140 H 0.7668 0.9388 0.2195 0.163 Uiso 1 1 calc R
C141 C 0.7989(9) 1.0179(13) 0.2105(6) 0.180(9) Uiso 1 1 d GU
H141 H 0.8222 1.0064 0.1919 0.216 Uiso 1 1 calc R
C142 C 0.7972(11) 1.0757(11) 0.2218(9) 0.212(10) Uiso 1 1 d GU
H142 H 0.8194 1.1028 0.2108 0.254 Uiso 1 1 calc R
C143 C 0.7623(13) 1.0930(8) 0.2496(9) 0.239(13) Uiso 1 1 d GU
H143 H 0.7612 1.1316 0.2572 0.287 Uiso 1 1 calc R
C144 C 0.7292(11) 1.0524(11) 0.2662(7) 0.27(3) Uiso 1 1 d G
H144 H 0.7059 1.0640 0.2848 0.328 Uiso 1 1 calc R
C145 C 0.2095(6) 0.6330(8) 0.2572(7) 0.071(6) Uani 1 1 d .
C146 C 0.1881(8) 0.6049(7) 0.2747(6) 0.081(7) Uani 1 1 d D
C147 C 0.150(2) 0.575(3) 0.2989(12) 0.41(2) Uiso 1 1 d GDU
C148 C 0.118(2) 0.5983(17) 0.3268(16) 0.40(2) Uiso 1 1 d GU
H148 H 0.1098 0.6376 0.3259 0.481 Uiso 1 1 calc RD
C149 C 0.0991(17) 0.563(3) 0.3559(11) 0.40(2) Uiso 1 1 d GU
H149 H 0.0780 0.5792 0.3746 0.485 Uiso 1 1 calc R
C150 C 0.112(2) 0.505(3) 0.3572(14) 0.40(2) Uiso 1 1 d GU
H150 H 0.0989 0.4812 0.3768 0.483 Uiso 1 1 calc R
C151 C 0.143(3) 0.4809(18) 0.329(2) 0.41(2) Uiso 1 1 d GU
H151 H 0.1516 0.4416 0.3303 0.491 Uiso 1 1 calc R
C152 C 0.1623(18) 0.516(3) 0.3002(16) 0.42(2) Uiso 1 1 d GU
H152 H 0.1834 0.5000 0.2816 0.498 Uiso 1 1 calc R
C153 C 0.1311(5) 0.9530(5) -0.0321(3) 0.034(2) Uani 1 1 d .
C154 C 0.1725(6) 1.0038(7) -0.0233(4) 0.060(4) Uani 1 1 d .
H15A H 0.2108 0.9895 -0.0146 0.091 Uiso 1 1 calc R
H15B H 0.1615 1.0274 -0.0021 0.091 Uiso 1 1 calc R
H15C H 0.1714 1.0263 -0.0479 0.091 Uiso 1 1 calc R
C155 C 0.1467(8) 0.9132(8) -0.0655(4) 0.075(6) Uani 1 1 d .
H15D H 0.1197 0.8819 -0.0701 0.112 Uiso 1 1 calc R
H15E H 0.1847 0.8980 -0.0569 0.112 Uiso 1 1 calc R
H15F H 0.1456 0.9347 -0.0905 0.112 Uiso 1 1 calc R
C156 C 0.0701(5) 0.9749(5) -0.0458(3) 0.038(2) Uani 1 1 d .
H15G H 0.0443 0.9427 -0.0511 0.057 Uiso 1 1 calc R
H15H H 0.0685 0.9973 -0.0704 0.057 Uiso 1 1 calc R
H15I H 0.0589 0.9986 -0.0246 0.057 Uiso 1 1 calc R
C157 C 0.1169(6) 1.1045(4) 0.1665(4) 0.042(3) Uani 1 1 d .
C158 C 0.0573(6) 1.1248(7) 0.1429(5) 0.059(4) Uiso 1 1 d .
H15J H 0.0539 1.1143 0.1145 0.088 Uiso 1 1 calc R
H15K H 0.0543 1.1660 0.1452 0.088 Uiso 1 1 calc R
H15L H 0.0272 1.1067 0.1546 0.088 Uiso 1 1 calc R
C159 C 0.1618(9) 1.1335(6) 0.1463(7) 0.081(6) Uani 1 1 d .
H15M H 0.1576 1.1214 0.1181 0.122 Uiso 1 1 calc R
H15N H 0.1993 1.1231 0.1604 0.122 Uiso 1 1 calc R
H15O H 0.1572 1.1747 0.1474 0.122 Uiso 1 1 calc R
C160 C 0.1213(7) 1.1218(6) 0.2103(4) 0.055(4) Uani 1 1 d .
H16A H 0.0922 1.1023 0.2222 0.083 Uiso 1 1 calc R
H16B H 0.1161 1.1629 0.2119 0.083 Uiso 1 1 calc R
H16C H 0.1585 1.1115 0.2250 0.083 Uiso 1 1 calc R
C161 C -0.0665(5) 0.8417(6) 0.2247(4) 0.045(3) Uani 1 1 d .
C162 C -0.0818(7) 0.7784(8) 0.2279(7) 0.081(6) Uani 1 1 d .
H16D H -0.0504 0.7585 0.2444 0.122 Uiso 1 1 calc R
H16E H -0.0892 0.7617 0.2010 0.122 Uiso 1 1 calc R
H16F H -0.1155 0.7751 0.2405 0.122 Uiso 1 1 calc R
C163 C -0.1150(5) 0.8780(7) 0.1988(5) 0.060(4) Uani 1 1 d .
H16G H -0.1028 0.9175 0.1980 0.090 Uiso 1 1 calc R
H16H H -0.1490 0.8760 0.2111 0.090 Uiso 1 1 calc R
H16I H -0.1230 0.8628 0.1714 0.090 Uiso 1 1 calc R
C164 C -0.0509(6) 0.8692(9) 0.2679(4) 0.071(5) Uani 1 1 d .
H16J H -0.0412 0.9092 0.2652 0.106 Uiso 1 1 calc R
H16K H -0.0186 0.8492 0.2832 0.106 Uiso 1 1 calc R
H16L H -0.0831 0.8663 0.2820 0.106 Uiso 1 1 calc R
C165 C -0.0537(5) 0.6976(4) 0.0186(4) 0.041(3) Uani 1 1 d .
C166 C -0.0253(6) 0.6821(6) -0.0203(4) 0.053(3) Uani 1 1 d .
H16M H -0.0118 0.7168 -0.0314 0.080 Uiso 1 1 calc R
H16N H -0.0534 0.6638 -0.0407 0.080 Uiso 1 1 calc R
H16O H 0.0064 0.6563 -0.0122 0.080 Uiso 1 1 calc R
C167 C -0.1040(5) 0.7386(6) 0.0051(5) 0.052(3) Uani 1 1 d .
H16P H -0.0902 0.7733 -0.0059 0.079 Uiso 1 1 calc R
H16Q H -0.1219 0.7480 0.0283 0.079 Uiso 1 1 calc R
H16R H -0.1315 0.7203 -0.0157 0.079 Uiso 1 1 calc R
C168 C -0.0754(5) 0.6429(5) 0.0354(5) 0.051(3) Uani 1 1 d .
H16S H -0.0437 0.6170 0.0436 0.077 Uiso 1 1 calc R
H16T H -0.1030 0.6248 0.0146 0.077 Uiso 1 1 calc R
H16U H -0.0932 0.6519 0.0587 0.077 Uiso 1 1 calc R
C169 C 0.2185(5) 0.9339(5) 0.4319(3) 0.037(2) Uani 1 1 d .
C170 C 0.2443(5) 0.9532(7) 0.4747(3) 0.047(3) Uani 1 1 d .
H17A H 0.2703 0.9241 0.4875 0.070 Uiso 1 1 calc R
H17B H 0.2142 0.9591 0.4905 0.070 Uiso 1 1 calc R
H17C H 0.2648 0.9888 0.4732 0.070 Uiso 1 1 calc R
C171 C 0.1870(7) 0.8754(8) 0.4315(5) 0.074(5) Uani 1 1 d .
H17D H 0.1715 0.8651 0.4037 0.111 Uiso 1 1 calc R
H17E H 0.1564 0.8785 0.4472 0.111 Uiso 1 1 calc R
H17F H 0.2136 0.8462 0.4433 0.111 Uiso 1 1 calc R
C172 C 0.1772(7) 0.9805(9) 0.4133(4) 0.081(6) Uani 1 1 d .
H17G H 0.1599 0.9692 0.3860 0.121 Uiso 1 1 calc R
H17H H 0.1977 1.0161 0.4121 0.121 Uiso 1 1 calc R
H17I H 0.1478 0.9856 0.4299 0.121 Uiso 1 1 calc R
C173 C 0.4050(6) 1.1821(5) 0.3701(4) 0.039(3) Uani 1 1 d .
C174 C 0.3541(7) 1.2066(5) 0.3420(4) 0.062(5) Uani 1 1 d .
H17J H 0.3584 1.2000 0.3140 0.093 Uiso 1 1 calc R
H17K H 0.3516 1.2474 0.3468 0.093 Uiso 1 1 calc R
H17L H 0.3197 1.1880 0.3473 0.093 Uiso 1 1 calc R
C175 C 0.4648(9) 1.2094(6) 0.3644(5) 0.076(5) Uani 1 1 d .
H17M H 0.4951 1.1917 0.3834 0.113 Uiso 1 1 calc R
H17N H 0.4643 1.2502 0.3695 0.113 Uiso 1 1 calc R
H17O H 0.4711 1.2027 0.3368 0.113 Uiso 1 1 calc R
C176 C 0.3981(6) 1.1923(5) 0.4144(3) 0.043(3) Uani 1 1 d .
H17P H 0.4307 1.1767 0.4323 0.064 Uiso 1 1 calc R
H17Q H 0.3637 1.1736 0.4196 0.064 Uiso 1 1 calc R
H17R H 0.3955 1.2330 0.4192 0.064 Uiso 1 1 calc R
C177 C 0.6674(5) 0.9767(5) 0.4262(3) 0.037(2) Uani 1 1 d .
C178 C 0.6979(6) 1.0185(8) 0.4008(5) 0.067(5) Uani 1 1 d .
H17S H 0.7013 1.0010 0.3750 0.100 Uiso 1 1 calc R
H17T H 0.7355 1.0273 0.4156 0.100 Uiso 1 1 calc R
H17U H 0.6759 1.0535 0.3960 0.100 Uiso 1 1 calc R
C179 C 0.6994(6) 0.9179(6) 0.4350(5) 0.056(4) Uani 1 1 d .
H17V H 0.7029 0.8995 0.4095 0.084 Uiso 1 1 calc R
H17W H 0.6780 0.8935 0.4504 0.084 Uiso 1 1 calc R
H17$ H 0.7370 0.9247 0.4505 0.084 Uiso 1 1 calc R
C180 C 0.6630(7) 1.0044(8) 0.4666(4) 0.063(4) Uani 1 1 d .
H18A H 0.6437 0.9787 0.4826 0.095 Uiso 1 1 calc R
H18B H 0.6416 1.0398 0.4619 0.095 Uiso 1 1 calc R
H18C H 0.7009 1.0126 0.4812 0.095 Uiso 1 1 calc R
C181 C 0.4712(4) 0.7245(4) 0.4744(3) 0.028(2) Uani 1 1 d .
C182 C 0.4164(5) 0.6868(5) 0.4653(4) 0.042(3) Uani 1 1 d .
H18D H 0.4151 0.6676 0.4394 0.064 Uiso 1 1 calc R
H18E H 0.3830 0.7109 0.4643 0.064 Uiso 1 1 calc R
H18F H 0.4169 0.6585 0.4867 0.064 Uiso 1 1 calc R
C183 C 0.5246(5) 0.6858(5) 0.4745(4) 0.040(3) Uani 1 1 d .
H18G H 0.5221 0.6670 0.4484 0.060 Uiso 1 1 calc R
H18H H 0.5263 0.6572 0.4958 0.060 Uiso 1 1 calc R
H18I H 0.5587 0.7092 0.4795 0.060 Uiso 1 1 calc R
C184 C 0.4733(5) 0.7549(5) 0.5159(3) 0.040(3) Uani 1 1 d .
H18J H 0.5075 0.7782 0.5215 0.060 Uiso 1 1 calc R
H18K H 0.4738 0.7266 0.5371 0.060 Uiso 1 1 calc R
H18L H 0.4401 0.7792 0.5149 0.060 Uiso 1 1 calc R
C185 C 0.3457(4) 0.5514(4) 0.0228(3) 0.031(2) Uani 1 1 d .
C186 C 0.3293(7) 0.4915(5) 0.0360(4) 0.050(3) Uani 1 1 d .
H18M H 0.3624 0.4733 0.0519 0.075 Uiso 1 1 calc R
H18N H 0.3159 0.4685 0.0121 0.075 Uiso 1 1 calc R
H18O H 0.2995 0.4948 0.0523 0.075 Uiso 1 1 calc R
C187 C 0.3941(5) 0.5445(5) -0.0041(4) 0.043(3) Uani 1 1 d .
H18P H 0.4048 0.5818 -0.0130 0.065 Uiso 1 1 calc R
H18Q H 0.3802 0.5211 -0.0277 0.065 Uiso 1 1 calc R
H18R H 0.4271 0.5263 0.0119 0.065 Uiso 1 1 calc R
C188 C 0.2919(5) 0.5793(6) -0.0028(4) 0.043(3) Uani 1 1 d .
H18S H 0.3013 0.6172 -0.0115 0.064 Uiso 1 1 calc R
H18T H 0.2621 0.5822 0.0137 0.064 Uiso 1 1 calc R
H18U H 0.2787 0.5558 -0.0265 0.064 Uiso 1 1 calc R
C189 C 0.5287(5) 0.4574(4) 0.2266(4) 0.036(2) Uani 1 1 d .
C190 C 0.5659(7) 0.4573(6) 0.2702(4) 0.060(4) Uani 1 1 d .
H19A H 0.5438 0.4727 0.2897 0.089 Uiso 1 1 calc R
H19B H 0.5994 0.4807 0.2702 0.089 Uiso 1 1 calc R
H19C H 0.5773 0.4184 0.2778 0.089 Uiso 1 1 calc R
C191 C 0.5633(7) 0.4332(6) 0.1959(4) 0.056(4) Uani 1 1 d .
H19D H 0.5972 0.4562 0.1961 0.084 Uiso 1 1 calc R
H19E H 0.5405 0.4340 0.1690 0.084 Uiso 1 1 calc R
H19F H 0.5741 0.3941 0.2031 0.084 Uiso 1 1 calc R
C192 C 0.4737(7) 0.4223(6) 0.2279(6) 0.065(4) Uani 1 1 d .
H19G H 0.4530 0.4390 0.2476 0.097 Uiso 1 1 calc R
H19H H 0.4838 0.3831 0.2355 0.097 Uiso 1 1 calc R
H19I H 0.4501 0.4229 0.2012 0.097 Uiso 1 1 calc R
C193 C 0.7211(4) 0.7283(5) 0.2352(4) 0.034(2) Uani 1 1 d .
C194 C 0.7436(5) 0.7916(6) 0.2273(5) 0.047(3) Uani 1 1 d .
H19J H 0.7366 0.7995 0.1983 0.071 Uiso 1 1 calc R
H19K H 0.7840 0.7940 0.2375 0.071 Uiso 1 1 calc R
H19L H 0.7236 0.8194 0.2412 0.071 Uiso 1 1 calc R
C195 C 0.7327(5) 0.7178(6) 0.2796(4) 0.048(3) Uani 1 1 d .
H19M H 0.7110 0.7446 0.2931 0.072 Uiso 1 1 calc R
H19N H 0.7729 0.7229 0.2897 0.072 Uiso 1 1 calc R
H19O H 0.7216 0.6790 0.2851 0.072 Uiso 1 1 calc R
C196 C 0.7545(5) 0.6869(6) 0.2118(4) 0.050(3) Uani 1 1 d .
H19P H 0.7459 0.6953 0.1829 0.074 Uiso 1 1 calc R
H19Q H 0.7436 0.6478 0.2165 0.074 Uiso 1 1 calc R
H19R H 0.7950 0.6916 0.2213 0.074 Uiso 1 1 calc R
C197 C 0.5327(4) 0.8232(5) 0.0278(3) 0.031(2) Uani 1 1 d .
C198 C 0.5672(6) 0.8800(5) 0.0392(4) 0.048(3) Uani 1 1 d .
H19S H 0.5438 0.9070 0.0510 0.071 Uiso 1 1 calc R
H19T H 0.5780 0.8965 0.0149 0.071 Uiso 1 1 calc R
H19U H 0.6011 0.8715 0.0587 0.071 Uiso 1 1 calc R
C199 C 0.5695(6) 0.7801(6) 0.0081(4) 0.049(3) Uani 1 1 d .
H19V H 0.5481 0.7452 0.0012 0.073 Uiso 1 1 calc R
H19W H 0.6038 0.7715 0.0271 0.073 Uiso 1 1 calc R
H19$ H 0.5795 0.7967 -0.0164 0.073 Uiso 1 1 calc R
C200 C 0.4761(6) 0.8376(7) -0.0031(4) 0.054(3) Uani 1 1 d .
H20A H 0.4534 0.8645 0.0095 0.081 Uiso 1 1 calc R
H20B H 0.4546 0.8028 -0.0099 0.081 Uiso 1 1 calc R
H20C H 0.4859 0.8543 -0.0276 0.081 Uiso 1 1 calc R
O85 O 0.5952(6) 1.1315(5) 0.3435(3) 0.080(4) Uani 1 1 d .
O86 O 0.5164(4) 0.5157(4) 0.3663(2) 0.046(2) Uani 1 1 d .
O87 O 0.7152(4) 0.8701(4) 0.1219(3) 0.060(3) Uani 1 1 d .
O88 O 0.0693(5) 0.7687(5) -0.0745(3) 0.059(3) Uani 1 1 d .
O89 O 0.3486(4) 0.9377(4) 0.0149(3) 0.046(2) Uani 1 1 d .
O90 O 0.6007(9) 0.3477(9) 0.3837(6) 0.131(6) Uiso 1 1 d .
O91 O 0.8769(8) 0.5517(9) 0.1360(6) 0.128(6) Uiso 1 1 d .
O92 O 0.7315(6) 0.8434(7) 0.9289(4) 0.093(4) Uiso 1 1 d .
O93 O 0.1223(7) 0.5268(8) 0.1990(5) 0.109(5) Uiso 1 1 d D
O94 O 0.3406(13) 0.7944(14) 0.8125(9) 0.211(12) Uiso 1 1 d D
O95 O 0.2173(11) 0.3819(12) 0.4363(8) 0.174(9) Uiso 1 1 d D
N1 N 0.6408(6) 1.1903(6) 0.3917(4) 0.072(4) Uani 1 1 d .
N2 N 0.5858(5) 0.4989(5) 0.4219(3) 0.043(2) Uani 1 1 d .
N3 N 0.7658(4) 0.8789(4) 0.0714(3) 0.041(2) Uani 1 1 d .
N4 N 0.0675(8) 0.7414(9) -0.1403(5) 0.104(6) Uani 1 1 d D
N5 N 0.3733(6) 0.9974(6) -0.0331(5) 0.070(4) Uani 1 1 d .
N6 N 0.0479(19) 0.4769(17) 0.1671(10) 0.250(19) Uiso 1 1 d D
N7 N 0.5076(7) 0.3691(5) 0.3841(4) 0.066(4) Uani 1 1 d .
N8 N 0.8290(6) 0.6410(7) 0.1212(4) 0.068(4) Uani 1 1 d .
N9 N 0.6432(6) 0.8556(6) 0.8935(4) 0.066(3) Uani 1 1 d .
N10 N 0.3867(14) 0.8422(15) 0.8699(10) 0.186(12) Uiso 1 1 d D
N11 N 0.2779(10) 0.3250(10) 0.4607(7) 0.122(7) Uiso 1 1 d D
C201 C 0.6075(6) 1.1480(7) 0.3781(5) 0.061(4) Uani 1 1 d .
H201 H 0.5910 1.1279 0.3976 0.074 Uiso 1 1 calc R
C202 C 0.6664(11) 1.2247(12) 0.3623(7) 0.127(11) Uani 1 1 d .
H20D H 0.6902 1.2543 0.3767 0.191 Uiso 1 1 calc R
H20E H 0.6364 1.2423 0.3429 0.191 Uiso 1 1 calc R
H20F H 0.6893 1.2002 0.3480 0.191 Uiso 1 1 calc R
C203 C 0.6519(8) 1.2078(9) 0.4345(5) 0.082(6) Uani 1 1 d .
H20G H 0.6780 1.2399 0.4377 0.122 Uiso 1 1 calc R
H20H H 0.6687 1.1761 0.4511 0.122 Uiso 1 1 calc R
H20I H 0.6165 1.2188 0.4430 0.122 Uiso 1 1 calc R
C204 C 0.5660(6) 0.5002(6) 0.3819(4) 0.047(3) Uani 1 1 d .
H204 H 0.5908 0.4889 0.3642 0.056 Uiso 1 1 calc R
C205 C 0.5523(7) 0.5170(8) 0.4512(4) 0.067(4) Uani 1 1 d .
H20J H 0.5742 0.5127 0.4782 0.100 Uiso 1 1 calc R
H20K H 0.5182 0.4938 0.4487 0.100 Uiso 1 1 calc R
H20L H 0.5418 0.5568 0.4465 0.100 Uiso 1 1 calc R
C206 C 0.6420(7) 0.4790(8) 0.4385(5) 0.068(4) Uani 1 1 d .
H20M H 0.6477 0.4816 0.4680 0.102 Uiso 1 1 calc R
H20N H 0.6701 0.5024 0.4283 0.102 Uiso 1 1 calc R
H20O H 0.6462 0.4395 0.4306 0.102 Uiso 1 1 calc R
C207 C 0.7304(5) 0.8525(6) 0.0907(4) 0.046(3) Uani 1 1 d .
H207 H 0.7154 0.8174 0.0801 0.055 Uiso 1 1 calc R
C208 C 0.7801(6) 0.8549(8) 0.0329(4) 0.056(4) Uani 1 1 d .
H20P H 0.8070 0.8800 0.0227 0.084 Uiso 1 1 calc R
H20Q H 0.7458 0.8518 0.0128 0.084 Uiso 1 1 calc R
H20R H 0.7970 0.8173 0.0381 0.084 Uiso 1 1 calc R
C209 C 0.7949(6) 0.9327(5) 0.0863(5) 0.054(4) Uani 1 1 d .
H20S H 0.8193 0.9451 0.0674 0.080 Uiso 1 1 calc R
H20T H 0.8178 0.9262 0.1128 0.080 Uiso 1 1 calc R
H20U H 0.7668 0.9620 0.0885 0.080 Uiso 1 1 calc R
C210 C 0.0639(6) 0.7331(9) -0.1028(4) 0.066(5) Uani 1 1 d .
H210 H 0.0564 0.6953 -0.0957 0.079 Uiso 1 1 calc R
C211 C 0.0589(8) 0.7015(11) -0.1739(5) 0.100(8) Uani 1 1 d .
H21A H 0.0644 0.7210 -0.1986 0.151 Uiso 1 1 calc R
H21B H 0.0205 0.6864 -0.1772 0.151 Uiso 1 1 calc R
H21C H 0.0859 0.6704 -0.1684 0.151 Uiso 1 1 calc R
C212 C 0.0800(14) 0.7982(12) -0.1531(10) 0.155(12) Uiso 1 1 d D
H21D H 0.0815 0.7980 -0.1820 0.232 Uiso 1 1 calc R
H21E H 0.1164 0.8106 -0.1382 0.232 Uiso 1 1 calc R
H21F H 0.0505 0.8244 -0.1479 0.232 Uiso 1 1 calc R
C213 C 0.3392(7) 0.9696(9) -0.0135(7) 0.091(7) Uani 1 1 d .
H213 H 0.3003 0.9757 -0.0233 0.110 Uiso 1 1 calc R
C214 C 0.3605(7) 1.0388(13) -0.0651(7) 0.142(14) Uani 1 1 d .
H21G H 0.3955 1.0520 -0.0731 0.214 Uiso 1 1 calc R
H21H H 0.3406 1.0709 -0.0556 0.214 Uiso 1 1 calc R
H21I H 0.3366 1.0213 -0.0883 0.214 Uiso 1 1 calc R
C215 C 0.4362(7) 0.9948(7) -0.0147(6) 0.070(5) Uani 1 1 d .
H21J H 0.4579 1.0170 -0.0313 0.105 Uiso 1 1 calc R
H21K H 0.4490 0.9554 -0.0137 0.105 Uiso 1 1 calc R
H21L H 0.4418 1.0104 0.0126 0.105 Uiso 1 1 calc R
C216 C 0.084(3) 0.490(3) 0.2009(16) 0.45(6) Uiso 1 1 d D
H216 H 0.0812 0.4719 0.2257 0.539 Uiso 1 1 calc R
C217 C 0.0147(15) 0.5250(13) 0.1479(11) 0.162(13) Uiso 1 1 d D
H21M H -0.0106 0.5117 0.1239 0.242 Uiso 1 1 calc RD
H21N H 0.0402 0.5537 0.1401 0.242 Uiso 1 1 calc R
H21O H -0.0075 0.5414 0.1669 0.242 Uiso 1 1 calc R
C218 C 0.0485(19) 0.4382(14) 0.1304(13) 0.216(19) Uiso 1 1 d D
H21P H 0.0123 0.4410 0.1122 0.324 Uiso 1 1 calc RD
H21Q H 0.0548 0.3990 0.1394 0.324 Uiso 1 1 calc R
H21R H 0.0788 0.4501 0.1161 0.324 Uiso 1 1 calc R
C219 C 0.5626(10) 0.3600(10) 0.4007(7) 0.091(6) Uani 1 1 d .
H219 H 0.5716 0.3638 0.4290 0.109 Uiso 1 1 calc R
C220 C 0.4914(10) 0.3717(9) 0.3390(5) 0.092(7) Uani 1 1 d .
H22A H 0.4509 0.3788 0.3318 0.138 Uiso 1 1 calc R
H22B H 0.5007 0.3357 0.3273 0.138 Uiso 1 1 calc R
H22C H 0.5123 0.4024 0.3285 0.138 Uiso 1 1 calc R
C221 C 0.4674(9) 0.3836(7) 0.4096(5) 0.073(5) Uani 1 1 d .
H22D H 0.4303 0.3891 0.3931 0.110 Uiso 1 1 calc R
H22E H 0.4792 0.4186 0.4242 0.110 Uiso 1 1 calc R
H22F H 0.4655 0.3529 0.4289 0.110 Uiso 1 1 calc R
C222 C 0.6814(9) 0.8324(8) 0.9226(5) 0.075(5) Uani 1 1 d .
H222 H 0.6683 0.8053 0.9396 0.090 Uiso 1 1 calc R
C223 C 0.6581(9) 0.9016(8) 0.8689(6) 0.081(5) Uani 1 1 d .
H22G H 0.6249 0.9131 0.8496 0.122 Uiso 1 1 calc R
H22H H 0.6878 0.8891 0.8543 0.122 Uiso 1 1 calc R
H22I H 0.6717 0.9338 0.8862 0.122 Uiso 1 1 calc R
C224 C 0.5801(8) 0.8393(9) 0.8845(7) 0.091(6) Uani 1 1 d .
H22J H 0.5609 0.8624 0.8621 0.137 Uiso 1 1 calc R
H22K H 0.5629 0.8462 0.9084 0.137 Uiso 1 1 calc R
H22L H 0.5765 0.7992 0.8772 0.137 Uiso 1 1 calc R
C231 C 0.8324(13) 0.7022(13) 0.1162(9) 0.133(10) Uiso 1 1 d .
H23A H 0.7950 0.7171 0.1053 0.200 Uiso 1 1 calc R
H23B H 0.8586 0.7108 0.0977 0.200 Uiso 1 1 calc R
H23C H 0.8460 0.7197 0.1424 0.200 Uiso 1 1 calc R
C232 C 0.7751(10) 0.6107(9) 0.1100(6) 0.101(8) Uani 1 1 d .
H23D H 0.7453 0.6378 0.0998 0.151 Uiso 1 1 calc R
H23E H 0.7656 0.5913 0.1337 0.151 Uiso 1 1 calc R
H23F H 0.7786 0.5828 0.0890 0.151 Uiso 1 1 calc R
C233 C 0.8762(12) 0.6077(12) 0.1357(8) 0.114(8) Uiso 1 1 d .
H233 H 0.9103 0.6267 0.1460 0.137 Uiso 1 1 calc R
C234 C 0.3445(15) 0.8356(15) 0.8372(10) 0.156(12) Uiso 1 1 d D
H234 H 0.3161 0.8638 0.8327 0.187 Uiso 1 1 calc R
C235 C 0.437(2) 0.801(2) 0.8742(19) 0.32(3) Uiso 1 1 d D
H23G H 0.4635 0.8103 0.8987 0.486 Uiso 1 1 calc R
H23H H 0.4558 0.8047 0.8507 0.486 Uiso 1 1 calc R
H23I H 0.4234 0.7622 0.8760 0.486 Uiso 1 1 calc R
C236 C 0.3811(19) 0.8938(17) 0.8952(12) 0.209(18) Uiso 1 1 d D
H23J H 0.4125 0.8950 0.9178 0.313 Uiso 1 1 calc R
H23K H 0.3455 0.8921 0.9055 0.313 Uiso 1 1 calc R
H23L H 0.3817 0.9279 0.8788 0.313 Uiso 1 1 calc R
C237 C 0.2335(15) 0.3525(17) 0.4667(11) 0.198(17) Uiso 1 1 d D
H237 H 0.2164 0.3505 0.4900 0.238 Uiso 1 1 calc R
C238 C 0.3014(17) 0.3349(19) 0.4235(10) 0.212(19) Uiso 1 1 d D
H23M H 0.3342 0.3104 0.4233 0.318 Uiso 1 1 calc R
H23N H 0.3130 0.3746 0.4224 0.318 Uiso 1 1 calc R
H23O H 0.2728 0.3264 0.4000 0.318 Uiso 1 1 calc R
C239 C 0.3189(13) 0.2929(14) 0.4880(9) 0.150(11) Uiso 1 1 d D
H23P H 0.3457 0.2750 0.4730 0.225 Uiso 1 1 calc R
H23Q H 0.2996 0.2636 0.5012 0.225 Uiso 1 1 calc R
H23R H 0.3392 0.3183 0.5084 0.225 Uiso 1 1 calc R
O1W O 0.2103(11) 0.7358(11) 0.8089(8) 0.172(9) Uiso 1 1 d .
O2W O 0.1257(17) 0.3114(18) 0.1431(12) 0.277(17) Uiso 1 1 d .

loop_
_atom_site_aniso_label
_atom_site_aniso_U_11
_atom_site_aniso_U_22
_atom_site_aniso_U_33
_atom_site_aniso_U_23
_atom_site_aniso_U_13
_atom_site_aniso_U_12
Ag1 0.0258(4) 0.0220(3) 0.0283(4) -0.0004(3) 0.0086(3) 0.0042(3)
Ag2 0.0295(9) 0.0476(10) 0.0358(9) 0.0050(8) 0.0123(7) -0.0005(8)
Ag2' 0.0709(15) 0.0289(8) 0.0343(9) -0.0015(7) 0.0194(10) -0.0111(9)
Ag3' 0.0295(8) 0.0303(8) 0.0419(10) 0.0043(7) 0.0022(7) 0.0026(6)
Ag3 0.0300(8) 0.0212(7) 0.0511(11) -0.0003(7) -0.0097(8) 0.0029(6)
Ag4 0.0219(3) 0.0194(3) 0.0319(4) -0.0001(3) 0.0037(3) -0.0011(3)
Ag5 0.0298(4) 0.0287(4) 0.0228(3) 0.0015(3) 0.0053(3) 0.0007(3)
Ag6 0.0262(3) 0.0212(3) 0.0209(3) 0.0015(3) 0.0029(3) -0.0039(3)
Ag7 0.0282(4) 0.0211(3) 0.0260(3) -0.0002(3) 0.0074(3) -0.0012(3)
Ag8 0.0263(4) 0.0290(4) 0.0276(4) 0.0033(3) 0.0058(3) 0.0031(3)
Ag9 0.0285(4) 0.0419(4) 0.0271(4) -0.0018(3) 0.0010(3) 0.0081(3)
Ag10 0.0275(4) 0.0297(4) 0.0246(3) -0.0017(3) 0.0032(3) -0.0029(3)
Ag11 0.0393(4) 0.0196(3) 0.0252(3) 0.0012(3) -0.0040(3) -0.0010(3)
Ag12 0.0337(4) 0.0346(4) 0.0273(4) 0.0062(3) -0.0028(3) -0.0080(3)
Ag13 0.0247(3) 0.0262(3) 0.0215(3) 0.0041(3) 0.0054(3) 0.0020(3)
Ag14 0.0426(5) 0.0323(4) 0.0263(4) -0.0031(3) -0.0003(3) -0.0063(3)
Ag15 0.0368(4) 0.0297(4) 0.0243(4) -0.0019(3) -0.0035(3) 0.0036(3)
Ag16 0.0292(4) 0.0298(4) 0.0264(4) 0.0025(3) 0.0039(3) -0.0038(3)
Ag17 0.0240(4) 0.0304(4) 0.0354(4) -0.0027(3) -0.0009(3) 0.0072(3)
Ag18 0.0232(4) 0.0368(4) 0.0368(4) -0.0044(3) 0.0053(3) -0.0036(3)
Ag19 0.0286(4) 0.0275(3) 0.0258(3) -0.0016(3) 0.0050(3) -0.0084(3)
Ag20 0.0281(4) 0.0323(4) 0.0322(4) 0.0088(3) -0.0008(3) -0.0001(3)
Ag21 0.0206(3) 0.0290(3) 0.0242(3) -0.0033(3) 0.0051(3) -0.0025(3)
Ag22 0.0349(4) 0.0191(3) 0.0326(4) -0.0011(3) -0.0026(3) 0.0001(3)
Ag23 0.0366(4) 0.0330(4) 0.0419(5) -0.0022(4) 0.0141(4) -0.0053(3)
Ag24 0.0299(4) 0.0348(4) 0.0367(4) -0.0105(3) -0.0018(3) 0.0077(3)
Ag25 0.0449(5) 0.0402(4) 0.0245(4) -0.0016(3) -0.0012(3) -0.0008(4)
Ag26 0.0397(4) 0.0240(3) 0.0317(4) 0.0001(3) -0.0015(3) -0.0040(3)
Ag27 0.0250(4) 0.0251(3) 0.0321(4) 0.0071(3) 0.0068(3) 0.0010(3)
Ag28 0.0344(4) 0.0256(3) 0.0252(4) 0.0007(3) -0.0016(3) -0.0014(3)
Ag29 0.0345(5) 0.0312(4) 0.0571(6) 0.0039(4) -0.0089(4) 0.0032(3)
Ag30 0.0305(4) 0.0359(4) 0.0243(4) -0.0004(3) 0.0057(3) -0.0056(3)
Ag31 0.0294(4) 0.0410(4) 0.0381(4) 0.0085(4) 0.0079(3) -0.0001(3)
Ag32 0.0373(5) 0.0380(4) 0.0459(5) 0.0097(4) 0.0120(4) -0.0044(4)
Ag33 0.0401(5) 0.0415(5) 0.0293(4) -0.0024(3) -0.0018(3) 0.0070(4)
Ag34 0.0389(5) 0.0411(4) 0.0309(4) 0.0005(3) 0.0011(3) 0.0046(4)
Ag35 0.0385(4) 0.0385(4) 0.0278(4) 0.0023(3) 0.0028(3) -0.0115(4)
Ag36 0.0697(6) 0.0417(5) 0.0279(4) -0.0034(4) 0.0004(4) 0.0244(5)
Ag37 0.0332(4) 0.0590(6) 0.0336(4) 0.0183(4) -0.0087(3) -0.0170(4)
Ag38 0.0414(5) 0.0793(8) 0.0482(6) 0.0073(5) 0.0084(4) 0.0061(5)
Ag39 0.0535(6) 0.0835(8) 0.0563(6) -0.0031(6) -0.0095(5) 0.0297(6)
Ag40 0.0554(7) 0.0345(5) 0.1318(12) 0.0069(6) 0.0581(7) -0.0042(5)
Ag41 0.0471(7) 0.238(2) 0.0446(6) -0.0289(9) 0.0202(5) -0.0600(10)
Ag42 0.0221(3) 0.0199(3) 0.0212(3) 0.0000(3) 0.0056(3) -0.0018(3)
Ag43 0.0232(3) 0.0276(3) 0.0285(4) 0.0022(3) 0.0045(3) -0.0007(3)
V1 0.0206(8) 0.0261(8) 0.0313(9) -0.0037(7) -0.0021(6) 0.0042(6)
V2 0.0294(9) 0.0233(8) 0.0237(8) 0.0005(6) 0.0002(7) 0.0078(7)
V3 0.0236(8) 0.0341(9) 0.0292(8) -0.0026(7) 0.0014(7) 0.0090(7)
V4 0.0169(8) 0.0393(10) 0.0376(10) -0.0024(8) 0.0000(7) 0.0006(7)
V5 0.0155(7) 0.0181(7) 0.0222(7) 0.0012(6) 0.0007(6) 0.0015(5)
V6 0.0171(7) 0.0198(7) 0.0207(7) -0.0012(6) 0.0027(6) 0.0013(6)
V7 0.0271(8) 0.0330(9) 0.0178(7) 0.0001(6) 0.0020(6) 0.0012(7)
V8 0.0376(10) 0.0299(9) 0.0231(8) -0.0062(7) -0.0017(7) 0.0042(7)
V9 0.0404(10) 0.0276(8) 0.0227(8) -0.0069(7) -0.0005(7) -0.0054(7)
V10 0.0267(8) 0.0312(9) 0.0200(8) -0.0011(6) -0.0007(6) -0.0012(7)
V11 0.0262(8) 0.0210(7) 0.0174(7) -0.0011(6) -0.0003(6) -0.0006(6)
V12 0.0213(7) 0.0204(7) 0.0181(7) -0.0003(6) 0.0009(6) -0.0022(6)
V13 0.0262(8) 0.0261(8) 0.0249(8) -0.0056(6) 0.0087(6) 0.0043(7)
V14 0.0280(9) 0.0205(8) 0.0364(9) -0.0037(7) 0.0101(7) 0.0042(6)
V15 0.0237(8) 0.0283(8) 0.0315(9) 0.0014(7) 0.0093(7) 0.0080(7)
V16 0.0231(8) 0.0290(8) 0.0278(8) -0.0037(7) 0.0113(6) 0.0012(7)
V17 0.0188(7) 0.0173(7) 0.0217(7) 0.0010(6) 0.0058(6) 0.0014(6)
V18 0.0183(7) 0.0172(7) 0.0247(7) 0.0002(6) 0.0048(6) 0.0009(6)
O1 0.034(4) 0.035(4) 0.025(3) -0.011(3) -0.008(3) 0.006(3)
O2 0.026(3) 0.029(3) 0.030(4) 0.003(3) 0.002(3) 0.008(3)
O3 0.056(5) 0.030(4) 0.028(4) 0.003(3) -0.003(3) 0.010(4)
O4 0.028(4) 0.034(4) 0.030(4) -0.005(3) -0.002(3) 0.015(3)
O5 0.032(4) 0.044(4) 0.042(4) -0.010(4) 0.007(3) 0.015(3)
O6 0.016(3) 0.050(5) 0.037(4) 0.001(3) 0.000(3) 0.010(3)
O7 0.017(4) 0.060(5) 0.053(5) -0.002(4) -0.003(3) -0.002(3)
O8 0.017(3) 0.034(4) 0.035(4) -0.001(3) -0.004(3) 0.002(3)
O9 0.022(3) 0.028(3) 0.029(3) -0.011(3) 0.001(3) 0.006(3)
O10 0.023(3) 0.020(3) 0.031(3) 0.001(3) 0.001(3) 0.007(3)
O11 0.024(3) 0.021(3) 0.026(3) 0.003(3) 0.008(3) 0.000(3)
O12 0.020(3) 0.023(3) 0.017(3) 0.001(2) 0.001(2) 0.005(3)
O13 0.020(3) 0.034(4) 0.021(3) -0.002(3) 0.002(3) 0.005(3)
O14 0.024(3) 0.020(3) 0.028(3) 0.001(3) 0.002(3) 0.002(3)
O15 0.026(3) 0.023(3) 0.026(3) 0.005(3) 0.011(3) 0.000(3)
O16 0.018(3) 0.026(3) 0.018(3) -0.001(2) 0.003(2) 0.001(2)
O17 0.043(4) 0.033(4) 0.028(4) -0.007(3) 0.000(3) 0.003(3)
O18 0.040(4) 0.031(4) 0.027(4) -0.007(3) -0.005(3) 0.002(3)
O19 0.056(5) 0.027(4) 0.036(4) -0.011(3) 0.004(4) -0.009(4)
O20 0.033(4) 0.028(3) 0.021(3) 0.000(3) -0.004(3) -0.005(3)
O21 0.040(4) 0.038(4) 0.025(4) -0.004(3) -0.001(3) -0.002(3)
O22 0.038(4) 0.035(4) 0.018(3) -0.001(3) 0.008(3) -0.001(3)
O23 0.032(4) 0.041(4) 0.020(3) 0.001(3) 0.011(3) 0.006(3)
O24 0.034(4) 0.032(4) 0.022(3) -0.005(3) 0.003(3) 0.001(3)
O25 0.032(4) 0.023(3) 0.023(3) -0.002(3) -0.001(3) 0.000(3)
O26 0.033(4) 0.021(3) 0.019(3) 0.004(3) -0.003(3) 0.006(3)
O27 0.030(4) 0.033(4) 0.018(3) 0.001(3) -0.001(3) -0.001(3)
O28 0.034(4) 0.020(3) 0.026(3) -0.004(3) 0.003(3) -0.001(3)
O29 0.024(3) 0.033(3) 0.013(3) -0.003(3) -0.004(2) 0.000(3)
O30 0.021(3) 0.029(3) 0.021(3) -0.002(3) -0.005(2) 0.006(3)
O31 0.021(3) 0.018(3) 0.033(4) -0.004(3) 0.006(3) 0.000(2)
O32 0.023(3) 0.023(3) 0.026(3) -0.003(3) -0.003(3) 0.002(3)
O33 0.035(4) 0.036(4) 0.025(3) -0.006(3) 0.010(3) 0.004(3)
O34 0.026(3) 0.026(3) 0.034(4) -0.007(3) 0.012(3) 0.006(3)
O35 0.032(4) 0.022(3) 0.042(4) 0.000(3) 0.006(3) 0.008(3)
O36 0.028(4) 0.026(3) 0.039(4) -0.001(3) 0.008(3) 0.009(3)
O37 0.023(4) 0.034(4) 0.049(5) -0.003(3) 0.002(3) 0.012(3)
O38 0.017(3) 0.034(4) 0.033(4) -0.007(3) 0.010(3) 0.006(3)
O39 0.026(4) 0.036(4) 0.036(4) -0.002(3) 0.017(3) 0.002(3)
O40 0.024(3) 0.020(3) 0.034(4) -0.004(3) 0.015(3) 0.003(3)
O41 0.009(3) 0.027(3) 0.028(3) -0.008(3) 0.001(2) 0.006(2)
O42 0.012(3) 0.026(3) 0.037(4) -0.002(3) 0.003(3) -0.002(2)
O43 0.031(4) 0.020(3) 0.046(4) 0.003(3) 0.023(3) -0.001(3)
O44 0.027(4) 0.033(4) 0.031(4) 0.009(3) 0.012(3) 0.008(3)
O45 0.018(3) 0.046(4) 0.028(3) -0.011(3) 0.002(3) 0.008(3)
O46 0.027(3) 0.026(3) 0.025(3) 0.001(3) 0.007(3) 0.000(3)
O47 0.039(4) 0.021(3) 0.038(4) 0.001(3) -0.001(3) -0.007(3)
O48 0.021(3) 0.024(3) 0.020(3) -0.003(2) 0.011(2) -0.004(3)
P1 0.0242(12) 0.0195(11) 0.0235(11) -0.0008(9) 0.0008(9) 0.0029(9)
P2 0.0350(14) 0.0258(12) 0.0238(12) -0.0033(10) 0.0009(10) 0.0044(11)
P3 0.0212(12) 0.0429(15) 0.0330(14) 0.0045(12) 0.0061(10) 0.0008(11)
P4 0.0206(12) 0.0255(12) 0.0478(16) -0.0031(11) 0.0004(11) -0.0024(10)
P5 0.0306(13) 0.0321(13) 0.0196(11) -0.0020(10) 0.0002(10) 0.0046(11)
P6 0.0502(17) 0.0212(12) 0.0212(12) -0.0057(10) -0.0047(11) 0.0030(11)
P7 0.0282(13) 0.0259(12) 0.0253(12) -0.0007(10) -0.0015(10) -0.0078(10)
P8 0.0238(12) 0.0253(11) 0.0187(11) 0.0047(9) 0.0014(9) 0.0008(9)
P9 0.0227(12) 0.0189(11) 0.0278(12) -0.0048(9) 0.0066(10) 0.0011(9)
P10 0.0259(12) 0.0195(11) 0.0327(13) 0.0034(10) 0.0063(10) 0.0023(9)
P11 0.0171(11) 0.0292(12) 0.0260(12) 0.0009(10) 0.0047(9) -0.0018(9)
P12 0.0239(12) 0.0191(10) 0.0213(11) 0.0004(9) 0.0076(9) 0.0022(9)
O49 0.021(3) 0.025(3) 0.030(3) -0.003(3) 0.000(3) 0.000(3)
O50 0.026(3) 0.027(3) 0.022(3) 0.005(3) -0.003(3) 0.002(3)
O51 0.029(4) 0.028(3) 0.020(3) -0.004(3) 0.008(3) -0.004(3)
O52 0.032(4) 0.033(4) 0.017(3) -0.002(3) 0.003(3) 0.008(3)
O53 0.032(4) 0.028(3) 0.027(3) -0.004(3) -0.002(3) 0.000(3)
O54 0.027(4) 0.026(3) 0.034(4) -0.008(3) -0.001(3) 0.007(3)
O55 0.016(3) 0.045(4) 0.033(4) 0.000(3) 0.004(3) 0.008(3)
O56 0.026(4) 0.041(4) 0.032(4) 0.008(3) 0.005(3) 0.002(3)
O57 0.028(4) 0.055(5) 0.032(4) 0.011(4) 0.011(3) 0.007(3)
O58 0.029(4) 0.024(3) 0.043(4) 0.003(3) -0.004(3) -0.005(3)
O59 0.020(3) 0.028(4) 0.041(4) -0.007(3) 0.003(3) -0.003(3)
O60 0.026(4) 0.025(4) 0.074(6) 0.008(4) 0.005(4) -0.002(3)
O61 0.025(4) 0.028(3) 0.031(4) -0.003(3) 0.001(3) -0.001(3)
O62 0.030(4) 0.032(4) 0.022(3) -0.002(3) 0.002(3) 0.002(3)
O63 0.030(4) 0.036(4) 0.028(4) -0.002(3) -0.007(3) 0.002(3)
O64 0.040(4) 0.036(4) 0.026(4) -0.001(3) -0.005(3) 0.002(3)
O65 0.049(5) 0.027(4) 0.026(4) 0.002(3) 0.004(3) -0.004(3)
O66 0.065(6) 0.025(4) 0.033(4) -0.003(3) -0.002(4) 0.019(4)
O67 0.033(4) 0.027(3) 0.028(4) -0.003(3) -0.004(3) -0.003(3)
O68 0.031(4) 0.027(3) 0.030(4) 0.000(3) 0.007(3) -0.003(3)
O69 0.035(4) 0.027(4) 0.031(4) 0.001(3) 0.005(3) 0.000(3)
O70 0.030(4) 0.036(4) 0.024(3) 0.005(3) 0.000(3) 0.001(3)
O71 0.030(4) 0.022(3) 0.019(3) 0.002(2) 0.004(3) -0.001(3)
O72 0.027(3) 0.026(3) 0.019(3) -0.002(3) 0.003(3) 0.001(3)
O73 0.026(3) 0.023(3) 0.027(3) -0.009(3) 0.000(3) 0.007(3)
O74 0.020(3) 0.024(3) 0.031(4) -0.005(3) 0.002(3) 0.006(3)
O75 0.024(3) 0.021(3) 0.037(4) -0.001(3) 0.009(3) 0.002(3)
O76 0.021(3) 0.033(4) 0.031(4) -0.002(3) 0.006(3) 0.005(3)
O77 0.023(3) 0.022(3) 0.038(4) 0.005(3) 0.005(3) 0.004(3)
O78 0.032(4) 0.033(4) 0.028(4) 0.004(3) 0.009(3) 0.003(3)
O79 0.024(3) 0.027(3) 0.031(4) 0.003(3) 0.008(3) -0.004(3)
O80 0.024(3) 0.032(4) 0.018(3) -0.001(3) 0.001(3) -0.005(3)
O81 0.028(4) 0.032(4) 0.031(4) 0.000(3) 0.009(3) -0.003(3)
O82 0.024(3) 0.033(4) 0.019(3) 0.000(3) 0.003(3) 0.006(3)
O83 0.024(3) 0.025(3) 0.028(3) -0.003(3) 0.005(3) 0.003(3)
O84 0.028(4) 0.025(3) 0.030(3) -0.005(3) 0.010(3) 0.000(3)
C1 0.026(5) 0.024(4) 0.020(4) 0.004(4) 0.000(4) 0.000(4)
C2 0.028(5) 0.023(4) 0.018(4) -0.005(3) 0.007(4) 0.001(4)
C3 0.042(6) 0.014(4) 0.024(5) -0.005(3) 0.005(4) 0.003(4)
C4 0.040(6) 0.032(5) 0.037(6) -0.003(5) 0.000(5) 0.004(5)
C5 0.070(9) 0.035(6) 0.029(6) 0.005(5) -0.005(6) 0.006(6)
C6 0.065(8) 0.056(8) 0.021(5) -0.010(5) 0.006(5) 0.004(6)
C7 0.078(10) 0.048(7) 0.030(6) -0.016(5) 0.013(6) 0.013(7)
C8 0.054(8) 0.039(6) 0.038(6) -0.010(5) 0.004(5) 0.004(6)
C9 0.038(5) 0.014(4) 0.023(4) 0.003(3) -0.002(4) 0.003(4)
C10 0.055(7) 0.036(6) 0.030(6) 0.006(5) 0.002(5) -0.013(5)
C11 0.085(11) 0.027(6) 0.049(8) -0.006(5) 0.009(7) 0.010(6)
C16 0.073(10) 0.025(6) 0.063(9) 0.020(6) 0.004(7) -0.006(6)
C17 0.026(5) 0.041(6) 0.030(5) -0.007(5) -0.002(4) -0.008(4)
C18 0.027(5) 0.039(6) 0.041(6) -0.007(5) 0.013(5) -0.008(4)
C19 0.035(6) 0.041(6) 0.041(6) 0.009(5) 0.007(5) 0.004(5)
C20 0.084(11) 0.055(8) 0.040(7) -0.010(6) 0.021(7) -0.017(8)
C21 0.104(14) 0.051(8) 0.060(9) 0.009(7) 0.042(9) -0.008(8)
C22 0.082(11) 0.067(10) 0.050(8) 0.029(8) 0.017(8) 0.000(8)
C23 0.059(8) 0.067(9) 0.030(6) -0.002(6) 0.022(6) -0.003(7)
C24 0.044(7) 0.041(6) 0.039(6) 0.016(5) 0.014(5) 0.001(5)
C25 0.017(4) 0.046(6) 0.016(4) -0.006(4) -0.001(3) 0.004(4)
C26 0.020(5) 0.032(5) 0.032(5) -0.001(4) 0.000(4) -0.011(4)
C27 0.033(6) 0.025(5) 0.046(6) 0.008(5) 0.004(5) 0.001(4)
C28 0.049(8) 0.073(10) 0.056(8) 0.001(7) 0.003(7) 0.013(7)
C29 0.046(8) 0.110(15) 0.061(10) 0.004(10) -0.018(7) 0.024(9)
C30 0.049(9) 0.083(12) 0.106(14) 0.024(11) 0.018(9) 0.027(9)
C31 0.069(10) 0.064(9) 0.082(11) 0.033(8) 0.046(9) 0.032(8)
C32 0.037(6) 0.064(8) 0.041(6) 0.017(6) 0.014(5) 0.027(6)
C33 0.035(6) 0.043(6) 0.032(6) -0.004(5) 0.000(5) -0.003(5)
C34 0.053(8) 0.027(6) 0.062(8) -0.019(6) -0.002(6) 0.003(5)
C35 0.065(9) 0.054(8) 0.063(9) -0.032(7) 0.011(7) 0.000(7)
C36 0.116(16) 0.038(8) 0.098(14) -0.024(8) -0.016(12) 0.025(9)
C37 0.112(19) 0.065(12) 0.16(3) -0.050(15) 0.008(17) -0.005(12)
C38 0.12(2) 0.13(2) 0.19(3) -0.12(2) 0.03(2) 0.009(19)
C39 0.104(17) 0.113(18) 0.115(18) -0.087(16) -0.009(14) 0.021(15)
C40 0.079(12) 0.082(12) 0.069(10) -0.046(10) -0.007(9) 0.010(10)
C41 0.037(6) 0.049(7) 0.045(7) -0.026(6) 0.001(5) 0.008(6)
C42 0.071(12) 0.089(14) 0.094(14) -0.026(11) 0.027(10) -0.007(10)
C43 0.17(2) 0.064(12) 0.095(16) -0.016(11) 0.044(16) -0.016(14)
C44 0.091(15) 0.14(2) 0.067(12) 0.035(13) 0.014(10) 0.044(14)
C49 0.023(5) 0.027(5) 0.023(4) 0.002(4) 0.006(4) 0.000(4)
C50 0.031(5) 0.028(5) 0.014(4) 0.006(4) 0.001(4) -0.002(4)
C51 0.032(5) 0.037(6) 0.031(5) 0.011(4) 0.002(4) -0.009(5)
C52 0.037(7) 0.066(9) 0.084(11) 0.053(8) 0.007(7) 0.000(6)
C53 0.032(7) 0.098(13) 0.093(12) 0.053(11) 0.009(7) 0.005(8)
C54 0.058(9) 0.062(9) 0.059(8) 0.045(7) -0.001(7) -0.010(7)
C55 0.053(10) 0.121(16) 0.115(15) 0.061(13) 0.054(10) 0.018(10)
C56 0.061(10) 0.080(12) 0.123(16) 0.062(12) 0.043(10) 0.000(9)
C57 0.040(6) 0.019(4) 0.022(4) -0.009(4) 0.008(4) 0.009(4)
C58 0.025(5) 0.026(5) 0.021(4) 0.005(4) 0.005(4) -0.003(4)
C59 0.029(5) 0.024(5) 0.037(5) 0.010(4) 0.009(4) -0.009(4)
C60 0.068(9) 0.056(8) 0.057(8) 0.030(7) 0.043(7) 0.030(7)
C61 0.055(9) 0.063(9) 0.078(10) 0.030(8) 0.045(8) 0.013(7)
C62 0.084(12) 0.046(9) 0.125(16) 0.060(10) 0.021(11) 0.001(8)
C63 0.110(14) 0.030(6) 0.087(12) 0.015(7) 0.050(11) -0.013(8)
C64 0.075(10) 0.045(7) 0.056(8) 0.018(6) 0.028(7) 0.000(7)
C65 0.037(6) 0.025(5) 0.022(5) 0.001(4) 0.001(4) -0.013(4)
C66 0.043(7) 0.034(6) 0.045(7) -0.011(5) -0.010(5) -0.010(5)
C73 0.028(5) 0.030(5) 0.027(5) 0.002(4) 0.003(4) 0.000(4)
C74 0.028(5) 0.042(6) 0.025(5) -0.002(4) 0.009(4) 0.003(4)
C75 0.054(8) 0.046(7) 0.045(7) 0.011(6) -0.005(6) -0.008(6)
C81 0.024(5) 0.027(5) 0.042(6) 0.000(4) 0.008(4) 0.009(4)
C82 0.036(6) 0.041(6) 0.024(5) 0.000(4) -0.001(4) -0.004(5)
C83 0.074(9) 0.049(7) 0.020(5) 0.011(5) 0.013(5) -0.005(6)
C84 0.16(2) 0.081(12) 0.055(9) 0.009(9) 0.005(11) -0.087(14)
C85 0.20(3) 0.098(15) 0.056(10) 0.016(10) 0.011(13) -0.100(17)
C86 0.140(18) 0.072(11) 0.039(8) 0.006(7) 0.021(9) -0.039(11)
C87 0.097(12) 0.051(8) 0.033(6) 0.007(6) 0.015(7) -0.019(8)
C88 0.050(7) 0.050(7) 0.028(6) 0.007(5) 0.002(5) -0.004(6)
C89 0.046(6) 0.016(4) 0.037(6) 0.001(4) 0.008(5) 0.000(4)
C90 0.055(7) 0.027(5) 0.033(6) 0.004(4) 0.008(5) -0.006(5)
C91 0.081(10) 0.034(6) 0.039(6) 0.007(5) 0.019(6) 0.005(6)
C92 0.094(17) 0.27(4) 0.21(3) 0.18(3) -0.012(19) -0.09(2)
C97 0.014(4) 0.018(4) 0.053(6) 0.002(4) 0.007(4) 0.001(3)
C98 0.018(5) 0.023(5) 0.057(7) -0.006(5) 0.003(4) -0.002(4)
C99 0.032(6) 0.035(6) 0.050(7) -0.005(5) 0.004(5) -0.009(5)
C100 0.036(6) 0.035(6) 0.063(8) -0.018(6) 0.006(6) 0.000(5)
C101 0.053(8) 0.062(9) 0.046(7) -0.023(6) -0.002(6) -0.023(7)
C102 0.048(8) 0.053(8) 0.077(10) -0.021(7) 0.013(7) -0.029(7)
C103 0.049(8) 0.055(9) 0.100(13) -0.036(9) 0.009(8) 0.003(7)
C104 0.033(6) 0.049(7) 0.074(9) -0.025(7) -0.010(6) 0.007(6)
C105 0.034(6) 0.026(5) 0.037(6) -0.013(4) -0.003(4) 0.001(4)
C106 0.024(5) 0.024(5) 0.050(6) -0.013(5) 0.008(4) 0.002(4)
C107 0.023(5) 0.042(6) 0.045(6) -0.017(5) -0.006(5) 0.003(5)
C108 0.036(7) 0.055(8) 0.087(11) -0.046(8) 0.005(7) -0.009(6)
C109 0.053(9) 0.060(9) 0.091(12) -0.048(9) 0.009(8) -0.012(7)
C110 0.028(7) 0.118(15) 0.107(14) -0.076(13) 0.012(8) -0.016(8)
C111 0.047(8) 0.119(15) 0.062(10) -0.046(10) 0.017(7) -0.004(9)
C112 0.040(7) 0.068(9) 0.065(9) -0.039(7) 0.020(6) -0.015(6)
C113 0.036(6) 0.044(7) 0.059(8) 0.021(6) -0.001(6) -0.005(5)
C114 0.033(7) 0.126(17) 0.094(13) 0.052(12) 0.014(8) -0.004(9)
C121 0.032(5) 0.032(5) 0.019(4) -0.008(4) 0.004(4) -0.015(4)
C122 0.025(5) 0.037(6) 0.035(5) 0.005(5) -0.002(4) -0.017(4)
C123 0.036(6) 0.053(7) 0.035(6) 0.021(5) -0.003(5) -0.023(6)
C124 0.121(18) 0.031(8) 0.27(3) 0.015(13) 0.13(2) -0.008(9)
C126 0.061(10) 0.058(10) 0.134(18) 0.046(11) 0.028(11) -0.018(8)
C127 0.116(18) 0.15(2) 0.060(11) 0.000(12) 0.031(11) -0.084(17)
C128 0.16(2) 0.083(13) 0.093(14) -0.036(11) 0.068(15) -0.083(14)
C137 0.019(5) 0.051(6) 0.036(5) -0.017(5) 0.019(4) -0.021(5)
C138 0.040(7) 0.080(10) 0.036(6) 0.001(6) -0.003(5) -0.029(7)
C145 0.029(7) 0.074(11) 0.116(15) -0.064(11) 0.033(8) -0.031(7)
C146 0.077(13) 0.049(9) 0.097(14) -0.037(9) -0.041(11) 0.030(9)
C153 0.040(6) 0.043(6) 0.019(4) 0.013(4) 0.007(4) 0.013(5)
C154 0.049(8) 0.075(10) 0.055(8) 0.040(8) 0.001(6) -0.007(7)
C155 0.103(13) 0.100(13) 0.026(6) 0.013(7) 0.025(7) 0.058(11)
C156 0.040(6) 0.042(6) 0.029(5) 0.012(5) -0.002(5) 0.007(5)
C157 0.057(8) 0.019(5) 0.050(7) -0.007(5) 0.012(6) 0.005(5)
C159 0.104(14) 0.033(7) 0.119(16) 0.000(8) 0.052(12) -0.008(8)
C160 0.092(11) 0.035(6) 0.037(7) -0.010(5) 0.009(7) 0.003(7)
C161 0.026(5) 0.063(8) 0.047(7) -0.005(6) 0.008(5) -0.001(5)
C162 0.056(10) 0.076(11) 0.121(16) 0.020(11) 0.044(10) -0.018(8)
C163 0.023(6) 0.082(11) 0.077(10) 0.006(8) 0.018(6) 0.015(6)
C164 0.040(7) 0.135(16) 0.046(8) 0.006(9) 0.033(6) 0.011(9)
C165 0.031(6) 0.021(5) 0.072(8) -0.011(5) 0.009(5) 0.000(4)
C166 0.060(9) 0.049(7) 0.050(8) -0.007(6) 0.006(6) -0.015(7)
C167 0.027(6) 0.051(7) 0.076(9) -0.024(7) 0.001(6) 0.004(5)
C168 0.035(6) 0.038(6) 0.080(10) -0.024(6) 0.008(6) -0.024(5)
C169 0.029(5) 0.055(7) 0.025(5) -0.008(5) 0.001(4) 0.007(5)
C170 0.040(7) 0.073(9) 0.029(6) -0.002(6) 0.010(5) 0.006(6)
C171 0.074(11) 0.082(11) 0.078(11) -0.019(9) 0.049(9) -0.029(9)
C172 0.067(10) 0.141(17) 0.040(7) 0.005(9) 0.026(7) 0.071(11)
C173 0.055(7) 0.024(5) 0.037(6) -0.007(4) 0.006(5) 0.000(5)
C174 0.102(12) 0.023(5) 0.046(7) -0.002(5) -0.030(7) 0.024(7)
C175 0.128(16) 0.025(6) 0.086(11) -0.027(7) 0.053(11) -0.013(8)
C176 0.059(8) 0.031(6) 0.036(6) -0.013(5) 0.003(5) -0.007(5)
C177 0.030(5) 0.047(6) 0.029(5) 0.005(5) -0.007(4) -0.014(5)
C178 0.051(8) 0.091(12) 0.057(8) 0.009(8) 0.004(7) -0.047(8)
C179 0.033(6) 0.060(8) 0.064(9) -0.013(7) -0.022(6) 0.001(6)
C180 0.056(9) 0.091(12) 0.041(7) -0.010(7) 0.004(6) -0.032(8)
C181 0.030(5) 0.027(5) 0.020(4) 0.009(4) -0.014(4) 0.003(4)
C182 0.042(6) 0.035(6) 0.047(7) 0.016(5) -0.001(5) -0.012(5)
C183 0.047(7) 0.041(6) 0.033(6) 0.010(5) 0.009(5) 0.017(5)
C184 0.041(6) 0.048(7) 0.031(6) 0.007(5) 0.006(5) 0.001(5)
C185 0.030(5) 0.021(4) 0.041(6) -0.010(4) 0.005(4) 0.001(4)
C186 0.075(10) 0.033(6) 0.042(7) -0.015(5) 0.009(6) -0.008(6)
C187 0.048(7) 0.040(6) 0.045(7) -0.021(5) 0.018(6) -0.007(5)
C188 0.031(6) 0.058(7) 0.036(6) -0.020(5) -0.003(5) 0.000(5)
C189 0.043(6) 0.022(5) 0.043(6) 0.005(4) 0.003(5) 0.006(4)
C190 0.075(10) 0.043(7) 0.055(8) 0.016(6) -0.006(7) 0.015(7)
C191 0.082(10) 0.033(6) 0.054(8) 0.011(6) 0.014(7) 0.030(7)
C192 0.063(9) 0.027(6) 0.103(13) 0.004(7) 0.009(9) -0.003(6)
C193 0.025(5) 0.028(5) 0.046(6) -0.002(5) 0.000(4) -0.003(4)
C194 0.021(5) 0.046(7) 0.073(9) 0.000(6) 0.004(5) -0.009(5)
C195 0.015(5) 0.073(9) 0.052(7) 0.009(7) -0.005(5) -0.006(5)
C196 0.014(5) 0.067(8) 0.066(8) -0.012(7) 0.003(5) 0.008(5)
C197 0.026(5) 0.033(5) 0.036(5) 0.013(4) 0.014(4) -0.004(4)
C198 0.056(8) 0.042(7) 0.051(7) 0.003(6) 0.025(6) -0.015(6)
C199 0.066(9) 0.047(7) 0.044(7) 0.010(6) 0.037(6) 0.009(6)
C200 0.048(7) 0.074(10) 0.045(7) 0.018(7) 0.016(6) 0.010(7)
O85 0.119(10) 0.071(7) 0.041(5) -0.001(5) -0.007(6) -0.064(7)
O86 0.054(5) 0.044(5) 0.035(4) 0.013(4) -0.008(4) -0.007(4)
O87 0.057(6) 0.061(6) 0.070(7) -0.005(5) 0.030(5) -0.016(5)
O88 0.070(7) 0.069(6) 0.032(4) -0.014(4) -0.010(4) 0.011(5)
O89 0.049(5) 0.044(5) 0.051(5) 0.014(4) 0.028(4) -0.009(4)
N1 0.089(10) 0.074(9) 0.053(7) -0.004(6) 0.013(7) -0.048(8)
N2 0.052(6) 0.048(6) 0.024(4) 0.004(4) -0.004(4) 0.000(5)
N3 0.037(5) 0.044(5) 0.043(5) 0.010(4) 0.007(4) 0.002(4)
N4 0.117(14) 0.138(16) 0.057(9) -0.063(10) 0.013(9) -0.023(12)
N5 0.056(8) 0.070(8) 0.096(10) 0.040(8) 0.047(7) 0.010(6)
N7 0.114(12) 0.047(7) 0.038(6) -0.002(5) 0.020(7) -0.032(7)
N8 0.047(7) 0.095(11) 0.062(8) 0.010(7) 0.007(6) -0.015(7)
N9 0.085(10) 0.063(8) 0.048(7) -0.003(6) 0.009(7) -0.003(7)
C201 0.057(9) 0.067(9) 0.057(9) 0.006(7) 0.001(7) -0.033(8)
C202 0.14(2) 0.17(3) 0.078(14) -0.021(15) 0.024(14) -0.10(2)
C203 0.092(13) 0.100(14) 0.057(9) -0.031(10) 0.027(9) -0.034(11)
C204 0.049(7) 0.049(7) 0.038(6) 0.016(6) -0.004(6) 0.002(6)
C205 0.076(11) 0.080(11) 0.037(7) -0.003(7) -0.012(7) 0.023(9)
C206 0.058(9) 0.088(12) 0.050(8) 0.027(8) -0.013(7) 0.005(8)
C207 0.030(6) 0.054(7) 0.054(8) 0.004(6) 0.011(5) 0.004(6)
C208 0.045(7) 0.092(11) 0.030(6) 0.004(7) 0.004(5) -0.005(7)
C209 0.058(8) 0.026(5) 0.084(10) 0.004(6) 0.030(7) -0.011(5)
C210 0.046(8) 0.109(13) 0.038(7) -0.028(8) -0.007(6) 0.006(8)
C211 0.081(12) 0.17(2) 0.049(9) -0.066(12) 0.003(8) -0.024(13)
C213 0.039(8) 0.117(16) 0.128(17) 0.057(14) 0.045(10) 0.014(9)
C214 0.042(9) 0.25(3) 0.14(2) 0.15(2) 0.031(11) 0.019(14)
C215 0.063(10) 0.059(9) 0.094(13) 0.016(9) 0.027(9) -0.008(8)
C219 0.103(17) 0.086(14) 0.081(13) -0.003(11) 0.010(12) -0.009(13)
C220 0.16(2) 0.083(13) 0.036(8) -0.003(8) 0.020(10) -0.035(13)
C221 0.114(15) 0.060(9) 0.047(8) -0.001(7) 0.014(9) -0.017(10)
C222 0.094(13) 0.072(11) 0.061(10) -0.002(9) 0.016(9) -0.038(10)
C223 0.112(16) 0.069(11) 0.068(11) -0.002(9) 0.029(11) -0.021(11)
C224 0.076(13) 0.075(12) 0.121(17) 0.014(12) 0.009(12) -0.012(10)
C232 0.13(2) 0.087(14) 0.073(12) -0.037(11) -0.007(12) 0.033(14)

loop_
_atom_type_symbol
_atom_type_description
_atom_type_scat_dispersion_real
_atom_type_scat_dispersion_imag
_atom_type_scat_source
C C 0.0033 0.0016 'International Tables Vol C Tables 4.2.6.8 and 6.1.1.4'
H H 0.0000 0.0000 'International Tables Vol C Tables 4.2.6.8 and 6.1.1.4'
N N 0.0061 0.0033 'International Tables Vol C Tables 4.2.6.8 and 6.1.1.4'
O O 0.0106 0.0060 'International Tables Vol C Tables 4.2.6.8 and 6.1.1.4'
P P 0.1023 0.0942 'International Tables Vol C Tables 4.2.6.8 and 6.1.1.4'
V V 0.3005 0.5294 'International Tables Vol C Tables 4.2.6.8 and 6.1.1.4'
Ag Ag -0.8971 1.1015 'International Tables Vol C Tables 4.2.6.8 and 6.1.1.4'

loop_
_geom_angle_atom_site_label_1
_geom_angle_atom_site_label_2
_geom_angle_atom_site_label_3
_geom_angle
C1 Ag1 O45 127.5(3)
C1 Ag1 O73 141.8(3)
O45 Ag1 O73 85.6(2)
C1 Ag1 C2 30.2(3)
O45 Ag1 C2 153.6(3)
O73 Ag1 C2 112.1(3)
C1 Ag1 O83 115.9(3)
O45 Ag1 O83 101.6(2)
O73 Ag1 O83 66.6(2)
C2 Ag1 O83 103.4(3)
C1 Ag1 Ag21 46.4(2)
O45 Ag1 Ag21 104.89(18)
O73 Ag1 Ag21 153.31(17)
C2 Ag1 Ag21 68.2(2)
O83 Ag1 Ag21 87.04(15)
C1 Ag1 Ag17 79.0(2)
O45 Ag1 Ag17 84.19(17)
O73 Ag1 Ag17 87.27(17)
C2 Ag1 Ag17 77.6(2)
O83 Ag1 Ag17 152.50(15)
Ag21 Ag1 Ag17 117.77(3)
Ag2' Ag2 C89 70.9(3)
Ag2' Ag2 O74 109.9(2)
C89 Ag2 O74 159.7(3)
Ag2' Ag2 O76 169.8(3)
C89 Ag2 O76 117.3(3)
O74 Ag2 O76 64.8(2)
Ag2' Ag2 Ag29 100.11(17)
C89 Ag2 Ag29 53.0(3)
O74 Ag2 Ag29 142.19(19)
O76 Ag2 Ag29 81.73(16)
Ag2' Ag2 Ag3 28.37(14)
C89 Ag2 Ag3 46.8(3)
O74 Ag2 Ag3 138.04(19)
O76 Ag2 Ag3 154.64(17)
Ag29 Ag2 Ag3 72.97(6)
Ag2 Ag2' C89 83.3(4)
Ag2 Ag2' Ag3 139.5(2)
C89 Ag2' Ag3 61.2(3)
Ag2 Ag2' O75 108.4(2)
C89 Ag2' O75 166.4(4)
Ag3 Ag2' O75 109.6(2)
Ag2 Ag2' Ag3' 126.85(18)
C89 Ag2' Ag3' 52.5(3)
Ag3 Ag2' Ag3' 12.95(6)
O75 Ag2' Ag3' 120.11(19)
Ag2 Ag2' Ag29 62.39(16)
C89 Ag2' Ag29 47.4(3)
Ag3 Ag2' Ag29 78.62(7)
O75 Ag2' Ag29 144.11(19)
Ag3' Ag2' Ag29 65.67(6)
Ag3 Ag3' C145 161.0(6)
Ag3 Ag3' C89 61.2(3)
C145 Ag3' C89 133.4(6)
Ag3 Ag3' C97 62.4(3)
C145 Ag3' C97 105.1(6)
C89 Ag3' C97 121.5(4)
Ag3 Ag3' O47 75.3(2)
C145 Ag3' O47 93.6(4)
C89 Ag3' O47 81.8(3)
C97 Ag3' O47 98.0(3)
Ag3 Ag3' Ag40 108.84(14)
C145 Ag3' Ag40 64.3(5)
C89 Ag3' Ag40 151.2(3)
C97 Ag3' Ag40 48.3(2)
O47 Ag3' Ag40 123.59(18)
Ag3 Ag3' Ag4 86.67(12)
C145 Ag3' Ag4 74.9(6)
C89 Ag3' Ag4 141.2(3)
C97 Ag3' Ag4 44.2(2)
O47 Ag3' Ag4 68.58(17)
Ag40 Ag3' Ag4 55.98(4)
Ag3 Ag3' Ag2' 26.29(11)
C145 Ag3' Ag2' 153.1(3)
C89 Ag3' Ag2' 42.0(3)
C97 Ag3' Ag2' 87.2(2)
O47 Ag3' Ag2' 60.57(18)
Ag40 Ag3' Ag2' 134.88(8)
Ag4 Ag3' Ag2' 100.02(7)
Ag3 Ag3' Ag31 127.14(14)
C145 Ag3' Ag31 47.7(3)
C89 Ag3' Ag31 98.1(3)
C97 Ag3' Ag31 128.1(2)
O47 Ag3' Ag31 52.91(17)
Ag40 Ag3' Ag31 108.09(7)
Ag4 Ag3' Ag31 83.93(5)
Ag2' Ag3' Ag31 105.94(7)
Ag3 Ag3' Ag29 83.91(13)
C145 Ag3' Ag29 100.8(4)
C89 Ag3' Ag29 43.0(3)
C97 Ag3' Ag29 139.8(2)
O47 Ag3' Ag29 49.77(17)
Ag40 Ag3' Ag29 164.48(8)
Ag4 Ag3' Ag29 118.02(6)
Ag2' Ag3' Ag29 57.64(6)
Ag31 Ag3' Ag29 56.40(4)
Ag3' Ag3 C89 92.4(3)
Ag3' Ag3 Ag2' 140.76(16)
C89 Ag3 Ag2' 57.3(3)
Ag3' Ag3 C97 92.1(3)
C89 Ag3 C97 163.3(4)
Ag2' Ag3 C97 124.3(3)
Ag3' Ag3 O47 80.0(2)
C89 Ag3 O47 89.1(3)
Ag2' Ag3 O47 75.6(2)
C97 Ag3 O47 107.5(3)
Ag3' Ag3 C98 111.1(3)
C89 Ag3 C98 135.8(4)
Ag2' Ag3 C98 108.1(3)
C97 Ag3 C98 28.7(4)
O47 Ag3 C98 130.4(3)
Ag3' Ag3 Ag2 128.91(14)
C89 Ag3 Ag2 47.4(3)
Ag2' Ag3 Ag2 12.09(7)
C97 Ag3 Ag2 136.0(3)
O47 Ag3 Ag2 71.07(19)
C98 Ag3 Ag2 119.8(3)
Ag3' Ag3 Ag4 73.43(12)
C89 Ag3 Ag4 153.6(3)
Ag2' Ag3 Ag4 122.07(9)
C97 Ag3 Ag4 42.6(3)
O47 Ag3 Ag4 66.90(18)
C98 Ag3 Ag4 70.6(2)
Ag2 Ag3 Ag4 126.77(7)
C97 Ag4 O14 169.1(3)
C97 Ag4 O46 97.1(3)
O14 Ag4 O46 86.4(2)
C97 Ag4 O11 97.8(3)
O14 Ag4 O11 91.0(2)
O46 Ag4 O11 107.3(2)
C97 Ag4 Ag40 53.0(3)
O14 Ag4 Ag40 121.49(18)
O46 Ag4 Ag40 149.06(16)
O11 Ag4 Ag40 86.86(15)
C97 Ag4 Ag18 55.6(3)
O14 Ag4 Ag18 135.32(17)
O46 Ag4 Ag18 81.44(16)
O11 Ag4 Ag18 53.15(15)
Ag40 Ag4 Ag18 85.99(4)
C97 Ag4 Ag3' 54.6(3)
O14 Ag4 Ag3' 114.84(17)
O46 Ag4 Ag3' 95.85(16)
O11 Ag4 Ag3' 146.49(15)
Ag40 Ag4 Ag3' 61.89(5)
Ag18 Ag4 Ag3' 109.10(4)
C97 Ag4 Ag3 44.6(3)
O14 Ag4 Ag3 126.59(17)
O46 Ag4 Ag3 81.01(16)
O11 Ag4 Ag3 142.31(15)
Ag40 Ag4 Ag3 71.70(5)
Ag18 Ag4 Ag3 93.73(4)
Ag3' Ag4 Ag3 19.90(5)
C97 Ag4 Ag41 126.9(3)
O14 Ag4 Ag41 44.04(17)
O46 Ag4 Ag41 122.04(16)
O11 Ag4 Ag41 102.21(15)
Ag40 Ag4 Ag41 79.49(5)
Ag18 Ag4 Ag41 152.29(4)
Ag3' Ag4 Ag41 84.67(6)
Ag3 Ag4 Ag41 103.76(6)
C25 Ag5 O72 175.2(3)
C25 Ag5 Ag30 63.7(3)
O72 Ag5 Ag30 120.56(18)
C25 Ag5 Ag20 52.3(3)
O72 Ag5 Ag20 126.46(18)
Ag30 Ag5 Ag20 100.74(3)
C25 Ag5 Ag10 115.2(3)
O72 Ag5 Ag10 67.57(18)
Ag30 Ag5 Ag10 58.47(3)
Ag20 Ag5 Ag10 158.12(3)
C25 Ag5 Ag27 86.0(2)
O72 Ag5 Ag27 96.79(18)
Ag30 Ag5 Ag27 79.47(3)
Ag20 Ag5 Ag27 56.65(2)
Ag10 Ag5 Ag27 108.72(3)
C57 Ag6 O48 167.8(3)
C57 Ag6 O30 117.5(3)
O48 Ag6 O30 74.2(2)
C57 Ag6 Ag21 54.3(2)
O48 Ag6 Ag21 113.69(16)
O30 Ag6 Ag21 170.27(16)
C57 Ag6 Ag19 64.0(3)
O48 Ag6 Ag19 115.75(17)
O30 Ag6 Ag19 112.87(15)
Ag21 Ag6 Ag19 69.60(3)
C57 Ag6 Ag42 94.1(3)
O48 Ag6 Ag42 75.67(17)
O30 Ag6 Ag42 124.57(16)
Ag21 Ag6 Ag42 55.31(3)
Ag19 Ag6 Ag42 121.97(3)
C57 Ag6 Ag11 86.8(2)
O48 Ag6 Ag11 101.29(16)
O30 Ag6 Ag11 44.12(16)
Ag21 Ag6 Ag11 126.65(3)
Ag19 Ag6 Ag11 128.61(3)
Ag42 Ag6 Ag11 100.11(3)
C57 Ag6 Ag12 51.8(3)
O48 Ag6 Ag12 125.90(17)
O30 Ag6 Ag12 100.34(16)
Ag21 Ag6 Ag12 70.60(3)
Ag19 Ag6 Ag12 115.62(3)
Ag42 Ag6 Ag12 63.68(3)
Ag11 Ag6 Ag12 56.22(3)
C49 Ag7 O89 108.1(3)
C49 Ag7 O51 116.7(3)
O89 Ag7 O51 107.5(3)
C49 Ag7 C1 143.7(3)
O89 Ag7 C1 88.0(3)
O51 Ag7 C1 87.2(3)
C49 Ag7 Ag43 49.1(2)
O89 Ag7 Ag43 153.4(2)
O51 Ag7 Ag43 78.38(15)
C1 Ag7 Ag43 118.5(2)
C49 Ag7 Ag42 102.5(2)
O89 Ag7 Ag42 131.2(2)
O51 Ag7 Ag42 90.91(16)
C1 Ag7 Ag42 47.1(2)
Ag43 Ag7 Ag42 73.38(3)
C49 Ag7 Ag21 102.2(2)
O89 Ag7 Ag21 78.7(2)
O51 Ag7 Ag21 135.03(17)
C1 Ag7 Ag21 48.0(2)
Ag43 Ag7 Ag21 116.04(4)
Ag42 Ag7 Ag21 57.86(3)
C49 Ag7 Ag12 40.4(2)
O89 Ag7 Ag12 120.3(2)
O51 Ag7 Ag12 131.05(15)
C1 Ag7 Ag12 103.3(2)
Ag43 Ag7 Ag12 54.36(3)
Ag42 Ag7 Ag12 65.96(3)
Ag21 Ag7 Ag12 68.60(3)
C25 Ag8 O44 130.2(3)
C25 Ag8 O77 129.4(3)
O44 Ag8 O77 83.9(2)
C25 Ag8 C26 29.4(3)
O44 Ag8 C26 158.1(3)
O77 Ag8 C26 106.8(3)
C25 Ag8 O79 126.9(3)
O44 Ag8 O79 99.2(2)
O77 Ag8 O79 64.6(2)
C26 Ag8 O79 102.7(3)
C25 Ag8 Ag30 63.3(3)
O44 Ag8 Ag30 99.43(19)
O77 Ag8 Ag30 158.94(17)
C26 Ag8 Ag30 77.5(2)
O79 Ag8 Ag30 94.39(16)
C25 Ag8 Ag20 52.2(3)
O44 Ag8 Ag20 93.50(17)
O77 Ag8 Ag20 97.29(17)
C26 Ag8 Ag20 66.6(2)
O79 Ag8 Ag20 156.31(16)
Ag30 Ag8 Ag20 103.21(4)
C25 Ag8 Ag27 82.3(2)
O44 Ag8 Ag27 47.98(17)
O77 Ag8 Ag27 116.24(16)
C26 Ag8 Ag27 110.5(2)
O79 Ag8 Ag27 143.93(16)
Ag30 Ag8 Ag27 79.81(3)
Ag20 Ag8 Ag27 56.56(3)
C41 Ag9 O13 139.7(4)
C41 Ag9 O53 127.4(4)
O13 Ag9 O53 92.5(2)
C41 Ag9 O55 99.7(4)
O13 Ag9 O55 92.6(2)
O53 Ag9 O55 64.1(2)
C41 Ag9 C42 25.3(6)
O13 Ag9 C42 164.9(5)
O53 Ag9 C42 102.4(5)
O55 Ag9 C42 92.0(5)
C41 Ag9 Ag38 45.5(3)
O13 Ag9 Ag38 95.12(17)
O53 Ag9 Ag38 159.85(18)
O55 Ag9 Ag38 96.85(18)
C42 Ag9 Ag38 70.1(5)
C41 Ag9 Ag34 48.3(3)
O13 Ag9 Ag34 117.18(16)
O53 Ag9 Ag34 124.25(17)
O55 Ag9 Ag34 146.83(16)
C42 Ag9 Ag34 55.6(4)
Ag38 Ag9 Ag34 67.85(4)
C73 Ag10 O29 144.9(3)
C73 Ag10 O68 113.0(3)
O29 Ag10 O68 96.1(2)
C73 Ag10 O70 120.2(3)
O29 Ag10 O70 89.7(2)
O68 Ag10 O70 63.5(2)
C73 Ag10 Ag35 46.4(3)
O29 Ag10 Ag35 114.45(16)
O68 Ag10 Ag35 95.42(17)
O70 Ag10 Ag35 150.26(16)
C73 Ag10 Ag30 49.3(3)
O29 Ag10 Ag30 96.09(15)
O68 Ag10 Ag30 152.67(17)
O70 Ag10 Ag30 140.91(17)
Ag35 Ag10 Ag30 57.25(3)
C73 Ag10 Ag5 77.6(3)
O29 Ag10 Ag5 88.52(17)
O68 Ag10 Ag5 147.34(17)
O70 Ag10 Ag5 84.31(17)
Ag35 Ag10 Ag5 112.06(3)
Ag30 Ag10 Ag5 57.35(3)
C9 Ag11 O30 148.4(3)
C9 Ag11 O27 119.2(3)
O30 Ag11 O27 77.2(2)
C9 Ag11 Ag28 52.3(3)
O30 Ag11 Ag28 107.33(18)
O27 Ag11 Ag28 85.98(16)
C9 Ag11 Ag12 52.0(3)
O30 Ag11 Ag12 112.28(17)
O27 Ag11 Ag12 170.45(16)
Ag28 Ag11 Ag12 89.75(3)
C9 Ag11 Ag25 53.0(3)
O30 Ag11 Ag25 157.92(18)
O27 Ag11 Ag25 95.31(16)
Ag28 Ag11 Ag25 92.60(4)
Ag12 Ag11 Ag25 76.34(3)
C9 Ag11 Ag6 108.6(3)
O30 Ag11 Ag6 48.58(17)
O27 Ag11 Ag6 125.71(16)
Ag28 Ag11 Ag6 105.63(4)
Ag12 Ag11 Ag6 63.71(3)
Ag25 Ag11 Ag6 135.41(3)
C9 Ag11 Ag15 77.1(3)
O30 Ag11 Ag15 122.86(17)
O27 Ag11 Ag15 45.76(16)
Ag28 Ag11 Ag15 71.45(3)
Ag12 Ag11 Ag15 124.72(4)
Ag25 Ag11 Ag15 54.18(3)
Ag6 Ag11 Ag15 170.41(3)
C49 Ag12 C9 125.8(3)
C49 Ag12 O16 115.0(3)
C9 Ag12 O16 101.4(3)
C49 Ag12 C57 113.5(3)
C9 Ag12 C57 98.6(3)
O16 Ag12 C57 98.0(3)
C49 Ag12 Ag43 49.3(2)
C9 Ag12 Ag43 120.5(2)
O16 Ag12 Ag43 69.85(14)
C57 Ag12 Ag43 140.4(2)
C49 Ag12 Ag11 163.7(2)
C9 Ag12 Ag11 43.5(2)
O16 Ag12 Ag11 64.26(14)
C57 Ag12 Ag11 82.2(2)
Ag43 Ag12 Ag11 120.90(4)
C49 Ag12 Ag6 134.8(3)
C9 Ag12 Ag6 97.9(2)
O16 Ag12 Ag6 58.63(14)
C57 Ag12 Ag6 40.1(2)
Ag43 Ag12 Ag6 120.58(3)
Ag11 Ag12 Ag6 60.07(2)
C49 Ag12 Ag7 42.3(3)
C9 Ag12 Ag7 168.1(2)
O16 Ag12 Ag7 86.74(14)
C57 Ag12 Ag7 88.8(2)
Ag43 Ag12 Ag7 54.08(2)
Ag11 Ag12 Ag7 147.81(4)
Ag6 Ag12 Ag7 93.72(3)
C17 Ag13 O48 161.1(3)
C17 Ag13 O30 123.8(3)
O48 Ag13 O30 72.4(2)
C17 Ag13 Ag36 51.0(3)
O48 Ag13 Ag36 146.56(17)
O30 Ag13 Ag36 87.41(16)
C17 Ag13 Ag31 60.8(3)
O48 Ag13 Ag31 100.31(16)
O30 Ag13 Ag31 154.34(15)
Ag36 Ag13 Ag31 108.62(4)
C17 Ag13 Ag37 49.6(3)
O48 Ag13 Ag37 137.46(17)
O30 Ag13 Ag37 78.10(15)
Ag36 Ag13 Ag37 58.32(3)
Ag31 Ag13 Ag37 93.13(3)
C17 Ag13 Ag27 94.5(3)
O48 Ag13 Ag27 73.30(17)
O30 Ag13 Ag27 93.76(15)
Ag36 Ag13 Ag27 135.97(4)
Ag31 Ag13 Ag27 60.72(3)
Ag37 Ag13 Ag27 78.85(3)
C17 Ag13 Ag41 52.5(3)
O48 Ag13 Ag41 120.97(17)
O30 Ag13 Ag41 145.38(16)
Ag36 Ag13 Ag41 64.13(5)
Ag31 Ag13 Ag41 59.62(5)
Ag37 Ag13 Ag41 100.68(4)
Ag27 Ag13 Ag41 120.22(5)
O85 Ag14 O67 90.7(3)
O85 Ag14 O65 95.7(4)
O67 Ag14 O65 62.8(2)
O85 Ag14 O28 172.8(3)
O67 Ag14 O28 82.5(2)
O65 Ag14 O28 83.5(2)
O85 Ag14 C65 105.4(3)
O67 Ag14 C65 142.0(3)
O65 Ag14 C65 145.2(3)
O28 Ag14 C65 78.8(3)
O85 Ag14 C66 87.5(3)
O67 Ag14 C66 165.9(3)
O65 Ag14 C66 131.4(3)
O28 Ag14 C66 98.5(3)
C65 Ag14 C66 27.3(3)
O85 Ag14 Ag33 103.6(4)
O67 Ag14 Ag33 96.55(18)
O65 Ag14 Ag33 152.05(17)
O28 Ag14 Ag33 74.85(16)
C65 Ag14 Ag33 46.6(3)
C66 Ag14 Ag33 70.3(3)
O85 Ag14 Ag28 136.3(3)
O67 Ag14 Ag28 131.43(17)
O65 Ag14 Ag28 95.05(18)
O28 Ag14 Ag28 50.92(16)
C65 Ag14 Ag28 50.8(2)
C66 Ag14 Ag28 54.7(3)
Ag33 Ag14 Ag28 84.91(4)
C33 Ag15 O27 143.6(3)
C33 Ag15 O64 107.8(3)
O27 Ag15 O64 104.4(2)
C33 Ag15 O62 102.9(3)
O27 Ag15 O62 78.2(2)
O64 Ag15 O62 61.4(2)
C33 Ag15 Ag25 48.3(3)
O27 Ag15 Ag25 107.05(16)
O64 Ag15 Ag25 146.13(17)
O62 Ag15 Ag25 137.73(16)
C33 Ag15 Ag34 46.8(3)
O27 Ag15 Ag34 98.86(17)
O64 Ag15 Ag34 129.61(19)
O62 Ag15 Ag34 81.12(16)
Ag25 Ag15 Ag34 56.62(3)
C33 Ag15 Ag11 108.6(3)
O27 Ag15 Ag11 52.22(16)
O64 Ag15 Ag11 137.55(19)
O62 Ag15 Ag11 128.22(16)
Ag25 Ag15 Ag11 60.63(3)
Ag34 Ag15 Ag11 91.67(3)
C137 Ag16 C121 106.9(4)
C137 Ag16 O81 120.1(4)
C121 Ag16 O81 124.5(3)
C137 Ag16 O31 101.9(3)
C121 Ag16 O31 99.9(3)
O81 Ag16 O31 97.6(2)
C137 Ag16 Ag19 152.1(3)
C121 Ag16 Ag19 47.0(2)
O81 Ag16 Ag19 87.32(18)
O31 Ag16 Ag19 77.48(15)
C137 Ag16 Ag35 46.6(3)
C121 Ag16 Ag35 149.5(2)
O81 Ag16 Ag35 85.87(17)
O31 Ag16 Ag35 76.29(15)
Ag19 Ag16 Ag35 151.72(4)
C137 Ag16 Ag33 49.4(3)
C121 Ag16 Ag33 88.2(2)
O81 Ag16 Ag33 144.70(17)
O31 Ag16 Ag33 60.22(14)
Ag19 Ag16 Ag33 111.32(4)
Ag35 Ag16 Ag33 63.32(3)
C137 Ag16 Ag23 115.6(2)
C121 Ag16 Ag23 47.8(3)
O81 Ag16 Ag23 84.37(17)
O31 Ag16 Ag23 135.33(15)
Ag19 Ag16 Ag23 57.98(3)
Ag35 Ag16 Ag23 147.91(4)
Ag33 Ag16 Ag23 130.89(3)
C137 Ag16 Ag26 100.0(3)
C121 Ag16 Ag26 54.1(3)
O81 Ag16 Ag26 133.29(17)
O31 Ag16 Ag26 48.02(15)
Ag19 Ag16 Ag26 58.44(3)
Ag35 Ag16 Ag26 109.00(3)
Ag33 Ag16 Ag26 52.95(3)
Ag23 Ag16 Ag26 99.86(3)
C105 Ag17 O75 133.1(3)
C105 Ag17 O46 127.4(3)
O75 Ag17 O46 99.5(2)
C105 Ag17 Ag18 52.6(3)
O75 Ag17 Ag18 138.62(18)
O46 Ag17 Ag18 88.26(17)
C105 Ag17 Ag22 48.0(3)
O75 Ag17 Ag22 159.59(18)
O46 Ag17 Ag22 84.43(17)
Ag18 Ag17 Ag22 61.07(3)
C105 Ag17 Ag1 123.5(3)
O75 Ag17 Ag1 71.16(18)
O46 Ag17 Ag1 69.43(16)
Ag18 Ag17 Ag1 147.04(4)
Ag22 Ag17 Ag1 91.89(4)
O60 Ag18 C105 113.1(4)
O60 Ag18 O11 87.1(3)
C105 Ag18 O11 137.6(3)
O60 Ag18 C97 101.6(3)
C105 Ag18 C97 119.8(4)
O11 Ag18 C97 89.4(3)
O60 Ag18 Ag17 152.6(2)
C105 Ag18 Ag17 50.0(3)
O11 Ag18 Ag17 120.00(15)
C97 Ag18 Ag17 77.0(2)
O60 Ag18 Ag22 127.4(2)
C105 Ag18 Ag22 47.8(3)
O11 Ag18 Ag22 90.08(14)
C97 Ag18 Ag22 130.9(2)
Ag17 Ag18 Ag22 61.25(3)
O60 Ag18 Ag4 119.9(2)
C105 Ag18 Ag4 126.7(3)
O11 Ag18 Ag4 53.89(15)
C97 Ag18 Ag4 44.7(2)
Ag17 Ag18 Ag4 78.61(3)
Ag22 Ag18 Ag4 99.42(3)
O60 Ag18 Ag24 77.5(2)
C105 Ag18 Ag24 46.5(3)
O11 Ag18 Ag24 109.61(15)
C97 Ag18 Ag24 160.8(2)
Ag17 Ag18 Ag24 94.93(3)
Ag22 Ag18 Ag24 54.35(3)
Ag4 Ag18 Ag24 151.46(4)
C121 Ag19 O43 160.4(4)
C121 Ag19 O84 110.2(3)
O43 Ag19 O84 84.2(3)
C121 Ag19 Ag16 53.4(3)
O43 Ag19 Ag16 108.5(2)
O84 Ag19 Ag16 156.05(16)
C121 Ag19 Ag23 52.3(3)
O43 Ag19 Ag23 116.54(18)
O84 Ag19 Ag23 90.46(16)
Ag16 Ag19 Ag23 65.79(3)
C121 Ag19 Ag26 60.1(3)
O43 Ag19 Ag26 124.08(18)
O84 Ag19 Ag26 122.52(16)
Ag16 Ag19 Ag26 67.77(3)
Ag23 Ag19 Ag26 111.67(3)
C121 Ag19 Ag6 127.2(3)
O43 Ag19 Ag6 63.39(18)
O84 Ag19 Ag6 91.29(15)
Ag16 Ag19 Ag6 112.48(4)
Ag23 Ag19 Ag6 178.23(4)
Ag26 Ag19 Ag6 67.55(3)
O86 Ag20 C25 98.9(3)
O86 Ag20 C81 117.6(4)
C25 Ag20 C81 128.5(4)
O86 Ag20 O78 114.4(3)
C25 Ag20 O78 113.5(3)
C81 Ag20 O78 84.3(3)
O86 Ag20 C82 91.2(3)
C25 Ag20 C82 139.7(3)
C81 Ag20 C82 26.4(3)
O78 Ag20 C82 96.9(3)
O86 Ag20 Ag8 131.6(2)
C25 Ag20 Ag8 49.4(2)
C81 Ag20 Ag8 110.7(3)
O78 Ag20 Ag8 66.06(17)
C82 Ag20 Ag8 137.1(2)
O86 Ag20 Ag27 159.2(2)
C25 Ag20 Ag27 87.8(2)
C81 Ag20 Ag27 46.3(3)
O78 Ag20 Ag27 80.04(17)
C82 Ag20 Ag27 71.5(2)
Ag8 Ag20 Ag27 66.99(3)
O86 Ag20 Ag5 105.9(2)
C25 Ag20 Ag5 44.2(2)
C81 Ag20 Ag5 89.2(3)
O78 Ag20 Ag5 137.35(17)
C82 Ag20 Ag5 95.5(2)
Ag8 Ag20 Ag5 77.25(3)
Ag27 Ag20 Ag5 65.69(3)
C1 Ag21 O84 115.0(3)
C1 Ag21 C57 147.5(4)
O84 Ag21 C57 96.4(3)
C1 Ag21 Ag42 49.4(2)
O84 Ag21 Ag42 147.70(17)
C57 Ag21 Ag42 99.3(3)
C1 Ag21 Ag6 113.2(2)
O84 Ag21 Ag6 103.86(18)
C57 Ag21 Ag6 47.1(2)
Ag42 Ag21 Ag6 68.46(3)
C1 Ag21 Ag7 55.8(2)
O84 Ag21 Ag7 141.38(18)
C57 Ag21 Ag7 104.3(2)
Ag42 Ag21 Ag7 59.93(3)
Ag6 Ag21 Ag7 114.17(3)
C1 Ag21 Ag1 48.5(2)
O84 Ag21 Ag1 78.29(17)
C57 Ag21 Ag1 139.3(2)
Ag42 Ag21 Ag1 71.37(3)
Ag6 Ag21 Ag1 94.43(3)
Ag7 Ag21 Ag1 104.29(3)
C105 Ag22 O51 137.0(3)
C105 Ag22 O12 135.2(3)
O51 Ag22 O12 79.1(2)
C105 Ag22 Ag24 55.3(3)
O51 Ag22 Ag24 90.86(17)
O12 Ag22 Ag24 113.40(15)
C105 Ag22 Ag18 51.0(3)
O51 Ag22 Ag18 147.66(17)
O12 Ag22 Ag18 84.23(16)
Ag24 Ag22 Ag18 70.62(3)
C105 Ag22 Ag17 48.7(3)
O51 Ag22 Ag17 154.66(17)
O12 Ag22 Ag17 112.87(15)
Ag24 Ag22 Ag17 103.45(4)
Ag18 Ag22 Ag17 57.68(3)
C105 Ag22 Ag42 127.3(3)
O51 Ag22 Ag42 91.21(17)
O12 Ag22 Ag42 56.61(14)
Ag24 Ag22 Ag42 169.10(4)
Ag18 Ag22 Ag42 102.48(4)
Ag17 Ag22 Ag42 78.70(3)
O87 Ag23 C121 122.8(4)
O87 Ag23 O80 111.7(3)
C121 Ag23 O80 121.9(3)
O87 Ag23 O82 111.7(3)
C121 Ag23 O82 109.5(3)
O80 Ag23 O82 62.6(2)
O87 Ag23 Ag19 160.6(3)
C121 Ag23 Ag19 46.2(2)
O80 Ag23 Ag19 85.56(16)
O82 Ag23 Ag19 67.54(15)
O87 Ag23 Ag16 132.6(3)
C121 Ag23 Ag16 47.8(2)
O80 Ag23 Ag16 81.39(15)
O82 Ag23 Ag16 114.50(15)
Ag19 Ag23 Ag16 56.23(3)
O88 Ag24 O59 114.6(3)
O88 Ag24 C105 129.0(4)
O59 Ag24 C105 112.5(3)
O88 Ag24 O49 99.6(3)
O59 Ag24 O49 65.0(2)
C105 Ag24 O49 117.4(3)
O88 Ag24 C106 101.6(4)
O59 Ag24 C106 130.0(3)
C105 Ag24 C106 29.1(4)
O49 Ag24 C106 142.3(3)
O88 Ag24 Ag22 138.3(3)
O59 Ag24 Ag22 97.93(17)
C105 Ag24 Ag22 47.5(2)
O49 Ag24 Ag22 70.27(15)
C106 Ag24 Ag22 73.1(2)
O88 Ag24 Ag18 160.2(3)
O59 Ag24 Ag18 69.39(18)
C105 Ag24 Ag18 43.1(3)
O49 Ag24 Ag18 99.47(16)
C106 Ag24 Ag18 65.5(3)
Ag22 Ag24 Ag18 55.03(3)
C33 Ag25 O54 131.9(4)
C33 Ag25 C9 118.9(4)
O54 Ag25 C9 103.3(3)
C33 Ag25 Ag34 50.8(3)
O54 Ag25 Ag34 110.7(2)
C9 Ag25 Ag34 137.1(2)
C33 Ag25 Ag15 49.3(3)
O54 Ag25 Ag15 173.23(19)
C9 Ag25 Ag15 79.2(2)
Ag34 Ag25 Ag15 64.39(4)
C33 Ag25 Ag11 114.3(3)
O54 Ag25 Ag11 112.35(17)
C9 Ag25 Ag11 42.5(2)
Ag34 Ag25 Ag11 98.91(4)
Ag15 Ag25 Ag11 65.19(3)
C65 Ag26 O31 105.1(3)
C65 Ag26 C57 135.2(3)
O31 Ag26 C57 109.4(3)
C65 Ag26 C58 113.1(3)
O31 Ag26 C58 137.7(3)
C57 Ag26 C58 28.5(3)
C65 Ag26 C121 112.7(3)
O31 Ag26 C121 93.6(3)
C57 Ag26 C121 92.9(3)
C58 Ag26 C121 88.0(3)
C65 Ag26 Ag33 49.3(3)
O31 Ag26 Ag33 65.20(15)
C57 Ag26 Ag33 174.6(2)
C58 Ag26 Ag33 156.9(2)
C121 Ag26 Ag33 87.1(2)
C65 Ag26 Ag19 155.4(3)
O31 Ag26 Ag19 76.13(15)
C57 Ag26 Ag19 63.0(2)
C58 Ag26 Ag19 76.6(2)
C121 Ag26 Ag19 43.3(2)
Ag33 Ag26 Ag19 113.89(4)
C65 Ag26 Ag28 50.7(3)
O31 Ag26 Ag28 97.54(15)
C57 Ag26 Ag28 96.5(2)
C58 Ag26 Ag28 93.0(2)
C121 Ag26 Ag28 162.1(2)
Ag33 Ag26 Ag28 85.01(4)
Ag19 Ag26 Ag28 153.77(4)
C65 Ag26 Ag16 107.3(3)
O31 Ag26 Ag16 51.00(15)
C57 Ag26 Ag16 116.4(2)
C58 Ag26 Ag16 127.2(2)
C121 Ag26 Ag16 44.7(2)
Ag33 Ag26 Ag16 60.16(3)
Ag19 Ag26 Ag16 53.80(3)
Ag28 Ag26 Ag16 139.48(3)
C81 Ag27 O32 147.2(3)
C81 Ag27 O44 121.0(3)
O32 Ag27 O44 85.0(3)
C81 Ag27 Ag20 53.2(3)
O32 Ag27 Ag20 112.52(17)
O44 Ag27 Ag20 90.69(16)
C81 Ag27 Ag31 49.9(3)
O32 Ag27 Ag31 133.94(18)
O44 Ag27 Ag31 123.93(18)
Ag20 Ag27 Ag31 102.93(3)
C81 Ag27 Ag13 104.0(3)
O32 Ag27 Ag13 78.91(17)
O44 Ag27 Ag13 114.53(16)
Ag20 Ag27 Ag13 153.63(3)
Ag31 Ag27 Ag13 57.34(3)
C81 Ag27 Ag29 49.2(3)
O32 Ag27 Ag29 161.75(18)
O44 Ag27 Ag29 76.80(18)
Ag20 Ag27 Ag29 69.37(3)
Ag31 Ag27 Ag29 59.12(3)
Ag13 Ag27 Ag29 107.51(4)
C81 Ag27 Ag5 87.6(3)
O32 Ag27 Ag5 62.54(17)
O44 Ag27 Ag5 112.37(18)
Ag20 Ag27 Ag5 57.66(3)
Ag31 Ag27 Ag5 120.90(3)
Ag13 Ag27 Ag5 114.52(3)
Ag29 Ag27 Ag5 125.83(3)
C81 Ag27 Ag8 107.2(3)
O32 Ag27 Ag8 76.38(18)
O44 Ag27 Ag8 44.58(17)
Ag20 Ag27 Ag8 56.45(3)
Ag31 Ag27 Ag8 149.65(4)
Ag13 Ag27 Ag8 148.69(3)
Ag29 Ag27 Ag8 91.15(3)
Ag5 Ag27 Ag8 69.77(3)
C9 Ag28 O66 101.0(3)
C9 Ag28 C65 137.1(3)
O66 Ag28 C65 116.3(3)
C9 Ag28 O28 124.3(3)
O66 Ag28 O28 83.9(2)
C65 Ag28 O28 82.0(3)
C9 Ag28 C66 131.9(4)
O66 Ag28 C66 98.5(4)
C65 Ag28 C66 27.8(4)
O28 Ag28 C66 101.1(3)
C9 Ag28 Ag11 46.0(2)
O66 Ag28 Ag11 110.0(2)
C65 Ag28 Ag11 127.6(2)
O28 Ag28 Ag11 79.88(16)
C66 Ag28 Ag11 151.4(3)
C9 Ag28 Ag14 169.2(2)
O66 Ag28 Ag14 68.7(2)
C65 Ag28 Ag14 53.6(2)
O28 Ag28 Ag14 53.11(16)
C66 Ag28 Ag14 55.5(3)
Ag11 Ag28 Ag14 132.99(3)
C9 Ag28 Ag26 99.6(2)
O66 Ag28 Ag26 159.2(2)
C65 Ag28 Ag26 46.2(2)
O28 Ag28 Ag26 82.34(16)
C66 Ag28 Ag26 69.2(3)
Ag11 Ag28 Ag26 82.78(4)
Ag14 Ag28 Ag26 90.53(4)
C89 Ag29 O78 123.1(3)
C89 Ag29 C81 140.3(4)
O78 Ag29 C81 88.8(3)
C89 Ag29 O47 84.4(3)
O78 Ag29 O47 128.5(2)
C81 Ag29 O47 93.7(3)
C89 Ag29 Ag2 49.3(3)
O78 Ag29 Ag2 92.89(18)
C81 Ag29 Ag2 163.5(3)
O47 Ag29 Ag2 72.50(18)
C89 Ag29 Ag31 102.8(3)
O78 Ag29 Ag31 134.04(19)
C81 Ag29 Ag31 49.0(2)
O47 Ag29 Ag31 53.21(18)
Ag2 Ag29 Ag31 122.38(6)
C89 Ag29 Ag2' 41.6(3)
O78 Ag29 Ag2' 110.15(18)
C81 Ag29 Ag2' 153.2(2)
O47 Ag29 Ag2' 59.83(17)
Ag2 Ag29 Ag2' 17.50(5)
Ag31 Ag29 Ag2' 105.97(6)
C89 Ag29 Ag27 152.7(3)
O78 Ag29 Ag27 78.92(19)
C81 Ag29 Ag27 43.8(3)
O47 Ag29 Ag27 68.51(16)
Ag2 Ag29 Ag27 120.61(5)
Ag31 Ag29 Ag27 58.64(3)
Ag2' Ag29 Ag27 119.63(5)
C89 Ag29 Ag3' 46.9(3)
O78 Ag29 Ag3' 166.73(18)
C81 Ag29 Ag3' 104.2(2)
O47 Ag29 Ag3' 49.06(16)
Ag2 Ag29 Ag3' 73.87(6)
Ag31 Ag29 Ag3' 57.40(4)
Ag2' Ag29 Ag3' 56.69(6)
Ag27 Ag29 Ag3' 108.37(4)
C73 Ag30 O81 123.9(3)
C73 Ag30 O32 125.1(3)
O81 Ag30 O32 104.1(2)
C73 Ag30 Ag35 48.0(3)
O81 Ag30 Ag35 88.12(18)
O32 Ag30 Ag35 117.61(16)
C73 Ag30 Ag8 135.3(3)
O81 Ag30 Ag8 71.58(18)
O32 Ag30 Ag8 80.84(15)
Ag35 Ag30 Ag8 155.91(4)
C73 Ag30 Ag5 81.3(3)
O81 Ag30 Ag5 149.93(18)
O32 Ag30 Ag5 65.39(16)
Ag35 Ag30 Ag5 121.91(4)
Ag8 Ag30 Ag5 78.80(3)
C73 Ag30 Ag10 47.7(3)
O81 Ag30 Ag10 144.00(18)
O32 Ag30 Ag10 78.10(15)
Ag35 Ag30 Ag10 60.84(3)
Ag8 Ag30 Ag10 142.39(4)
Ag5 Ag30 Ag10 64.18(3)
C145 Ag31 C81 141.2(6)
C145 Ag31 O47 92.7(5)
C81 Ag31 O47 95.7(3)
C145 Ag31 C17 102.9(4)
C81 Ag31 C17 105.4(4)
O47 Ag31 C17 119.8(3)
C145 Ag31 Ag13 114.4(6)
C81 Ag31 Ag13 104.4(3)
O47 Ag31 Ag13 76.19(15)
C17 Ag31 Ag13 44.3(2)
C145 Ag31 Ag27 163.4(5)
C81 Ag31 Ag27 45.6(3)
O47 Ag31 Ag27 70.71(17)
C17 Ag31 Ag27 85.4(2)
Ag13 Ag31 Ag27 61.93(3)
C145 Ag31 Ag29 109.0(4)
C81 Ag31 Ag29 50.4(3)
O47 Ag31 Ag29 54.11(17)
C17 Ag31 Ag29 147.5(2)
Ag13 Ag31 Ag29 113.90(4)
Ag27 Ag31 Ag29 62.24(3)
C145 Ag31 Ag3' 46.5(4)
C81 Ag31 Ag3' 114.0(3)
O47 Ag31 Ag3' 52.98(16)
C17 Ag31 Ag3' 140.3(2)
Ag13 Ag31 Ag3' 117.11(5)
Ag27 Ag31 Ag3' 118.83(5)
Ag29 Ag31 Ag3' 66.20(4)
C145 Ag31 Ag41 52.6(4)
C81 Ag31 Ag41 158.0(3)
O47 Ag31 Ag41 101.06(17)
C17 Ag31 Ag41 53.6(2)
Ag13 Ag31 Ag41 66.47(4)
Ag27 Ag31 Ag41 128.25(5)
Ag29 Ag31 Ag41 151.25(4)
Ag3' Ag31 Ag41 87.65(5)
C113 Ag32 O11 132.5(4)
C113 Ag32 O58 136.2(4)
O11 Ag32 O58 90.9(2)
C113 Ag32 O56 115.9(4)
O11 Ag32 O56 88.0(2)
O58 Ag32 O56 62.1(2)
C113 Ag32 Ag40 50.1(4)
O11 Ag32 Ag40 89.80(16)
O58 Ag32 Ag40 144.64(18)
O56 Ag32 Ag40 153.22(18)
C113 Ag32 Ag39 48.3(4)
O11 Ag32 Ag39 93.82(16)
O58 Ag32 Ag39 153.25(18)
O56 Ag32 Ag39 91.73(17)
Ag40 Ag32 Ag39 61.78(4)
C65 Ag33 O69 127.8(3)
C65 Ag33 C137 145.6(4)
O69 Ag33 C137 85.9(3)
C65 Ag33 Ag26 51.7(3)
O69 Ag33 Ag26 134.64(19)
C137 Ag33 Ag26 112.0(3)
C65 Ag33 Ag14 57.1(3)
O69 Ag33 Ag14 72.43(18)
C137 Ag33 Ag14 149.0(3)
Ag26 Ag33 Ag14 98.97(4)
C65 Ag33 Ag16 116.2(3)
O69 Ag33 Ag16 106.12(18)
C137 Ag33 Ag16 48.0(2)
Ag26 Ag33 Ag16 66.89(3)
Ag14 Ag33 Ag16 159.35(4)
C65 Ag33 Ag35 163.3(3)
O69 Ag33 Ag35 52.24(18)
C137 Ag33 Ag35 42.7(3)
Ag26 Ag33 Ag35 114.49(4)
Ag14 Ag33 Ag35 124.34(4)
Ag16 Ag33 Ag35 55.74(3)
C33 Ag34 C41 134.4(5)
C33 Ag34 O63 115.7(3)
C41 Ag34 O63 105.5(4)
C33 Ag34 C42 110.0(6)
C41 Ag34 C42 25.2(5)
O63 Ag34 C42 123.1(5)
C33 Ag34 Ag25 49.5(3)
C41 Ag34 Ag25 121.0(3)
O63 Ag34 Ag25 121.9(2)
C42 Ag34 Ag25 113.2(5)
C33 Ag34 Ag9 111.9(3)
C41 Ag34 Ag9 48.1(3)
O63 Ag34 Ag9 126.81(18)
C42 Ag34 Ag9 55.4(4)
Ag25 Ag34 Ag9 74.75(4)
C33 Ag34 Ag15 46.6(3)
C41 Ag34 Ag15 178.9(3)
O63 Ag34 Ag15 73.82(19)
C42 Ag34 Ag15 155.9(5)
Ag25 Ag34 Ag15 58.99(3)
Ag9 Ag34 Ag15 131.54(4)
C33 Ag34 Ag38 167.2(3)
C41 Ag34 Ag38 38.9(3)
O63 Ag34 Ag38 75.98(18)
C42 Ag34 Ag38 64.1(5)
Ag25 Ag34 Ag38 120.77(4)
Ag9 Ag34 Ag38 55.35(3)
Ag15 Ag34 Ag38 140.00(4)
C137 Ag35 C73 165.5(4)
C137 Ag35 O69 86.3(3)
C73 Ag35 O69 107.8(3)
C137 Ag35 Ag30 123.2(3)
C73 Ag35 Ag30 52.1(3)
O69 Ag35 Ag30 121.29(17)
C137 Ag35 Ag16 51.6(3)
C73 Ag35 Ag16 124.0(3)
O69 Ag35 Ag16 106.20(17)
Ag30 Ag35 Ag16 72.38(3)
C137 Ag35 Ag10 144.8(3)
C73 Ag35 Ag10 48.6(3)
O69 Ag35 Ag10 66.42(17)
Ag30 Ag35 Ag10 61.91(3)
Ag16 Ag35 Ag10 113.33(4)
C137 Ag35 Ag33 48.5(3)
C73 Ag35 Ag33 144.9(3)
O69 Ag35 Ag33 47.07(16)
Ag30 Ag35 Ag33 114.09(4)
Ag16 Ag35 Ag33 60.94(3)
Ag10 Ag35 Ag33 96.42(4)
O63 Ag36 C17 139.8(3)
O63 Ag36 O15 97.6(2)
C17 Ag36 O15 118.3(3)
O63 Ag36 Ag13 172.0(2)
C17 Ag36 Ag13 46.1(3)
O15 Ag36 Ag13 79.96(16)
O63 Ag36 Ag37 114.75(18)
C17 Ag36 Ag37 51.7(3)
O15 Ag36 Ag37 134.18(16)
Ag13 Ag36 Ag37 63.41(4)
O63 Ag36 Ag41 123.5(2)
C17 Ag36 Ag41 52.1(3)
O15 Ag36 Ag41 81.66(17)
Ag13 Ag36 Ag41 63.85(4)
Ag37 Ag36 Ag41 103.73(5)
C17 Ag37 O72 127.7(3)
C17 Ag37 O29 137.5(3)
O72 Ag37 O29 79.2(2)
C17 Ag37 O71 129.9(3)
O72 Ag37 O71 59.9(2)
O29 Ag37 O71 91.0(2)
C17 Ag37 C18 28.9(4)
O72 Ag37 C18 111.0(3)
O29 Ag37 C18 166.3(3)
O71 Ag37 C18 102.0(3)
C17 Ag37 Ag36 50.0(3)
O72 Ag37 Ag36 171.35(16)
O29 Ag37 Ag36 107.90(16)
O71 Ag37 Ag36 114.13(16)
C18 Ag37 Ag36 63.0(3)
C17 Ag37 P8 140.8(3)
O72 Ag37 P8 30.31(16)
O29 Ag37 P8 79.92(15)
O71 Ag37 P8 30.20(16)
C18 Ag37 P8 113.5(3)
Ag36 Ag37 P8 144.29(7)
C17 Ag37 Ag13 43.6(3)
O72 Ag37 Ag13 127.23(16)
O29 Ag37 Ag13 94.55(14)
O71 Ag37 Ag13 171.75(16)
C18 Ag37 Ag13 72.1(3)
Ag36 Ag37 Ag13 58.27(3)
P8 Ag37 Ag13 157.39(7)
C41 Ag38 C129 170.8(5)
C41 Ag38 C130 145.5(11)
C129 Ag38 C130 25.3(10)
C41 Ag38 Ag9 49.4(4)
C129 Ag38 Ag9 139.5(4)
C130 Ag38 Ag9 163.7(8)
C41 Ag38 Ag41 150.5(4)
C129 Ag38 Ag41 37.5(4)
C130 Ag38 Ag41 60.6(11)
Ag9 Ag38 Ag41 107.71(5)
C41 Ag38 Ag34 42.1(3)
C129 Ag38 Ag34 140.3(4)
C130 Ag38 Ag34 136.3(6)
Ag9 Ag38 Ag34 56.81(3)
Ag41 Ag38 Ag34 112.54(5)
C41 Ag38 Ag39 142.5(3)
C129 Ag38 Ag39 41.7(4)
C130 Ag38 Ag39 59.5(7)
Ag9 Ag38 Ag39 104.61(5)
Ag41 Ag38 Ag39 50.64(4)
Ag34 Ag38 Ag39 153.10(5)
C129 Ag39 C113 154.6(5)
C129 Ag39 O57 92.3(4)
C113 Ag39 O57 110.5(4)
C129 Ag39 Ag41 46.3(4)
C113 Ag39 Ag41 132.2(4)
O57 Ag39 Ag41 103.5(2)
C129 Ag39 Ag32 157.0(4)
C113 Ag39 Ag32 46.7(3)
O57 Ag39 Ag32 74.9(2)
Ag41 Ag39 Ag32 117.49(6)
C129 Ag39 Ag40 124.8(4)
C113 Ag39 Ag40 47.6(4)
O57 Ag39 Ag40 128.83(19)
Ag41 Ag39 Ag40 85.00(6)
Ag32 Ag39 Ag40 57.33(4)
C129 Ag39 Ag38 41.0(4)
C113 Ag39 Ag38 161.0(3)
O57 Ag39 Ag38 51.4(2)
Ag41 Ag39 Ag38 64.62(6)
Ag32 Ag39 Ag38 121.90(5)
Ag40 Ag39 Ag38 145.58(6)
C113 Ag40 C97 144.2(4)
C113 Ag40 O93 109.7(5)
C97 Ag40 O93 91.8(5)
C113 Ag40 Ag4 122.3(3)
C97 Ag40 Ag4 47.7(2)
O93 Ag40 Ag4 127.7(4)
C113 Ag40 Ag32 48.5(3)
C97 Ag40 Ag32 97.4(2)
O93 Ag40 Ag32 143.0(4)
Ag4 Ag40 Ag32 82.50(4)
C113 Ag40 Ag39 47.7(4)
C97 Ag40 Ag39 132.1(2)
O93 Ag40 Ag39 132.1(4)
Ag4 Ag40 Ag39 85.63(5)
Ag32 Ag40 Ag39 60.88(4)
C113 Ag40 Ag3' 161.0(4)
C97 Ag40 Ag3' 53.9(3)
O93 Ag40 Ag3' 67.3(4)
Ag4 Ag40 Ag3' 62.13(4)
Ag32 Ag40 Ag3' 143.87(5)
Ag39 Ag40 Ag3' 119.22(7)
C129 Ag41 O14 134.0(5)
C129 Ag41 C145 111.8(6)
O14 Ag41 C145 103.3(5)
C129 Ag41 C17 111.7(5)
O14 Ag41 C17 91.6(3)
C145 Ag41 C17 97.3(5)
C129 Ag41 Ag39 51.1(4)
O14 Ag41 Ag39 104.10(18)
C145 Ag41 Ag39 87.4(3)
C17 Ag41 Ag39 162.2(2)
C129 Ag41 Ag31 137.7(4)
O14 Ag41 Ag31 88.13(17)
C145 Ag41 Ag31 46.3(3)
C17 Ag41 Ag31 53.9(3)
Ag39 Ag41 Ag31 133.60(8)
C129 Ag41 Ag4 131.1(4)
O14 Ag41 Ag4 42.58(16)
C145 Ag41 Ag4 67.2(5)
C17 Ag41 Ag4 117.0(2)
Ag39 Ag41 Ag4 80.62(4)
Ag31 Ag41 Ag4 79.28(4)
C129 Ag41 Ag13 143.4(4)
O14 Ag41 Ag13 52.98(16)
C145 Ag41 Ag13 96.9(3)
C17 Ag41 Ag13 39.5(2)
Ag39 Ag41 Ag13 157.06(7)
Ag31 Ag41 Ag13 53.91(4)
Ag4 Ag41 Ag13 80.31(3)
C129 Ag41 Ag36 91.8(4)
O14 Ag41 Ag36 78.62(17)
C145 Ag41 Ag36 140.1(4)
C17 Ag41 Ag36 43.1(3)
Ag39 Ag41 Ag36 131.45(8)
Ag31 Ag41 Ag36 94.62(5)
Ag4 Ag41 Ag36 120.68(5)
Ag13 Ag41 Ag36 52.02(3)
C129 Ag41 Ag38 40.4(4)
O14 Ag41 Ag38 96.37(18)
C145 Ag41 Ag38 149.1(3)
C17 Ag41 Ag38 105.8(3)
Ag39 Ag41 Ag38 64.74(5)
Ag31 Ag41 Ag38 159.37(5)
Ag4 Ag41 Ag38 117.27(6)
Ag13 Ag41 Ag38 113.98(7)
Ag36 Ag41 Ag38 66.79(5)
C1 Ag42 O16 156.6(3)
C1 Ag42 O46 97.2(3)
O16 Ag42 O46 102.1(2)
C1 Ag42 O12 111.5(3)
O16 Ag42 O12 79.1(2)
O46 Ag42 O12 97.4(2)
C1 Ag42 Ag21 51.7(3)
O16 Ag42 Ag21 107.32(16)
O46 Ag42 Ag21 115.17(16)
O12 Ag42 Ag21 143.75(14)
C1 Ag42 Ag7 57.4(2)
O16 Ag42 Ag7 106.03(17)
O46 Ag42 Ag7 151.07(16)
O12 Ag42 Ag7 81.63(14)
Ag21 Ag42 Ag7 62.21(3)
C1 Ag42 Ag22 65.8(3)
O16 Ag42 Ag22 129.61(16)
O46 Ag42 Ag22 82.28(16)
O12 Ag42 Ag22 50.79(13)
Ag21 Ag42 Ag22 115.94(4)
Ag7 Ag42 Ag22 74.76(3)
C1 Ag42 Ag6 103.8(3)
O16 Ag42 Ag6 62.69(16)
O46 Ag42 Ag6 92.23(16)
O12 Ag42 Ag6 141.74(14)
Ag21 Ag42 Ag6 56.24(3)
Ag7 Ag42 Ag6 106.44(3)
Ag22 Ag42 Ag6 167.29(3)
C49 Ag43 O52 113.2(3)
C49 Ag43 O12 132.9(3)
O52 Ag43 O12 110.8(2)
C49 Ag43 O50 110.0(3)
O52 Ag43 O50 62.8(2)
O12 Ag43 O50 76.5(2)
C49 Ag43 Ag7 51.4(2)
O52 Ag43 Ag7 142.05(15)
O12 Ag43 Ag7 83.35(14)
O50 Ag43 Ag7 88.52(16)
C49 Ag43 Ag12 49.0(2)
O52 Ag43 Ag12 128.64(17)
O12 Ag43 Ag12 110.60(14)
O50 Ag43 Ag12 157.38(16)
Ag7 Ag43 Ag12 71.56(4)
O1 V1 O2 104.5(4)
O1 V1 O8 97.8(4)
O2 V1 O8 95.8(3)
O1 V1 O49 97.9(3)
O2 V1 O49 92.1(3)
O8 V1 O49 160.1(3)
O1 V1 O59 100.6(3)
O2 V1 O59 154.6(3)
O8 V1 O59 84.3(3)
O49 V1 O59 80.8(3)
O1 V1 O9 170.7(3)
O2 V1 O9 82.6(3)
O8 V1 O9 75.1(3)
O49 V1 O9 87.8(3)
O59 V1 O9 72.9(3)
O3 V2 O4 101.8(4)
O3 V2 O2 101.3(4)
O4 V2 O2 94.8(3)
O3 V2 O52 101.2(4)
O4 V2 O52 92.7(3)
O2 V2 O52 154.2(3)
O3 V2 O50 100.5(4)
O4 V2 O50 157.7(3)
O2 V2 O50 82.8(3)
O52 V2 O50 81.0(3)
O5 V3 O6 104.1(4)
O5 V3 O55 99.9(4)
O6 V3 O55 90.9(4)
O5 V3 O4 98.1(4)
O6 V3 O4 96.3(3)
O55 V3 O4 158.4(3)
O5 V3 O53 98.5(4)
O6 V3 O53 157.1(3)
O55 V3 O53 81.9(3)
O4 V3 O53 83.6(3)
O5 V3 O10 170.1(4)
O6 V3 O10 83.5(3)
O55 V3 O10 86.1(3)
O4 V3 O10 74.6(3)
O53 V3 O10 74.4(3)
O7 V4 O8 103.3(4)
O7 V4 O6 100.3(4)
O8 V4 O6 94.7(3)
O7 V4 O58 98.5(4)
O8 V4 O58 91.6(3)
O6 V4 O58 158.2(3)
O7 V4 O56 101.7(4)
O8 V4 O56 154.7(3)
O6 V4 O56 84.3(3)
O58 V4 O56 81.2(3)
O12 V5 O11 106.6(3)
O12 V5 O13 101.8(3)
O11 V5 O13 104.8(3)
O12 V5 O9 109.0(3)
O11 V5 O9 97.9(3)
O13 V5 O9 134.3(3)
O12 V5 O10 109.7(3)
O11 V5 O10 135.1(3)
O13 V5 O10 92.9(3)
O9 V5 O10 45.5(3)
O15 V6 O16 107.6(3)
O15 V6 O14 110.5(3)
O16 V6 O14 109.8(3)
O15 V6 O13 110.5(3)
O16 V6 O13 110.5(3)
O14 V6 O13 108.1(3)
O23 V7 O24 104.5(4)
O23 V7 O22 96.3(3)
O24 V7 O22 94.5(3)
O23 V7 O61 98.4(3)
O24 V7 O61 91.2(3)
O22 V7 O61 162.4(3)
O23 V7 O71 99.3(3)
O24 V7 O71 156.0(3)
O22 V7 O71 85.1(3)
O61 V7 O71 82.9(3)
O23 V7 O26 167.7(3)
O24 V7 O26 84.0(3)
O22 V7 O26 74.0(3)
O61 V7 O26 90.1(3)
O71 V7 O26 72.8(2)
O17 V8 O18 101.8(4)
O17 V8 O24 102.9(4)
O18 V8 O24 95.2(3)
O17 V8 O64 102.0(4)
O18 V8 O64 91.4(3)
O24 V8 O64 152.4(3)
O17 V8 O62 98.3(3)
O18 V8 O62 159.7(3)
O24 V8 O62 83.3(3)
O64 V8 O62 81.3(3)
O17 V8 O25 176.1(3)
O18 V8 O25 74.4(3)
O24 V8 O25 77.8(3)
O64 V8 O25 78.3(3)
O62 V8 O25 85.5(3)
O19 V9 O20 104.3(4)
O19 V9 O18 98.5(4)
O20 V9 O18 95.8(3)
O19 V9 O67 98.9(4)
O20 V9 O67 90.5(3)
O18 V9 O67 159.4(3)
O19 V9 O65 99.4(4)
O20 V9 O65 155.7(3)
O18 V9 O65 85.6(3)
O67 V9 O65 80.8(3)
O19 V9 O25 169.8(4)
O20 V9 O25 82.2(3)
O18 V9 O25 72.8(3)
O67 V9 O25 88.7(3)
O65 V9 O25 75.0(3)
O21 V10 O22 102.9(4)
O21 V10 O20 99.7(3)
O22 V10 O20 95.8(3)
O21 V10 O70 100.3(3)
O22 V10 O70 90.1(3)
O20 V10 O70 157.4(3)
O21 V10 O68 101.2(4)
O22 V10 O68 155.5(3)
O20 V10 O68 84.4(3)
O70 V10 O68 81.4(3)
O28 V11 O27 108.6(3)
O28 V11 O25 101.1(3)
O27 V11 O25 106.3(3)
O28 V11 O29 100.6(3)
O27 V11 O29 105.6(3)
O25 V11 O29 132.7(3)
O28 V11 O26 132.0(3)
O27 V11 O26 113.4(3)
O25 V11 O26 45.7(3)
O29 V11 O26 89.6(3)
O31 V12 O32 109.4(3)
O31 V12 O30 109.8(3)
O32 V12 O30 113.1(3)
O31 V12 O29 114.0(3)
O32 V12 O29 105.7(3)
O30 V12 O29 104.8(3)
O33 V13 O34 101.3(4)
O33 V13 O40 100.8(3)
O34 V13 O40 95.8(3)
O33 V13 O83 99.1(3)
O34 V13 O83 158.8(3)
O40 V13 O83 85.8(3)
O33 V13 O73 98.4(3)
O34 V13 O73 89.4(3)
O40 V13 O73 158.8(3)
O83 V13 O73 82.2(3)
O33 V13 O41 175.1(3)
O34 V13 O41 75.7(3)
O40 V13 O41 83.5(3)
O83 V13 O41 83.5(2)
O73 V13 O41 77.9(2)
O35 V14 O36 102.0(3)
O35 V14 O34 100.2(3)
O36 V14 O34 95.2(3)
O35 V14 O76 101.3(3)
O36 V14 O76 89.4(3)
O34 V14 O76 156.6(3)
O35 V14 O74 98.5(3)
O36 V14 O74 159.1(3)
O34 V14 O74 85.6(3)
O76 V14 O74 82.2(3)
O35 V14 O41 171.4(3)
O36 V14 O41 82.0(3)
O34 V14 O41 71.8(3)
O76 V14 O41 86.3(3)
O74 V14 O41 78.3(2)
O37 V15 O38 100.8(4)
O37 V15 O36 103.1(4)
O38 V15 O36 95.9(3)
O37 V15 O79 101.7(4)
O38 V15 O79 89.9(3)
O36 V15 O79 153.0(3)
O37 V15 O77 97.5(4)
O38 V15 O77 160.8(3)
O36 V15 O77 85.6(3)
O79 V15 O77 80.6(3)
O37 V15 O42 173.9(3)
O38 V15 O42 74.5(3)
O36 V15 O42 81.6(3)
O79 V15 O42 74.6(3)
O77 V15 O42 86.8(2)
O39 V16 O40 103.2(3)
O39 V16 O38 99.3(3)
O40 V16 O38 95.9(3)
O39 V16 O82 98.0(3)
O40 V16 O82 89.8(3)
O38 V16 O82 160.0(3)
O39 V16 O80 99.6(3)
O40 V16 O80 156.4(3)
O38 V16 O80 86.1(3)
O82 V16 O80 81.2(3)
O44 V17 O43 108.9(4)
O44 V17 O45 105.2(3)
O43 V17 O45 100.2(4)
O44 V17 O42 105.0(3)
O43 V17 O42 104.0(3)
O45 V17 O42 132.1(3)
O44 V17 O41 121.6(3)
O43 V17 O41 125.1(3)
O45 V17 O41 86.8(3)
O42 V17 O41 45.6(3)
O47 V18 O46 110.0(4)
O47 V18 O48 109.9(3)
O46 V18 O48 110.5(3)
O47 V18 O45 110.9(4)
O46 V18 O45 107.5(3)
O48 V18 O45 107.9(3)
V1 O2 V2 143.1(4)
V2 O4 V3 127.9(4)
V3 O6 V4 143.6(4)
V4 O8 V1 127.9(4)
O10 O9 V5 69.0(4)
O10 O9 V1 119.8(5)
V5 O9 V1 143.0(3)
O9 O10 V5 65.5(3)
O9 O10 V3 117.9(4)
V5 O10 V3 142.1(3)
V5 O11 Ag32 130.2(3)
V5 O11 Ag18 119.1(3)
Ag32 O11 Ag18 96.2(2)
V5 O11 Ag4 122.0(3)
Ag32 O11 Ag4 100.3(2)
Ag18 O11 Ag4 72.96(17)
V5 O12 Ag22 128.6(3)
V5 O12 Ag43 107.0(3)
Ag22 O12 Ag43 119.4(2)
V5 O12 Ag42 135.8(3)
Ag22 O12 Ag42 72.60(16)
Ag43 O12 Ag42 84.63(19)
V6 O13 V5 122.5(4)
V6 O13 Ag9 107.1(3)
V5 O13 Ag9 130.4(3)
V6 O14 Ag4 128.6(3)
V6 O14 Ag41 123.5(3)
Ag4 O14 Ag41 93.4(2)
V6 O15 Ag36 124.0(3)
V6 O16 Ag42 124.6(3)
V6 O16 Ag12 138.4(3)
Ag42 O16 Ag12 92.1(2)
V8 O18 V9 127.7(4)
V9 O20 V10 143.4(4)
V10 O22 V7 126.3(4)
V7 O24 V8 142.8(4)
O26 O25 V11 68.6(4)
O26 O25 V9 114.8(4)
V11 O25 V9 134.4(4)
O26 O25 V8 117.4(5)
V11 O25 V8 136.9(3)
V9 O25 V8 84.5(2)
O25 O26 V11 65.7(3)
O25 O26 V7 110.8(4)
V11 O26 V7 136.6(3)
V11 O27 Ag15 115.6(4)
V11 O27 Ag11 112.5(3)
Ag15 O27 Ag11 82.0(2)
V11 O28 Ag28 128.9(4)
V11 O28 Ag14 138.3(4)
Ag28 O28 Ag14 75.97(19)
V12 O29 V11 115.3(3)
V12 O29 Ag10 101.3(3)
V11 O29 Ag10 120.9(3)
V12 O29 Ag37 101.9(3)
V11 O29 Ag37 100.1(3)
Ag10 O29 Ag37 116.4(3)
V12 O30 Ag11 136.0(4)
V12 O30 Ag6 109.7(3)
Ag11 O30 Ag6 87.3(2)
V12 O30 Ag13 109.0(3)
Ag11 O30 Ag13 108.7(3)
Ag6 O30 Ag13 97.0(2)
V12 O31 Ag26 127.5(3)
V12 O31 Ag16 143.9(3)
Ag26 O31 Ag16 81.0(2)
V12 O32 Ag27 137.3(4)
V12 O32 Ag30 105.5(3)
Ag27 O32 Ag30 117.1(3)
V13 O34 V14 126.5(4)
V14 O36 V15 142.8(4)
V15 O38 V16 127.8(3)
V16 O40 V13 142.0(4)
O42 O41 V17 66.6(3)
O42 O41 V13 113.3(4)
V17 O41 V13 137.3(3)
O42 O41 V14 112.6(4)
V17 O41 V14 135.7(3)
V13 O41 V14 85.5(2)
O41 O42 V17 67.9(3)
O41 O42 V15 114.2(4)
V17 O42 V15 135.5(3)
V17 O43 Ag19 158.0(4)
V17 O44 Ag8 127.7(4)
V17 O44 Ag27 139.7(4)
Ag8 O44 Ag27 87.4(2)
V18 O45 V17 120.8(4)
V18 O45 Ag1 107.9(3)
V17 O45 Ag1 110.7(3)
V18 O46 Ag17 123.2(3)
V18 O46 Ag42 111.1(3)
Ag17 O46 Ag42 104.1(3)
V18 O46 Ag4 104.9(3)
Ag17 O46 Ag4 100.6(3)
Ag42 O46 Ag4 112.7(3)
V18 O47 Ag3 120.4(4)
V18 O47 Ag31 131.4(4)
Ag3 O47 Ag31 98.4(3)
V18 O47 Ag3' 137.0(4)
Ag3 O47 Ag3' 24.75(9)
Ag31 O47 Ag3' 74.1(2)
V18 O47 Ag29 134.6(4)
Ag3 O47 Ag29 83.9(2)
Ag31 O47 Ag29 72.7(2)
Ag3' O47 Ag29 81.2(2)
V18 O48 Ag6 129.8(3)
V18 O48 Ag13 116.0(3)
Ag6 O48 Ag13 110.5(3)
O51 P1 O50 111.8(4)
O51 P1 O49 108.6(4)
O50 P1 O49 110.1(4)
O51 P1 C153 107.4(4)
O50 P1 C153 108.7(5)
O49 P1 C153 110.2(5)
O54 P2 O53 112.1(4)
O54 P2 O52 107.1(4)
O53 P2 O52 110.9(4)
O54 P2 C157 111.4(5)
O53 P2 C157 108.6(5)
O52 P2 C157 106.6(5)
O57 P3 O56 111.2(4)
O57 P3 O55 110.8(4)
O56 P3 O55 110.2(4)
O57 P3 C161 109.0(5)
O56 P3 C161 106.9(5)
O55 P3 C161 108.6(5)
O60 P4 O58 109.4(5)
O60 P4 O59 112.5(4)
O58 P4 O59 109.3(4)
O60 P4 C165 107.8(5)
O58 P4 C165 109.5(5)
O59 P4 C165 108.4(5)
O63 P5 O62 110.7(4)
O63 P5 O61 110.2(4)
O62 P5 O61 110.5(4)
O63 P5 C169 105.3(5)
O62 P5 C169 109.9(5)
O61 P5 C169 110.1(5)
O66 P6 O65 112.8(5)
O66 P6 O64 109.8(5)
O65 P6 O64 110.1(4)
O66 P6 C173 109.5(5)
O65 P6 C173 107.5(5)
O64 P6 C173 106.8(5)
O69 P7 O67 111.1(4)
O69 P7 O68 109.6(4)
O67 P7 O68 109.6(4)
O69 P7 C177 108.7(5)
O67 P7 C177 109.0(5)
O68 P7 C177 108.9(5)
O71 P8 O70 111.4(4)
O71 P8 O72 107.3(4)
O70 P8 O72 111.1(4)
O71 P8 C181 109.6(4)
O70 P8 C181 110.6(4)
O72 P8 C181 106.8(4)
O71 P8 Ag37 57.6(2)
O70 P8 Ag37 116.9(3)
O72 P8 Ag37 51.1(3)
C181 P8 Ag37 132.2(3)
O75 P9 O74 107.9(4)
O75 P9 O73 112.1(4)
O74 P9 O73 110.6(4)
O75 P9 C185 107.8(4)
O74 P9 C185 108.3(4)
O73 P9 C185 110.0(4)
O78 P10 O76 112.2(4)
O78 P10 O77 110.4(4)
O76 P10 O77 109.4(4)
O78 P10 C189 106.1(5)
O76 P10 C189 109.1(5)
O77 P10 C189 109.4(5)
O81 P11 O80 111.8(4)
O81 P11 O79 109.4(4)
O80 P11 O79 110.8(4)
O81 P11 C193 110.0(5)
O80 P11 C193 108.4(5)
O79 P11 C193 106.4(4)
O84 P12 O83 111.9(4)
O84 P12 O82 109.9(4)
O83 P12 O82 110.2(4)
O84 P12 C197 107.6(4)
O83 P12 C197 110.3(4)
O82 P12 C197 106.8(4)
P1 O49 V1 128.0(4)
P1 O49 Ag24 130.0(4)
V1 O49 Ag24 101.9(3)
P1 O50 V2 137.5(4)
P1 O50 Ag43 116.6(4)
V2 O50 Ag43 103.1(3)
P1 O51 Ag22 113.5(4)
P1 O51 Ag7 130.8(4)
Ag22 O51 Ag7 98.2(3)
P2 O52 V2 131.1(4)
P2 O52 Ag43 103.6(3)
V2 O52 Ag43 109.0(3)
P2 O53 V3 136.8(4)
P2 O53 Ag9 106.7(4)
V3 O53 Ag9 106.1(3)
P2 O54 Ag25 140.9(4)
P3 O55 V3 132.7(5)
P3 O55 Ag9 110.0(4)
V3 O55 Ag9 106.6(3)
P3 O56 V4 137.7(5)
P3 O56 Ag32 114.1(4)
V4 O56 Ag32 107.2(3)
P3 O57 Ag39 138.4(5)
P4 O58 V4 129.6(4)
P4 O58 Ag32 105.9(4)
V4 O58 Ag32 108.5(3)
P4 O59 V1 137.0(4)
P4 O59 Ag24 120.0(4)
V1 O59 Ag24 102.1(3)
P4 O60 Ag18 121.2(4)
P5 O61 V7 128.3(4)
P5 O62 V8 136.0(4)
P5 O62 Ag15 113.9(4)
V8 O62 Ag15 105.1(3)
P5 O63 Ag36 121.6(4)
P5 O63 Ag34 127.6(4)
Ag36 O63 Ag34 100.3(3)
P6 O64 V8 132.4(5)
P6 O64 Ag15 101.7(4)
V8 O64 Ag15 108.4(3)
P6 O65 V9 137.5(5)
P6 O65 Ag14 108.4(4)
V9 O65 Ag14 107.2(3)
P6 O66 Ag28 144.0(4)
P7 O67 V9 133.1(5)
P7 O67 Ag14 112.0(4)
V9 O67 Ag14 109.2(3)
P7 O68 V10 138.3(4)
P7 O68 Ag10 110.4(4)
V10 O68 Ag10 109.0(3)
P7 O69 Ag33 147.2(4)
P7 O69 Ag35 131.9(4)
Ag33 O69 Ag35 80.7(2)
P8 O70 V10 130.0(4)
P8 O70 Ag10 107.1(4)
V10 O70 Ag10 104.3(3)
P8 O71 V7 134.6(4)
P8 O71 Ag37 92.2(3)
V7 O71 Ag37 121.5(3)
P8 O72 Ag5 139.2(4)
P8 O72 Ag37 98.5(3)
Ag5 O72 Ag37 118.3(3)
P9 O73 V13 128.9(4)
P9 O73 Ag1 113.7(3)
V13 O73 Ag1 105.6(3)
P9 O74 V14 135.3(4)
P9 O74 Ag2 106.1(3)
V14 O74 Ag2 113.0(3)
P9 O75 Ag17 138.0(4)
P9 O75 Ag2' 105.4(4)
Ag17 O75 Ag2' 114.0(3)
P10 O76 V14 133.4(4)
P10 O76 Ag2 125.2(4)
V14 O76 Ag2 100.0(3)
P10 O77 V15 137.1(5)
P10 O77 Ag8 108.7(4)
V15 O77 Ag8 107.8(3)
P10 O78 Ag29 127.5(4)
P10 O78 Ag20 138.5(4)
Ag29 O78 Ag20 93.3(2)
P11 O79 V15 133.5(4)
P11 O79 Ag8 111.1(4)
V15 O79 Ag8 105.5(3)
P11 O80 V16 136.2(4)
P11 O80 Ag23 123.3(4)
V16 O80 Ag23 100.2(3)
P11 O81 Ag30 139.4(4)
P11 O81 Ag16 124.4(4)
Ag30 O81 Ag16 92.7(2)
P12 O82 V16 132.8(4)
P12 O82 Ag23 127.9(4)
V16 O82 Ag23 99.1(3)
P12 O83 V13 135.0(4)
P12 O83 Ag1 119.3(3)
V13 O83 Ag1 102.8(3)
P12 O84 Ag21 141.5(4)
P12 O84 Ag19 109.3(4)
Ag21 O84 Ag19 91.8(2)
C2 C1 Ag42 154.3(8)
C2 C1 Ag21 126.0(8)
Ag42 C1 Ag21 78.9(3)
C2 C1 Ag1 78.5(6)
Ag42 C1 Ag1 100.1(4)
Ag21 C1 Ag1 85.1(3)
C2 C1 Ag7 113.5(7)
Ag42 C1 Ag7 75.5(3)
Ag21 C1 Ag7 76.2(3)
Ag1 C1 Ag7 161.3(4)
C1 C2 C3 167.7(10)
C1 C2 Ag1 71.4(6)
C3 C2 Ag1 120.8(6)
C4 C3 C8 122.4(10)
C4 C3 C2 117.2(9)
C8 C3 C2 120.3(10)
C3 C4 C5 117.6(10)
C3 C4 H4 121.2
C5 C4 H4 121.2
C6 C5 C4 121.2(11)
C6 C5 H5 119.4
C4 C5 H5 119.4
C5 C6 C7 118.8(10)
C5 C6 H6 120.6
C7 C6 H6 120.6
C8 C7 C6 120.8(12)
C8 C7 H7 119.6
C6 C7 H7 119.6
C7 C8 C3 119.2(12)
C7 C8 H8 120.4
C3 C8 H8 120.4
C10 C9 Ag11 174.3(9)
C10 C9 Ag28 97.2(8)
Ag11 C9 Ag28 81.7(3)
C10 C9 Ag12 100.6(8)
Ag11 C9 Ag12 84.6(3)
Ag28 C9 Ag12 125.1(4)
C10 C9 Ag25 91.8(8)
Ag11 C9 Ag25 84.6(3)
Ag28 C9 Ag25 129.2(4)
Ag12 C9 Ag25 101.7(4)
C9 C10 C11 174.4(14)
C16 C11 C10 122.4(12)
C16 C11 C12 118.2(14)
C10 C11 C12 119.3(14)
C13 C12 C11 120(2)
C13 C12 H12 120.1
C11 C12 H12 120.1
C12 C13 C14 116(3)
C12 C13 H13 121.8
C14 C13 H13 121.8
C15 C14 C13 123(3)
C15 C14 H14 118.5
C13 C14 H14 118.5
C14 C15 C16 121(2)
C14 C15 H15 119.7
C16 C15 H15 119.7
C15 C16 C11 121.6(15)
C15 C16 H16 119.2
C11 C16 H16 119.2
C18 C17 Ag13 167.9(10)
C18 C17 Ag36 105.9(8)
Ag13 C17 Ag36 83.0(4)
C18 C17 Ag37 86.9(7)
Ag13 C17 Ag37 86.9(4)
Ag36 C17 Ag37 78.3(3)
C18 C17 Ag41 100.9(8)
Ag13 C17 Ag41 87.9(4)
Ag36 C17 Ag41 84.8(4)
Ag37 C17 Ag41 162.8(5)
C18 C17 Ag31 99.6(8)
Ag13 C17 Ag31 74.9(3)
Ag36 C17 Ag31 148.6(5)
Ag37 C17 Ag31 121.6(5)
Ag41 C17 Ag31 72.5(3)
C17 C18 C19 176.4(12)
C17 C18 Ag37 64.2(6)
C19 C18 Ag37 119.4(8)
C24 C19 C20 120.3(11)
C24 C19 C18 120.4(11)
C20 C19 C18 119.2(11)
C21 C20 C19 121.2(13)
C21 C20 H20 119.4
C19 C20 H20 119.4
C20 C21 C22 118.1(14)
C20 C21 H21 120.9
C22 C21 H21 120.9
C23 C22 C21 121.7(13)
C23 C22 H22 119.1
C21 C22 H22 119.1
C22 C23 C24 119.3(13)
C22 C23 H23 120.3
C24 C23 H23 120.3
C19 C24 C23 119.1(12)
C19 C24 H24 120.4
C23 C24 H24 120.4
C26 C25 Ag5 160.6(8)
C26 C25 Ag8 82.6(7)
Ag5 C25 Ag8 115.4(4)
C26 C25 Ag20 108.5(8)
Ag5 C25 Ag20 83.5(3)
Ag8 C25 Ag20 78.4(3)
C25 C26 C27 169.9(11)
C25 C26 Ag8 68.1(6)
C27 C26 Ag8 122.0(7)
C28 C27 C32 120.0(11)
C28 C27 C26 118.2(11)
C32 C27 C26 121.8(10)
C27 C28 C29 121.0(14)
C27 C28 H28 119.5
C29 C28 H28 119.5
C30 C29 C28 118.4(15)
C30 C29 H29 120.8
C28 C29 H29 120.8
C29 C30 C31 121.3(14)
C29 C30 H30 119.4
C31 C30 H30 119.4
C32 C31 C30 120.9(15)
C32 C31 H31 119.6
C30 C31 H31 119.6
C31 C32 C27 118.3(12)
C31 C32 H32 120.9
C27 C32 H32 120.9
C34 C33 Ag25 146.3(11)
C34 C33 Ag15 117.9(10)
Ag25 C33 Ag15 82.4(4)
C34 C33 Ag34 125.1(10)
Ag25 C33 Ag34 79.7(4)
Ag15 C33 Ag34 86.7(4)
C33 C34 C35 173.7(16)
C40 C35 C36 119.5(14)
C40 C35 C34 121.3(15)
C36 C35 C34 119.2(15)
C37 C36 C35 121(2)
C37 C36 H36 119.6
C35 C36 H36 119.6
C36 C37 C38 119(2)
C36 C37 H37 120.7
C38 C37 H37 120.7
C39 C38 C37 121(2)
C39 C38 H38 119.6
C37 C38 H38 119.6
C38 C39 C40 122(2)
C38 C39 H39 119.2
C40 C39 H39 119.2
C35 C40 C39 118(2)
C35 C40 H40 121.0
C39 C40 H40 121.0
C42 C41 Ag38 163.7(14)
C42 C41 Ag9 97.2(14)
Ag38 C41 Ag9 85.1(4)
C42 C41 Ag34 97.3(13)
Ag38 C41 Ag34 99.0(5)
Ag9 C41 Ag34 83.6(5)
C41 C42 C43 178(2)
C41 C42 Ag9 57.6(11)
C43 C42 Ag9 122.6(13)
C41 C42 Ag34 57.5(11)
C43 C42 Ag34 124.3(12)
Ag9 C42 Ag34 69.1(5)
C44 C43 C48 120.0
C44 C43 C42 118.9(13)
C48 C43 C42 121.0(13)
C45 C44 C43 120.0
C45 C44 H44 120.0
C43 C44 H44 120.0
C44 C45 C46 120.0
C44 C45 H45 120.0
C46 C45 H45 120.0
C47 C46 C45 120.0
C47 C46 H46 120.0
C45 C46 H46 120.0
C46 C47 C48 120.0
C46 C47 H47 120.0
C48 C47 H47 120.0
C47 C48 C43 120.0
C47 C48 H48 120.0
C43 C48 H48 120.0
C50 C49 Ag12 139.1(8)
C50 C49 Ag43 132.9(8)
Ag12 C49 Ag43 81.7(3)
C50 C49 Ag7 108.8(7)
Ag12 C49 Ag7 97.3(4)
Ag43 C49 Ag7 79.5(3)
C49 C50 C51 177.8(11)
C56 C51 C52 119.5(12)
C56 C51 C50 119.4(12)
C52 C51 C50 121.0(10)
C51 C52 C53 118.1(12)
C51 C52 H52 121.0
C53 C52 H52 121.0
C54 C53 C52 124.0(14)
C54 C53 H53 118.0
C52 C53 H53 118.0
C53 C54 C55 117.4(13)
C53 C54 H54 121.3
C55 C54 H54 121.3
C54 C55 C56 120.0(14)
C54 C55 H55 120.0
C56 C55 H55 120.0
C51 C56 C55 120.8(16)
C51 C56 H56 119.6
C55 C56 H56 119.6
C58 C57 Ag6 173.6(8)
C58 C57 Ag21 107.7(7)
Ag6 C57 Ag21 78.6(3)
C58 C57 Ag26 80.1(7)
Ag6 C57 Ag26 95.1(4)
Ag21 C57 Ag26 147.4(4)
C58 C57 Ag12 90.6(7)
Ag6 C57 Ag12 88.1(4)
Ag21 C57 Ag12 92.2(4)
Ag26 C57 Ag12 119.8(3)
C57 C58 C59 173.0(10)
C57 C58 Ag26 71.4(6)
C59 C58 Ag26 112.9(7)
C60 C59 C64 117.5(11)
C60 C59 C58 123.7(11)
C64 C59 C58 118.6(10)
C61 C60 C59 121.4(14)
C61 C60 H60 119.3
C59 C60 H60 119.3
C60 C61 C62 121.0(13)
C60 C61 H61 119.5
C62 C61 H61 119.5
C63 C62 C61 119.1(12)
C63 C62 H62 120.5
C61 C62 H62 120.5
C62 C63 C64 118.5(15)
C62 C63 H63 120.7
C64 C63 H63 120.7
C59 C64 C63 122.2(13)
C59 C64 H64 118.9
C63 C64 H64 118.9
C66 C65 Ag33 139.3(9)
C66 C65 Ag26 138.4(9)
Ag33 C65 Ag26 79.0(3)
C66 C65 Ag28 85.6(9)
Ag33 C65 Ag28 121.2(4)
Ag26 C65 Ag28 83.1(3)
C66 C65 Ag14 82.8(8)
Ag33 C65 Ag14 76.3(3)
Ag26 C65 Ag14 131.8(4)
Ag28 C65 Ag14 75.6(3)
C65 C66 C67 173.5(15)
C65 C66 Ag28 66.6(7)
C67 C66 Ag28 118.8(10)
C65 C66 Ag14 69.9(7)
C67 C66 Ag14 114.7(9)
Ag28 C66 Ag14 69.9(3)
C68 C67 C72 120.0
C68 C67 C66 121.9(12)
C72 C67 C66 117.7(12)
C67 C68 C69 120.0
C67 C68 H68 120.0
C69 C68 H68 120.0
C70 C69 C68 120.0
C70 C69 H69 120.0
C68 C69 H69 120.0
C71 C70 C69 120.0
C71 C70 H70 120.0
C69 C70 H70 120.0
C70 C71 C72 120.0
C70 C71 H71 120.0
C72 C71 H71 120.0
C71 C72 C67 120.0
C71 C72 H72 120.0
C67 C72 H72 120.0
C74 C73 Ag35 139.6(9)
C74 C73 Ag10 127.4(8)
Ag35 C73 Ag10 85.0(4)
C74 C73 Ag30 122.6(9)
Ag35 C73 Ag30 79.9(3)
Ag10 C73 Ag30 83.0(3)
C73 C74 C75 177.0(12)
C76 C75 C80 120.0
C76 C75 C74 119.0(9)
C80 C75 C74 121.0(9)
C77 C76 C75 120.0
C77 C76 H76 120.0
C75 C76 H76 120.0
C76 C77 C78 120.0
C76 C77 H77 120.0
C78 C77 H77 120.0
C79 C78 C77 120.0
C79 C78 H78 120.0
C77 C78 H78 120.0
C80 C79 C78 120.0
C80 C79 H79 120.0
C78 C79 H79 120.0
C79 C80 C75 120.0
C79 C80 H80 120.0
C75 C80 H80 120.0
C82 C81 Ag27 158.6(10)
C82 C81 Ag31 104.8(8)
Ag27 C81 Ag31 84.5(4)
C82 C81 Ag29 113.3(8)
Ag27 C81 Ag29 87.0(4)
Ag31 C81 Ag29 80.6(3)
C82 C81 Ag20 91.2(8)
Ag27 C81 Ag20 80.5(3)
Ag31 C81 Ag20 164.0(5)
Ag29 C81 Ag20 93.2(3)
C81 C82 C83 178.1(13)
C81 C82 Ag20 62.5(7)
C83 C82 Ag20 119.2(9)
C88 C83 C84 119.8(12)
C88 C83 C82 119.7(12)
C84 C83 C82 120.5(12)
C85 C84 C83 117.6(16)
C85 C84 H84 121.2
C83 C84 H84 121.2
C86 C85 C84 121.8(18)
C86 C85 H85 119.1
C84 C85 H85 119.1
C85 C86 C87 121.5(14)
C85 C86 H86 119.3
C87 C86 H86 119.3
C88 C87 C86 117.2(13)
C88 C87 H87 121.4
C86 C87 H87 121.4
C87 C88 C83 122.0(13)
C87 C88 H88 119.0
C83 C88 H88 119.0
C90 C89 Ag2' 165.5(9)
C90 C89 Ag3 123.9(10)
Ag2' C89 Ag3 61.4(3)
C90 C89 Ag2 149.6(10)
Ag2' C89 Ag2 25.76(15)
Ag3 C89 Ag2 85.8(4)
C90 C89 Ag29 100.5(8)
Ag2' C89 Ag29 91.0(4)
Ag3 C89 Ag29 100.6(4)
Ag2 C89 Ag29 77.7(4)
C90 C89 Ag3' 103.1(9)
Ag2' C89 Ag3' 85.5(4)
Ag3 C89 Ag3' 26.40(14)
Ag2 C89 Ag3' 107.3(4)
Ag29 C89 Ag3' 90.1(3)
C89 C90 C91 177.5(14)
C92 C91 C96 120.0
C92 C91 C90 121.7(10)
C96 C91 C90 118.3(10)
C93 C92 C91 120.0
C93 C92 H92 120.0
C91 C92 H92 120.0
C92 C93 C94 120.0
C92 C93 H93 120.0
C94 C93 H93 120.0
C95 C94 C93 120.0
C95 C94 H94 120.0
C93 C94 H94 120.0
C96 C95 C94 120.0
C96 C95 H95 120.0
C94 C95 H95 120.0
C95 C96 C91 120.0
C95 C96 H96 120.0
C91 C96 H96 120.0
C98 C97 Ag4 164.5(9)
C98 C97 Ag3 88.8(7)
Ag4 C97 Ag3 92.9(4)
C98 C97 Ag40 115.3(8)
Ag4 C97 Ag40 79.3(4)
Ag3 C97 Ag40 102.1(4)
C98 C97 Ag3' 105.9(8)
Ag4 C97 Ag3' 81.2(4)
Ag3 C97 Ag3' 25.47(13)
Ag40 C97 Ag3' 77.8(3)
C98 C97 Ag18 89.8(8)
Ag4 C97 Ag18 79.7(3)
Ag3 C97 Ag18 143.5(4)
Ag40 C97 Ag18 111.3(4)
Ag3' C97 Ag18 156.7(4)
C97 C98 C99 175.7(11)
C97 C98 Ag3 62.5(6)
C99 C98 Ag3 121.2(7)
C100 C99 C104 119.2(11)
C100 C99 C98 119.9(11)
C104 C99 C98 120.9(11)
C99 C100 C101 119.0(12)
C99 C100 H100 120.5
C101 C100 H100 120.5
C102 C101 C100 120.1(13)
C102 C101 H101 120.0
C100 C101 H101 120.0
C103 C102 C101 120.7(13)
C103 C102 H102 119.7
C101 C102 H102 119.7
C104 C103 C102 119.5(14)
C104 C103 H103 120.2
C102 C103 H103 120.2
C103 C104 C99 121.5(13)
C103 C104 H104 119.3
C99 C104 H104 119.3
C106 C105 Ag22 138.0(10)
C106 C105 Ag17 124.5(8)
Ag22 C105 Ag17 83.3(3)
C106 C105 Ag18 131.1(9)
Ag22 C105 Ag18 81.2(3)
Ag17 C105 Ag18 77.4(4)
C106 C105 Ag24 76.8(7)
Ag22 C105 Ag24 77.3(3)
Ag17 C105 Ag24 158.5(5)
Ag18 C105 Ag24 90.4(4)
C105 C106 C107 175.5(11)
C105 C106 Ag24 74.1(7)
C107 C106 Ag24 110.4(7)
C112 C107 C108 121.2(12)
C112 C107 C106 121.0(11)
C108 C107 C106 117.8(12)
C109 C108 C107 116.3(15)
C109 C108 H108 121.9
C107 C108 H108 121.9
C110 C109 C108 121.8(15)
C110 C109 H109 119.1
C108 C109 H109 119.1
C109 C110 C111 120.6(15)
C109 C110 H110 119.7
C111 C110 H110 119.7
C112 C111 C110 119.4(17)
C112 C111 H111 120.3
C110 C111 H111 120.3
C111 C112 C107 120.7(14)
C111 C112 H112 119.7
C107 C112 H112 119.7
C114 C113 Ag32 146.9(12)
C114 C113 Ag40 130.5(13)
Ag32 C113 Ag40 81.4(4)
C114 C113 Ag39 104.1(15)
Ag32 C113 Ag39 85.0(4)
Ag40 C113 Ag39 84.7(4)
C113 C114 C115 165(2)
C116 C115 C120 120.0
C116 C115 C114 116(2)
C120 C115 C114 123(2)
C117 C116 C115 120.0
C117 C116 H116 120.0
C115 C116 H116 120.0
C118 C117 C116 120.0
C118 C117 H117 120.0
C116 C117 H117 120.0
C119 C118 C117 120.0
C119 C118 H118 120.0
C117 C118 H118 120.0
C118 C119 C120 120.0
C118 C119 H119 120.0
C120 C119 H119 120.0
C119 C120 C115 120.0
C119 C120 H120 120.0
C115 C120 H120 120.0
C122 C121 Ag19 150.1(9)
C122 C121 Ag23 98.4(8)
Ag19 C121 Ag23 81.5(3)
C122 C121 Ag16 130.3(8)
Ag19 C121 Ag16 79.6(3)
Ag23 C121 Ag16 84.5(4)
C122 C121 Ag26 105.9(8)
Ag19 C121 Ag26 76.6(3)
Ag23 C121 Ag26 155.6(4)
Ag16 C121 Ag26 81.2(3)
C121 C122 C123 174.3(12)
C124 C123 C128 117.9(14)
C124 C123 C122 121.2(13)
C128 C123 C122 120.8(14)
C123 C124 C125 121.6(18)
C123 C124 H124 119.2
C125 C124 H124 119.2
C126 C125 C124 119(2)
C126 C125 H125 120.7
C124 C125 H125 120.7
C127 C126 C125 121.3(18)
C127 C126 H126 119.4
C125 C126 H126 119.4
C126 C127 C128 120.2(19)
C126 C127 H127 119.9
C128 C127 H127 119.9
C123 C128 C127 120.0(19)
C123 C128 H128 120.0
C127 C128 H128 120.0
C130 C129 Ag41 145(3)
C130 C129 Ag38 96(4)
Ag41 C129 Ag38 102.1(6)
C130 C129 Ag39 124.5(16)
Ag41 C129 Ag39 82.7(5)
Ag38 C129 Ag39 97.3(6)
C129 C130 C131 176(6)
C129 C130 Ag38 59(3)
C131 C130 Ag38 125(3)
C132 C131 C136 120.0
C132 C131 C130 119.5(12)
C136 C131 C130 120.1(12)
C133 C132 C131 120.0
C133 C132 H132 120.0
C131 C132 H132 120.0
C132 C133 C134 120.0
C132 C133 H133 120.0
C134 C133 H133 120.0
C133 C134 C135 120.0
C133 C134 H134 120.0
C135 C134 H134 120.0
C134 C135 C136 120.0
C134 C135 H135 120.0
C136 C135 H135 120.0
C135 C136 C131 120.0
C135 C136 H136 120.0
C131 C136 H136 120.0
C138 C137 Ag35 152.8(10)
C138 C137 Ag16 124.4(9)
Ag35 C137 Ag16 81.8(3)
C138 C137 Ag33 100.9(11)
Ag35 C137 Ag33 88.8(3)
Ag16 C137 Ag33 82.6(3)
C137 C138 C139 173.5(15)
C138 C139 C140 118.6(19)
C138 C139 C144 121.4(19)
C140 C139 C144 120.0
C139 C140 C141 120.0
C139 C140 H140 120.0
C141 C140 H140 120.0
C142 C141 C140 120.0
C142 C141 H141 120.0
C140 C141 H141 120.0
C143 C142 C141 120.0
C143 C142 H142 120.0
C141 C142 H142 120.0
C142 C143 C144 120.0
C142 C143 H143 120.0
C144 C143 H143 120.0
C143 C144 C139 120.0
C143 C144 H144 120.0
C139 C144 H144 120.0
C146 C145 Ag3' 113.5(14)
C146 C145 Ag31 121(2)
Ag3' C145 Ag31 85.8(5)
C146 C145 Ag41 115.1(14)
Ag3' C145 Ag41 129.3(10)
Ag31 C145 Ag41 81.2(4)
C145 C146 C147 169(4)
C148 C147 C152 120.0
C148 C147 C146 128(6)
C152 C147 C146 109(6)
C149 C148 C147 120.0
C149 C148 H148 120.0
C147 C148 H148 120.0
C148 C149 C150 120.0
C148 C149 H149 120.0
C150 C149 H149 120.0
C151 C150 C149 120.0
C151 C150 H150 120.0
C149 C150 H150 120.0
C152 C151 C150 120.0
C152 C151 H151 120.0
C150 C151 H151 120.0
C151 C152 C147 120.0
C151 C152 H152 120.0
C147 C152 H152 120.0
C156 C153 C154 110.1(10)
C156 C153 C155 108.4(10)
C154 C153 C155 112.0(12)
C156 C153 P1 111.9(7)
C154 C153 P1 105.8(8)
C155 C153 P1 108.6(8)
C153 C154 H15A 109.5
C153 C154 H15B 109.5
H15A C154 H15B 109.5
C153 C154 H15C 109.5
H15A C154 H15C 109.5
H15B C154 H15C 109.5
C153 C155 H15D 109.5
C153 C155 H15E 109.5
H15D C155 H15E 109.5
C153 C155 H15F 109.5
H15D C155 H15F 109.5
H15E C155 H15F 109.5
C153 C156 H15G 109.5
C153 C156 H15H 109.5
H15G C156 H15H 109.5
C153 C156 H15I 109.5
H15G C156 H15I 109.5
H15H C156 H15I 109.5
C160 C157 C159 111.9(13)
C160 C157 C158 108.3(11)
C159 C157 C158 106.6(13)
C160 C157 P2 112.5(9)
C159 C157 P2 107.6(9)
C158 C157 P2 109.8(9)
C157 C158 H15J 109.5
C157 C158 H15K 109.5
H15J C158 H15K 109.5
C157 C158 H15L 109.5
H15J C158 H15L 109.5
H15K C158 H15L 109.5
C157 C159 H15M 109.5
C157 C159 H15N 109.5
H15M C159 H15N 109.5
C157 C159 H15O 109.5
H15M C159 H15O 109.5
H15N C159 H15O 109.5
C157 C160 H16A 109.5
C157 C160 H16B 109.5
H16A C160 H16B 109.5
C157 C160 H16C 109.5
H16A C160 H16C 109.5
H16B C160 H16C 109.5
C162 C161 C164 110.7(14)
C162 C161 C163 113.5(13)
C164 C161 C163 109.0(12)
C162 C161 P3 107.7(10)
C164 C161 P3 106.3(8)
C163 C161 P3 109.3(9)
C161 C162 H16D 109.5
C161 C162 H16E 109.5
H16D C162 H16E 109.5
C161 C162 H16F 109.5
H16D C162 H16F 109.5
H16E C162 H16F 109.5
C161 C163 H16G 109.5
C161 C163 H16H 109.5
H16G C163 H16H 109.5
C161 C163 H16I 109.5
H16G C163 H16I 109.5
H16H C163 H16I 109.5
C161 C164 H16J 109.5
C161 C164 H16K 109.5
H16J C164 H16K 109.5
C161 C164 H16L 109.5
H16J C164 H16L 109.5
H16K C164 H16L 109.5
C168 C165 C167 109.6(10)
C168 C165 C166 108.8(10)
C167 C165 C166 108.6(12)
C168 C165 P4 110.5(10)
C167 C165 P4 111.9(8)
C166 C165 P4 107.3(8)
C165 C166 H16M 109.5
C165 C166 H16N 109.5
H16M C166 H16N 109.5
C165 C166 H16O 109.5
H16M C166 H16O 109.5
H16N C166 H16O 109.5
C165 C167 H16P 109.5
C165 C167 H16Q 109.5
H16P C167 H16Q 109.5
C165 C167 H16R 109.5
H16P C167 H16R 109.5
H16Q C167 H16R 109.5
C165 C168 H16S 109.5
C165 C168 H16T 109.5
H16S C168 H16T 109.5
C165 C168 H16U 109.5
H16S C168 H16U 109.5
H16T C168 H16U 109.5
C170 C169 C172 107.5(11)
C170 C169 C171 112.8(11)
C172 C169 C171 110.1(13)
C170 C169 P5 112.2(8)
C172 C169 P5 106.4(8)
C171 C169 P5 107.6(8)
C169 C170 H17A 109.5
C169 C170 H17B 109.5
H17A C170 H17B 109.5
C169 C170 H17C 109.5
H17A C170 H17C 109.5
H17B C170 H17C 109.5
C169 C171 H17D 109.5
C169 C171 H17E 109.5
H17D C171 H17E 109.5
C169 C171 H17F 109.5
H17D C171 H17F 109.5
H17E C171 H17F 109.5
C169 C172 H17G 109.5
C169 C172 H17H 109.5
H17G C172 H17H 109.5
C169 C172 H17I 109.5
H17G C172 H17I 109.5
H17H C172 H17I 109.5
C174 C173 C176 109.5(11)
C174 C173 C175 114.4(12)
C176 C173 C175 107.2(10)
C174 C173 P6 109.7(8)
C176 C173 P6 109.5(8)
C175 C173 P6 106.5(8)
C173 C174 H17J 109.5
C173 C174 H17K 109.5
H17J C174 H17K 109.5
C173 C174 H17L 109.5
H17J C174 H17L 109.5
H17K C174 H17L 109.5
C173 C175 H17M 109.5
C173 C175 H17N 109.5
H17M C175 H17N 109.5
C173 C175 H17O 109.5
H17M C175 H17O 109.5
H17N C175 H17O 109.5
C173 C176 H17P 109.5
C173 C176 H17Q 109.5
H17P C176 H17Q 109.5
C173 C176 H17R 109.5
H17P C176 H17R 109.5
H17Q C176 H17R 109.5
C180 C177 C178 108.9(11)
C180 C177 C179 108.1(11)
C178 C177 C179 113.4(12)
C180 C177 P7 110.0(9)
C178 C177 P7 108.2(8)
C179 C177 P7 108.2(8)
C177 C178 H17S 109.5
C177 C178 H17T 109.5
H17S C178 H17T 109.5
C177 C178 H17U 109.5
H17S C178 H17U 109.5
H17T C178 H17U 109.5
C177 C179 H17V 109.5
C177 C179 H17W 109.5
H17V C179 H17W 109.5
C177 C179 H17$ 109.5
H17V C179 H17$ 109.5
H17W C179 H17$ 109.5
C177 C180 H18A 109.5
C177 C180 H18B 109.5
H18A C180 H18B 109.5
C177 C180 H18C 109.5
H18A C180 H18C 109.5
H18B C180 H18C 109.5
C184 C181 C183 111.0(8)
C184 C181 C182 109.5(10)
C183 C181 C182 109.2(9)
C184 C181 P8 109.3(7)
C183 C181 P8 110.9(7)
C182 C181 P8 106.8(6)
C181 C182 H18D 109.5
C181 C182 H18E 109.5
H18D C182 H18E 109.5
C181 C182 H18F 109.5
H18D C182 H18F 109.5
H18E C182 H18F 109.5
C181 C183 H18G 109.5
C181 C183 H18H 109.5
H18G C183 H18H 109.5
C181 C183 H18I 109.5
H18G C183 H18I 109.5
H18H C183 H18I 109.5
C181 C184 H18J 109.5
C181 C184 H18K 109.5
H18J C184 H18K 109.5
C181 C184 H18L 109.5
H18J C184 H18L 109.5
H18K C184 H18L 109.5
C186 C185 C188 108.2(10)
C186 C185 C187 108.2(9)
C188 C185 C187 110.1(10)
C186 C185 P9 109.6(8)
C188 C185 P9 109.1(7)
C187 C185 P9 111.6(7)
C185 C186 H18M 109.5
C185 C186 H18N 109.5
H18M C186 H18N 109.5
C185 C186 H18O 109.5
H18M C186 H18O 109.5
H18N C186 H18O 109.5
C185 C187 H18P 109.5
C185 C187 H18Q 109.5
H18P C187 H18Q 109.5
C185 C187 H18R 109.5
H18P C187 H18R 109.5
H18Q C187 H18R 109.5
C185 C188 H18S 109.5
C185 C188 H18T 109.5
H18S C188 H18T 109.5
C185 C188 H18U 109.5
H18S C188 H18U 109.5
H18T C188 H18U 109.5
C191 C189 C192 112.0(11)
C191 C189 C190 109.7(11)
C192 C189 C190 108.7(11)
C191 C189 P10 111.3(8)
C192 C189 P10 107.2(8)
C190 C189 P10 107.8(8)
C189 C190 H19A 109.5
C189 C190 H19B 109.5
H19A C190 H19B 109.5
C189 C190 H19C 109.5
H19A C190 H19C 109.5
H19B C190 H19C 109.5
C189 C191 H19D 109.5
C189 C191 H19E 109.5
H19D C191 H19E 109.5
C189 C191 H19F 109.5
H19D C191 H19F 109.5
H19E C191 H19F 109.5
C189 C192 H19G 109.5
C189 C192 H19H 109.5
H19G C192 H19H 109.5
C189 C192 H19I 109.5
H19G C192 H19I 109.5
H19H C192 H19I 109.5
C195 C193 C196 112.1(10)
C195 C193 C194 107.8(10)
C196 C193 C194 106.2(10)
C195 C193 P11 111.7(8)
C196 C193 P11 110.1(8)
C194 C193 P11 108.7(7)
C193 C194 H19J 109.5
C193 C194 H19K 109.5
H19J C194 H19K 109.5
C193 C194 H19L 109.5
H19J C194 H19L 109.5
H19K C194 H19L 109.5
C193 C195 H19M 109.5
C193 C195 H19N 109.5
H19M C195 H19N 109.5
C193 C195 H19O 109.5
H19M C195 H19O 109.5
H19N C195 H19O 109.5
C193 C196 H19P 109.5
C193 C196 H19Q 109.5
H19P C196 H19Q 109.5
C193 C196 H19R 109.5
H19P C196 H19R 109.5
H19Q C196 H19R 109.5
C199 C197 C198 109.8(9)
C199 C197 C200 110.0(11)
C198 C197 C200 109.3(10)
C199 C197 P12 111.9(7)
C198 C197 P12 107.6(8)
C200 C197 P12 108.1(7)
C197 C198 H19S 109.5
C197 C198 H19T 109.5
H19S C198 H19T 109.5
C197 C198 H19U 109.5
H19S C198 H19U 109.5
H19T C198 H19U 109.5
C197 C199 H19V 109.5
C197 C199 H19W 109.5
H19V C199 H19W 109.5
C197 C199 H19$ 109.5
H19V C199 H19$ 109.5
H19W C199 H19$ 109.5
C197 C200 H20A 109.5
C197 C200 H20B 109.5
H20A C200 H20B 109.5
C197 C200 H20C 109.5
H20A C200 H20C 109.5
H20B C200 H20C 109.5
C201 O85 Ag14 118.5(10)
C204 O86 Ag20 128.1(8)
C207 O87 Ag23 130.1(9)
C210 O88 Ag24 133.1(11)
C213 O89 Ag7 125.1(10)
C216 O93 Ag40 129(4)
C201 N1 C203 123.4(14)
C201 N1 C202 118.7(14)
C203 N1 C202 117.8(14)
C204 N2 C205 122.2(12)
C204 N2 C206 122.8(12)
C205 N2 C206 115.0(11)
C207 N3 C209 122.8(12)
C207 N3 C208 120.7(12)
C209 N3 C208 116.4(11)
C210 N4 C212 118.7(19)
C210 N4 C211 129(2)
C212 N4 C211 112(2)
C213 N5 C214 129.6(15)
C213 N5 C215 115.9(15)
C214 N5 C215 113.5(12)
C216 N6 C217 115(5)
C216 N6 C218 136(6)
C217 N6 C218 100.4(17)
C219 N7 C221 119.7(15)
C219 N7 C220 119.2(17)
C221 N7 C220 120.6(17)
C233 N8 C231 123(2)
C233 N8 C232 116.4(19)
C231 N8 C232 121.0(18)
C222 N9 C223 121.2(16)
C222 N9 C224 124.9(15)
C223 N9 C224 113.8(15)
C234 N10 C236 115(3)
C234 N10 C235 118(4)
C236 N10 C235 127(4)
C237 N11 C239 131(3)
C237 N11 C238 120(3)
C239 N11 C238 108(3)
O85 C201 N1 127.6(14)
O85 C201 H201 116.2
N1 C201 H201 116.2
N1 C202 H20D 109.5
N1 C202 H20E 109.5
H20D C202 H20E 109.5
N1 C202 H20F 109.5
H20D C202 H20F 109.5
H20E C202 H20F 109.5
N1 C203 H20G 109.5
N1 C203 H20H 109.5
H20G C203 H20H 109.5
N1 C203 H20I 109.5
H20G C203 H20I 109.5
H20H C203 H20I 109.5
O86 C204 N2 124.5(13)
O86 C204 H204 117.8
N2 C204 H204 117.8
N2 C205 H20J 109.5
N2 C205 H20K 109.5
H20J C205 H20K 109.5
N2 C205 H20L 109.5
H20J C205 H20L 109.5
H20K C205 H20L 109.5
N2 C206 H20M 109.5
N2 C206 H20N 109.5
H20M C206 H20N 109.5
N2 C206 H20O 109.5
H20M C206 H20O 109.5
H20N C206 H20O 109.5
O87 C207 N3 124.8(14)
O87 C207 H207 117.6
N3 C207 H207 117.6
N3 C208 H20P 109.5
N3 C208 H20Q 109.5
H20P C208 H20Q 109.5
N3 C208 H20R 109.5
H20P C208 H20R 109.5
H20Q C208 H20R 109.5
N3 C209 H20S 109.5
N3 C209 H20T 109.5
H20S C209 H20T 109.5
N3 C209 H20U 109.5
H20S C209 H20U 109.5
H20T C209 H20U 109.5
O88 C210 N4 128(2)
O88 C210 H210 115.8
N4 C210 H210 115.8
N4 C211 H21A 109.5
N4 C211 H21B 109.5
H21A C211 H21B 109.5
N4 C211 H21C 109.5
H21A C211 H21C 109.5
H21B C211 H21C 109.5
N4 C212 H21D 109.5
N4 C212 H21E 109.5
H21D C212 H21E 109.5
N4 C212 H21F 109.5
H21D C212 H21F 109.5
H21E C212 H21F 109.5
O89 C213 N5 131.1(17)
O89 C213 H213 114.4
N5 C213 H213 114.4
N5 C214 H21G 109.5
N5 C214 H21H 109.5
H21G C214 H21H 109.5
N5 C214 H21I 109.5
H21G C214 H21I 109.5
H21H C214 H21I 109.5
N5 C215 H21J 109.5
N5 C215 H21K 109.5
H21J C215 H21K 109.5
N5 C215 H21L 109.5
H21J C215 H21L 109.5
H21K C215 H21L 109.5
O93 C216 N6 119(5)
O93 C216 H216 120.5
N6 C216 H216 120.5
N6 C217 H21M 109.5
N6 C217 H21N 109.5
H21M C217 H21N 109.5
N6 C217 H21O 109.5
H21M C217 H21O 109.5
H21N C217 H21O 109.5
N6 C218 H21P 109.5
N6 C218 H21Q 109.5
H21P C218 H21Q 109.5
N6 C218 H21R 109.5
H21P C218 H21R 109.5
H21Q C218 H21R 109.5
O90 C219 N7 128(2)
O90 C219 H219 116.2
N7 C219 H219 116.2
N7 C220 H22A 109.5
N7 C220 H22B 109.5
H22A C220 H22B 109.5
N7 C220 H22C 109.5
H22A C220 H22C 109.5
H22B C220 H22C 109.5
N7 C221 H22D 109.5
N7 C221 H22E 109.5
H22D C221 H22E 109.5
N7 C221 H22F 109.5
H22D C221 H22F 109.5
H22E C221 H22F 109.5
O92 C222 N9 125.3(17)
O92 C222 H222 117.3
N9 C222 H222 117.3
N9 C223 H22G 109.5
N9 C223 H22H 109.5
H22G C223 H22H 109.5
N9 C223 H22I 109.5
H22G C223 H22I 109.5
H22H C223 H22I 109.5
N9 C224 H22J 109.5
N9 C224 H22K 109.5
H22J C224 H22K 109.5
N9 C224 H22L 109.5
H22J C224 H22L 109.5
H22K C224 H22L 109.5
N8 C231 H23A 109.5
N8 C231 H23B 109.5
H23A C231 H23B 109.5
N8 C231 H23C 109.5
H23A C231 H23C 109.5
H23B C231 H23C 109.5
N8 C232 H23D 109.5
N8 C232 H23E 109.5
H23D C232 H23E 109.5
N8 C232 H23F 109.5
H23D C232 H23F 109.5
H23E C232 H23F 109.5
O91 C233 N8 125(3)
O91 C233 H233 117.5
N8 C233 H233 117.5
O94 C234 N10 125(4)
O94 C234 H234 117.5
N10 C234 H234 117.5
N10 C235 H23G 109.5
N10 C235 H23H 109.5
H23G C235 H23H 109.5
N10 C235 H23I 109.5
H23G C235 H23I 109.5
H23H C235 H23I 109.5
N10 C236 H23J 109.5
N10 C236 H23K 109.5
H23J C236 H23K 109.5
N10 C236 H23L 109.5
H23J C236 H23L 109.5
H23K C236 H23L 109.5
O95 C237 N11 108(3)
O95 C237 H237 126.1
N11 C237 H237 126.1
N11 C238 H23M 109.5
N11 C238 H23N 109.5
H23M C238 H23N 109.5
N11 C238 H23O 109.5
H23M C238 H23O 109.5
H23N C238 H23O 109.5
N11 C239 H23P 109.5
N11 C239 H23Q 109.5
H23P C239 H23Q 109.5
N11 C239 H23R 109.5
H23P C239 H23R 109.5
H23Q C239 H23R 109.5

loop_
_geom_bond_atom_site_label_1
_geom_bond_atom_site_label_2
_geom_bond_distance
Ag1 C1 2.315(9)
Ag1 O45 2.321(7)
Ag1 O73 2.376(6)
Ag1 C2 2.394(9)
Ag1 O83 2.482(7)
Ag1 Ag21 3.0794(13)
Ag1 Ag17 3.1268(14)
Ag2 Ag2' 0.940(3)
Ag2 C89 2.148(11)
Ag2 O74 2.230(7)
Ag2 O76 2.595(7)
Ag2 Ag29 2.771(2)
Ag2 Ag3 2.912(3)
Ag2' C89 2.044(11)
Ag2' Ag3 2.132(3)
Ag2' O75 2.272(7)
Ag2' Ag3' 3.045(3)
Ag2' Ag29 3.078(2)
Ag3' Ag3 1.079(3)
Ag3' C145 2.225(15)
Ag3' C89 2.425(11)
Ag3' C97 2.508(11)
Ag3' O47 2.538(7)
Ag3' Ag40 3.031(2)
Ag3' Ag4 3.0382(19)
Ag3' Ag31 3.057(2)
Ag3' Ag29 3.320(2)
Ag3 C89 2.127(11)
Ag3 C97 2.224(10)
Ag3 O47 2.493(7)
Ag3 C98 2.506(11)
Ag3 Ag4 3.1645(19)
Ag4 C97 2.143(10)
Ag4 O14 2.227(6)
Ag4 O46 2.456(7)
Ag4 O11 2.533(7)
Ag4 Ag40 2.8487(13)
Ag4 Ag18 2.9979(13)
Ag4 Ag41 3.2860(17)
Ag5 C25 2.093(9)
Ag5 O72 2.097(6)
Ag5 Ag30 2.9457(12)
Ag5 Ag20 2.9810(13)
Ag5 Ag10 3.1490(14)
Ag5 Ag27 3.2153(13)
Ag6 C57 2.114(10)
Ag6 O48 2.165(6)
Ag6 O30 2.378(6)
Ag6 Ag21 2.8298(13)
Ag6 Ag19 3.1002(14)
Ag6 Ag42 3.1662(12)
Ag6 Ag11 3.1679(12)
Ag6 Ag12 3.2772(13)
Ag7 C49 2.266(10)
Ag7 O89 2.339(8)
Ag7 O51 2.395(7)
Ag7 C1 2.490(9)
Ag7 Ag43 2.8531(12)
Ag7 Ag42 2.8604(11)
Ag7 Ag21 2.9240(12)
Ag7 Ag12 3.3422(14)
Ag8 C25 2.280(9)
Ag8 O44 2.284(7)
Ag8 O77 2.389(7)
Ag8 C26 2.438(10)
Ag8 O79 2.450(7)
Ag8 Ag30 2.8804(13)
Ag8 Ag20 2.9436(12)
Ag8 Ag27 3.2508(14)
Ag9 C41 2.240(13)
Ag9 O13 2.366(6)
Ag9 O53 2.412(7)
Ag9 O55 2.503(7)
Ag9 C42 2.633(19)
Ag9 Ag38 2.9394(16)
Ag9 Ag34 2.9902(13)
Ag10 C73 2.222(10)
Ag10 O29 2.355(6)
Ag10 O68 2.416(7)
Ag10 O70 2.544(7)
Ag10 Ag35 2.9518(13)
Ag10 Ag30 2.9819(12)
Ag11 C9 2.100(9)
Ag11 O30 2.208(6)
Ag11 O27 2.574(6)
Ag11 Ag28 2.8883(12)
Ag11 Ag12 3.0385(13)
Ag11 Ag25 3.0964(14)
Ag11 Ag15 3.2253(13)
Ag12 C49 2.185(9)
Ag12 C9 2.405(9)
Ag12 O16 2.510(6)
Ag12 C57 2.576(10)
Ag12 Ag43 2.8633(13)
Ag13 C17 2.099(11)
Ag13 O48 2.213(6)
Ag13 O30 2.426(7)
Ag13 Ag36 2.8920(12)
Ag13 Ag31 2.9029(14)
Ag13 Ag37 3.0406(14)
Ag13 Ag27 3.0424(12)
Ag13 Ag41 3.2937(16)
Ag14 O85 2.341(9)
Ag14 O67 2.458(7)
Ag14 O65 2.484(8)
Ag14 O28 2.495(7)
Ag14 C65 2.513(10)
Ag14 C66 2.655(13)
Ag14 Ag33 2.9081(13)
Ag14 Ag28 3.0264(13)
Ag15 C33 2.205(12)
Ag15 O27 2.333(7)
Ag15 O64 2.509(7)
Ag15 O62 2.550(7)
Ag15 Ag25 2.8812(13)
Ag15 Ag34 3.0314(15)
Ag16 C137 2.294(10)
Ag16 C121 2.312(10)
Ag16 O81 2.369(7)
Ag16 O31 2.557(6)
Ag16 Ag19 2.8323(12)
Ag16 Ag35 2.8969(14)
Ag16 Ag33 3.0640(13)
Ag16 Ag23 3.1073(14)
Ag16 Ag26 3.2489(13)
Ag17 C105 2.197(11)
Ag17 O75 2.218(7)
Ag17 O46 2.319(7)
Ag17 Ag18 2.8003(14)
Ag17 Ag22 2.9051(13)
Ag18 O60 2.237(8)
Ag18 C105 2.281(12)
Ag18 O11 2.509(6)
Ag18 C97 2.513(10)
Ag18 Ag22 2.9003(13)
Ag18 Ag24 3.3386(15)
Ag19 C121 2.107(9)
Ag19 O43 2.135(7)
Ag19 O84 2.475(7)
Ag19 Ag23 2.8886(14)
Ag19 Ag26 2.9906(13)
Ag20 O86 2.299(8)
Ag20 C25 2.374(10)
Ag20 C81 2.393(10)
Ag20 O78 2.457(7)
Ag20 C82 2.698(11)
Ag20 Ag27 2.9473(12)
Ag21 C1 2.237(9)
Ag21 O84 2.243(7)
Ag21 C57 2.343(9)
Ag21 Ag42 2.7988(12)
Ag22 C105 2.173(10)
Ag22 O51 2.271(7)
Ag22 O12 2.395(6)
Ag22 Ag24 2.8757(13)
Ag22 Ag42 2.9493(12)
Ag23 O87 2.290(9)
Ag23 C121 2.312(11)
Ag23 O80 2.468(7)
Ag23 O82 2.538(7)
Ag24 O88 2.237(9)
Ag24 O59 2.411(7)
Ag24 C105 2.423(11)
Ag24 O49 2.423(7)
Ag24 C106 2.453(10)
Ag25 C33 2.169(11)
Ag25 O54 2.218(7)
Ag25 C9 2.483(11)
Ag25 Ag34 2.8072(14)
Ag26 C65 2.255(10)
Ag26 O31 2.446(7)
Ag26 C57 2.465(10)
Ag26 C58 2.561(9)
Ag26 C121 2.665(10)
Ag26 Ag33 2.8192(13)
Ag26 Ag28 3.1030(13)
Ag27 C81 2.160(11)
Ag27 O32 2.184(7)
Ag27 O44 2.417(7)
Ag27 Ag31 3.0075(14)
Ag27 Ag29 3.1167(14)
Ag28 C9 2.309(10)
Ag28 O66 2.359(7)
Ag28 C65 2.421(11)
Ag28 O28 2.421(7)
Ag28 C66 2.630(13)
Ag29 C89 2.265(11)
Ag29 O78 2.292(7)
Ag29 C81 2.362(11)
Ag29 O47 2.565(7)
Ag29 Ag31 3.0229(14)
Ag30 C73 2.278(10)
Ag30 O81 2.316(7)
Ag30 O32 2.435(7)
Ag30 Ag35 2.8430(13)
Ag31 C145 2.267(13)
Ag31 C81 2.311(10)
Ag31 O47 2.536(8)
Ag31 C17 2.624(11)
Ag31 Ag41 3.099(2)
Ag32 C113 2.167(12)
Ag32 O11 2.368(6)
Ag32 O58 2.487(7)
Ag32 O56 2.502(8)
Ag32 Ag40 2.8603(17)
Ag32 Ag39 2.9684(17)
Ag33 C65 2.177(11)
Ag33 O69 2.324(7)
Ag33 C137 2.347(11)
Ag33 Ag35 3.1319(14)
Ag34 C33 2.212(12)
Ag34 C41 2.245(13)
Ag34 O63 2.331(7)
Ag34 C42 2.64(2)
Ag34 Ag38 3.3096(18)
Ag35 C137 2.125(11)
Ag35 C73 2.147(10)
Ag35 O69 2.509(7)
Ag36 O63 2.195(7)
Ag36 C17 2.264(12)
Ag36 O15 2.359(7)
Ag36 Ag37 2.8934(15)
Ag36 Ag41 3.302(2)
Ag37 C17 2.318(10)
Ag37 O72 2.374(7)
Ag37 O29 2.438(7)
Ag37 O71 2.547(6)
Ag37 C18 2.571(10)
Ag37 P8 3.015(3)
Ag38 C41 2.106(13)
Ag38 C129 2.191(15)
Ag38 C130 2.55(7)
Ag38 Ag41 3.308(3)
Ag38 Ag39 3.311(2)
Ag39 C129 2.221(15)
Ag39 C113 2.225(14)
Ag39 O57 2.316(8)
Ag39 Ag41 2.8309(19)
Ag39 Ag40 2.9940(18)
Ag40 C113 2.220(14)
Ag40 C97 2.315(10)
Ag40 O93 2.434(18)
Ag41 C129 2.062(15)
Ag41 O14 2.288(7)
Ag41 C145 2.490(17)
Ag41 C17 2.616(10)
Ag42 C1 2.165(9)
Ag42 O16 2.203(6)
Ag42 O46 2.388(7)
Ag42 O12 2.581(6)
Ag43 C49 2.193(9)
Ag43 O52 2.427(7)
Ag43 O12 2.489(6)
Ag43 O50 2.513(6)
V1 O1 1.593(7)
V1 O2 1.710(7)
V1 O8 1.939(7)
V1 O49 1.998(7)
V1 O59 2.006(7)
V1 O9 2.409(7)
V2 O3 1.597(8)
V2 O4 1.727(7)
V2 O2 1.916(7)
V2 O52 1.942(7)
V2 O50 2.024(7)
V3 O5 1.609(7)
V3 O6 1.722(8)
V3 O55 1.930(8)
V3 O4 1.934(8)
V3 O53 2.050(7)
V3 O10 2.418(7)
V4 O7 1.600(8)
V4 O8 1.713(7)
V4 O6 1.908(8)
V4 O58 1.966(8)
V4 O56 1.989(7)
V5 O12 1.661(6)
V5 O11 1.667(6)
V5 O13 1.859(7)
V5 O9 1.894(7)
V5 O10 1.943(6)
V6 O15 1.685(7)
V6 O16 1.699(6)
V6 O14 1.720(6)
V6 O13 1.800(7)
V7 O23 1.614(7)
V7 O24 1.742(7)
V7 O22 1.940(8)
V7 O61 1.973(7)
V7 O71 2.056(7)
V7 O26 2.381(7)
V8 O17 1.599(8)
V8 O18 1.756(8)
V8 O24 1.910(7)
V8 O64 1.954(8)
V8 O62 2.010(7)
V8 O25 2.450(7)
V9 O19 1.597(8)
V9 O20 1.732(7)
V9 O18 1.896(8)
V9 O67 1.971(8)
V9 O65 2.003(7)
V9 O25 2.428(7)
V10 O21 1.594(8)
V10 O22 1.736(7)
V10 O20 1.909(7)
V10 O70 2.001(8)
V10 O68 2.002(7)
V11 O28 1.654(7)
V11 O27 1.663(7)
V11 O25 1.899(7)
V11 O29 1.911(7)
V11 O26 1.938(6)
V12 O31 1.672(7)
V12 O32 1.698(7)
V12 O30 1.702(6)
V12 O29 1.826(6)
V13 O33 1.610(7)
V13 O34 1.791(7)
V13 O40 1.879(7)
V13 O83 2.018(7)
V13 O73 2.045(7)
V13 O41 2.360(7)
V14 O35 1.611(7)
V14 O36 1.804(7)
V14 O34 1.875(7)
V14 O76 1.973(7)
V14 O74 1.990(7)
V14 O41 2.461(6)
V15 O37 1.578(7)
V15 O38 1.805(7)
V15 O36 1.827(8)
V15 O79 1.998(7)
V15 O77 1.999(7)
V15 O42 2.445(7)
V16 O39 1.610(7)
V16 O40 1.759(7)
V16 O38 1.874(7)
V16 O82 1.974(7)
V16 O80 2.020(6)
V17 O44 1.646(7)
V17 O43 1.646(7)
V17 O45 1.868(7)
V17 O42 1.918(6)
V17 O41 1.937(6)
V18 O47 1.650(7)
V18 O46 1.694(7)
V18 O48 1.703(6)
V18 O45 1.787(7)
O9 O10 1.484(9)
O25 O26 1.490(9)
O41 O42 1.493(9)
P1 O51 1.525(7)
P1 O50 1.530(7)
P1 O49 1.560(7)
P1 C153 1.838(10)
P2 O54 1.507(7)
P2 O53 1.542(8)
P2 O52 1.554(7)
P2 C157 1.793(10)
P3 O57 1.513(8)
P3 O56 1.555(8)
P3 O55 1.563(8)
P3 C161 1.833(12)
P4 O60 1.506(8)
P4 O58 1.556(8)
P4 O59 1.557(8)
P4 C165 1.814(12)
P5 O63 1.509(7)
P5 O62 1.527(8)
P5 O61 1.544(7)
P5 C169 1.852(11)
P6 O66 1.514(8)
P6 O65 1.550(8)
P6 O64 1.563(9)
P6 C173 1.838(11)
P7 O69 1.495(8)
P7 O67 1.538(8)
P7 O68 1.542(7)
P7 C177 1.837(11)
P8 O71 1.517(7)
P8 O70 1.536(8)
P8 O72 1.538(7)
P8 C181 1.831(9)
P9 O75 1.518(7)
P9 O74 1.544(7)
P9 O73 1.548(7)
P9 C185 1.819(10)
P10 O78 1.508(7)
P10 O76 1.538(7)
P10 O77 1.546(7)
P10 C189 1.832(10)
P11 O81 1.504(7)
P11 O80 1.524(7)
P11 O79 1.569(7)
P11 C193 1.807(11)
P12 O84 1.503(7)
P12 O83 1.559(7)
P12 O82 1.559(7)
P12 C197 1.825(10)
C1 C2 1.227(13)
C2 C3 1.459(12)
C3 C4 1.384(15)
C3 C8 1.390(15)
C4 C5 1.404(16)
C4 H4 0.9300
C5 C6 1.382(18)
C5 H5 0.9300
C6 C7 1.419(19)
C6 H6 0.9300
C7 C8 1.357(16)
C7 H7 0.9300
C8 H8 0.9300
C9 C10 1.223(15)
C10 C11 1.423(17)
C11 C16 1.379(19)
C11 C12 1.45(2)
C12 C13 1.39(3)
C12 H12 0.9300
C13 C14 1.45(3)
C13 H13 0.9300
C14 C15 1.31(3)
C14 H14 0.9300
C15 C16 1.37(2)
C15 H15 0.9300
C16 H16 0.9300
C17 C18 1.243(16)
C18 C19 1.448(16)
C19 C24 1.357(17)
C19 C20 1.384(19)
C20 C21 1.351(19)
C20 H20 0.9300
C21 C22 1.38(2)
C21 H21 0.9300
C22 C23 1.36(2)
C22 H22 0.9300
C23 C24 1.394(16)
C23 H23 0.9300
C24 H24 0.9300
C25 C26 1.206(14)
C26 C27 1.455(15)
C27 C28 1.370(18)
C27 C32 1.412(17)
C28 C29 1.40(2)
C28 H28 0.9300
C29 C30 1.36(3)
C29 H29 0.9300
C30 C31 1.39(3)
C30 H30 0.9300
C31 C32 1.375(17)
C31 H31 0.9300
C32 H32 0.9300
C33 C34 1.212(16)
C34 C35 1.454(17)
C35 C40 1.38(2)
C35 C36 1.38(2)
C36 C37 1.31(3)
C36 H36 0.9300
C37 C38 1.44(4)
C37 H37 0.9300
C38 C39 1.26(4)
C38 H38 0.9300
C39 C40 1.41(2)
C39 H39 0.9300
C40 H40 0.9300
C41 C42 1.13(2)
C42 C43 1.55(2)
C43 C44 1.3900
C43 C48 1.3900
C44 C45 1.3900
C44 H44 0.9300
C45 C46 1.3900
C45 H45 0.9300
C46 C47 1.3900
C46 H46 0.9300
C47 C48 1.3900
C47 H47 0.9300
C48 H48 0.9300
C49 C50 1.231(13)
C50 C51 1.445(13)
C51 C56 1.354(18)
C51 C52 1.370(17)
C52 C53 1.372(19)
C52 H52 0.9300
C53 C54 1.34(2)
C53 H53 0.9300
C54 C55 1.37(2)
C54 H54 0.9300
C55 C56 1.39(2)
C55 H55 0.9300
C56 H56 0.9300
C57 C58 1.239(14)
C58 C59 1.418(13)
C59 C60 1.362(16)
C59 C64 1.379(18)
C60 C61 1.359(19)
C60 H60 0.9300
C61 C62 1.39(2)
C61 H61 0.9300
C62 C63 1.36(3)
C62 H62 0.9300
C63 C64 1.399(17)
C63 H63 0.9300
C64 H64 0.9300
C65 C66 1.229(16)
C66 C67 1.394(17)
C67 C68 1.3900
C67 C72 1.3900
C68 C69 1.3900
C68 H68 0.9300
C69 C70 1.3900
C69 H69 0.9300
C70 C71 1.3900
C70 H70 0.9300
C71 C72 1.3900
C71 H71 0.9300
C72 H72 0.9300
C73 C74 1.191(15)
C74 C75 1.433(14)
C75 C76 1.3900
C75 C80 1.3900
C76 C77 1.3900
C76 H76 0.9300
C77 C78 1.3900
C77 H77 0.9300
C78 C79 1.3900
C78 H78 0.9300
C79 C80 1.3900
C79 H79 0.9300
C80 H80 0.9300
C81 C82 1.198(15)
C82 C83 1.430(15)
C83 C88 1.399(17)
C83 C84 1.42(2)
C84 C85 1.40(2)
C84 H84 0.9300
C85 C86 1.36(3)
C85 H85 0.9300
C86 C87 1.42(2)
C86 H86 0.9300
C87 C88 1.381(17)
C87 H87 0.9300
C88 H88 0.9300
C89 C90 1.227(15)
C90 C91 1.439(14)
C91 C92 1.3900
C91 C96 1.3900
C92 C93 1.3900
C92 H92 0.9300
C93 C94 1.3900
C93 H93 0.9300
C94 C95 1.3900
C94 H94 0.9300
C95 C96 1.3900
C95 H95 0.9300
C96 H96 0.9300
C97 C98 1.204(15)
C98 C99 1.451(16)
C99 C100 1.395(17)
C99 C104 1.410(17)
C100 C101 1.396(17)
C100 H100 0.9300
C101 C102 1.39(2)
C101 H101 0.9300
C102 C103 1.39(2)
C102 H102 0.9300
C103 C104 1.350(19)
C103 H103 0.9300
C104 H104 0.9300
C105 C106 1.226(15)
C106 C107 1.459(15)
C107 C112 1.373(19)
C107 C108 1.395(18)
C108 C109 1.394(19)
C108 H108 0.9300
C109 C110 1.36(3)
C109 H109 0.9300
C110 C111 1.37(3)
C110 H110 0.9300
C111 C112 1.355(19)
C111 H111 0.9300
C112 H112 0.9300
C113 C114 1.173(19)
C114 C115 1.45(2)
C115 C116 1.3900
C115 C120 1.3900
C116 C117 1.3900
C116 H116 0.9300
C117 C118 1.3900
C117 H117 0.9300
C118 C119 1.3900
C118 H118 0.9300
C119 C120 1.3900
C119 H119 0.9300
C120 H120 0.9300
C121 C122 1.214(14)
C122 C123 1.432(14)
C123 C124 1.34(2)
C123 C128 1.37(2)
C124 C125 1.41(3)
C124 H124 0.9300
C125 C126 1.36(3)
C125 H125 0.9300
C126 C127 1.30(3)
C126 H126 0.9300
C127 C128 1.43(3)
C127 H127 0.9300
C128 H128 0.9300
C129 C130 1.094(15)
C130 C131 1.431(12)
C131 C132 1.3900
C131 C136 1.3900
C132 C133 1.3900
C132 H132 0.9300
C133 C134 1.3900
C133 H133 0.9300
C134 C135 1.3900
C134 H134 0.9300
C135 C136 1.3900
C135 H135 0.9300
C136 H136 0.9300
C137 C138 1.177(16)
C138 C139 1.37(2)
C139 C140 1.3900
C139 C144 1.3900
C140 C141 1.3900
C140 H140 0.9300
C141 C142 1.3900
C141 H141 0.9300
C142 C143 1.3900
C142 H142 0.9300
C143 C144 1.3900
C143 H143 0.9300
C144 H144 0.9300
C145 C146 1.06(3)
C146 C147 1.478(19)
C147 C148 1.3900
C147 C152 1.3900
C148 C149 1.3900
C148 H148 0.9300
C149 C150 1.3900
C149 H149 0.9300
C150 C151 1.3900
C150 H150 0.9300
C151 C152 1.3900
C151 H151 0.9300
C152 H152 0.9300
C153 C156 1.523(15)
C153 C154 1.525(19)
C153 C155 1.530(17)
C154 H15A 0.9600
C154 H15B 0.9600
C154 H15C 0.9600
C155 H15D 0.9600
C155 H15E 0.9600
C155 H15F 0.9600
C156 H15G 0.9600
C156 H15H 0.9600
C156 H15I 0.9600
C157 C160 1.486(17)
C157 C159 1.50(2)
C157 C158 1.56(2)
C158 H15J 0.9600
C158 H15K 0.9600
C158 H15L 0.9600
C159 H15M 0.9600
C159 H15N 0.9600
C159 H15O 0.9600
C160 H16A 0.9600
C160 H16B 0.9600
C160 H16C 0.9600
C161 C162 1.52(2)
C161 C164 1.55(2)
C161 C163 1.554(19)
C162 H16D 0.9600
C162 H16E 0.9600
C162 H16F 0.9600
C163 H16G 0.9600
C163 H16H 0.9600
C163 H16I 0.9600
C164 H16J 0.9600
C164 H16K 0.9600
C164 H16L 0.9600
C165 C168 1.507(17)
C165 C167 1.525(17)
C165 C166 1.584(19)
C166 H16M 0.9600
C166 H16N 0.9600
C166 H16O 0.9600
C167 H16P 0.9600
C167 H16Q 0.9600
C167 H16R 0.9600
C168 H16S 0.9600
C168 H16T 0.9600
C168 H16U 0.9600
C169 C170 1.508(16)
C169 C172 1.514(18)
C169 C171 1.54(2)
C170 H17A 0.9600
C170 H17B 0.9600
C170 H17C 0.9600
C171 H17D 0.9600
C171 H17E 0.9600
C171 H17F 0.9600
C172 H17G 0.9600
C172 H17H 0.9600
C172 H17I 0.9600
C173 C174 1.500(17)
C173 C176 1.515(16)
C173 C175 1.58(2)
C174 H17J 0.9600
C174 H17K 0.9600
C174 H17L 0.9600
C175 H17M 0.9600
C175 H17N 0.9600
C175 H17O 0.9600
C176 H17P 0.9600
C176 H17Q 0.9600
C176 H17R 0.9600
C177 C180 1.502(18)
C177 C178 1.535(17)
C177 C179 1.558(18)
C178 H17S 0.9600
C178 H17T 0.9600
C178 H17U 0.9600
C179 H17V 0.9600
C179 H17W 0.9600
C179 H17$ 0.9600
C180 H18A 0.9600
C180 H18B 0.9600
C180 H18C 0.9600
C181 C184 1.532(15)
C181 C183 1.546(15)
C181 C182 1.547(15)
C182 H18D 0.9600
C182 H18E 0.9600
C182 H18F 0.9600
C183 H18G 0.9600
C183 H18H 0.9600
C183 H18I 0.9600
C184 H18J 0.9600
C184 H18K 0.9600
C184 H18L 0.9600
C185 C186 1.524(16)
C185 C188 1.544(16)
C185 C187 1.568(15)
C186 H18M 0.9600
C186 H18N 0.9600
C186 H18O 0.9600
C187 H18P 0.9600
C187 H18Q 0.9600
C187 H18R 0.9600
C188 H18S 0.9600
C188 H18T 0.9600
C188 H18U 0.9600
C189 C191 1.512(17)
C189 C192 1.537(18)
C189 C190 1.555(18)
C190 H19A 0.9600
C190 H19B 0.9600
C190 H19C 0.9600
C191 H19D 0.9600
C191 H19E 0.9600
C191 H19F 0.9600
C192 H19G 0.9600
C192 H19H 0.9600
C192 H19I 0.9600
C193 C195 1.467(17)
C193 C196 1.530(16)
C193 C194 1.596(16)
C194 H19J 0.9600
C194 H19K 0.9600
C194 H19L 0.9600
C195 H19M 0.9600
C195 H19N 0.9600
C195 H19O 0.9600
C196 H19P 0.9600
C196 H19Q 0.9600
C196 H19R 0.9600
C197 C199 1.537(16)
C197 C198 1.559(16)
C197 C200 1.572(17)
C198 H19S 0.9600
C198 H19T 0.9600
C198 H19U 0.9600
C199 H19V 0.9600
C199 H19W 0.9600
C199 H19$ 0.9600
C200 H20A 0.9600
C200 H20B 0.9600
C200 H20C 0.9600
O85 C201 1.195(18)
O86 C204 1.250(15)
O87 C207 1.217(16)
O88 C210 1.237(17)
O89 C213 1.18(2)
O90 C219 1.17(3)
O91 C233 1.29(3)
O92 C222 1.19(2)
O93 C216 1.25(2)
O94 C234 1.247(18)
O95 C237 1.219(19)
N1 C201 1.287(18)
N1 C203 1.45(2)
N1 C202 1.46(2)
N2 C204 1.324(15)
N2 C205 1.411(18)
N2 C206 1.426(18)
N3 C207 1.285(16)
N3 C209 1.468(16)
N3 C208 1.479(17)
N4 C210 1.27(2)
N4 C212 1.428(18)
N4 C211 1.43(2)
N5 C213 1.286(18)
N5 C214 1.42(2)
N5 C215 1.51(2)
N6 C216 1.32(2)
N6 C217 1.444(19)
N6 C218 1.510(19)
N7 C219 1.34(3)
N7 C221 1.41(2)
N7 C220 1.474(19)
N8 C233 1.37(3)
N8 C231 1.43(3)
N8 C232 1.45(3)
N9 C222 1.32(2)
N9 C223 1.42(2)
N9 C224 1.52(2)
N10 C234 1.350(18)
N10 C236 1.477(19)
N10 C235 1.507(19)
N11 C237 1.270(18)
N11 C239 1.418(18)
N11 C238 1.448(18)
C201 H201 0.9300
C202 H20D 0.9600
C202 H20E 0.9600
C202 H20F 0.9600
C203 H20G 0.9600
C203 H20H 0.9600
C203 H20I 0.9600
C204 H204 0.9300
C205 H20J 0.9600
C205 H20K 0.9600
C205 H20L 0.9600
C206 H20M 0.9600
C206 H20N 0.9600
C206 H20O 0.9600
C207 H207 0.9300
C208 H20P 0.9600
C208 H20Q 0.9600
C208 H20R 0.9600
C209 H20S 0.9600
C209 H20T 0.9600
C209 H20U 0.9600
C210 H210 0.9300
C211 H21A 0.9600
C211 H21B 0.9600
C211 H21C 0.9600
C212 H21D 0.9600
C212 H21E 0.9600
C212 H21F 0.9600
C213 H213 0.9300
C214 H21G 0.9600
C214 H21H 0.9600
C214 H21I 0.9600
C215 H21J 0.9600
C215 H21K 0.9600
C215 H21L 0.9600
C216 H216 0.9300
C217 H21M 0.9600
C217 H21N 0.9600
C217 H21O 0.9600
C218 H21P 0.9600
C218 H21Q 0.9600
C218 H21R 0.9600
C219 H219 0.9300
C220 H22A 0.9600
C220 H22B 0.9600
C220 H22C 0.9600
C221 H22D 0.9600
C221 H22E 0.9600
C221 H22F 0.9600
C222 H222 0.9300
C223 H22G 0.9600
C223 H22H 0.9600
C223 H22I 0.9600
C224 H22J 0.9600
C224 H22K 0.9600
C224 H22L 0.9600
C231 H23A 0.9600
C231 H23B 0.9600
C231 H23C 0.9600
C232 H23D 0.9600
C232 H23E 0.9600
C232 H23F 0.9600
C233 H233 0.9300
C234 H234 0.9300
C235 H23G 0.9600
C235 H23H 0.9600
C235 H23I 0.9600
C236 H23J 0.9600
C236 H23K 0.9600
C236 H23L 0.9600
C237 H237 0.9300
C238 H23M 0.9600
C238 H23N 0.9600
C238 H23O 0.9600
C239 H23P 0.9600
C239 H23Q 0.9600
C239 H23R 0.9600
